data_1566372
loop_
_publ_author_name
'Xu, Jiayu'
'Xiong, Lin'
'Cai, Xiao'
'Tang, Shisi'
'Tang, Ancheng'
'Liu, Xu'
'Pei, Yong'
'Zhu, Yan'

_publ_section_title
;
 Evolution from superatomic Au24Ag20 monomers into molecular-like Au43Ag38
 dimeric nanoclusters
;
_journal_name_full 'Chemical Science'
_journal_paper_doi 10.1039/D1SC07178E
_journal_year 2022
_chemical_formula_sum 'C216 H168 Ag20 Au24 Cl4'
_chemical_formula_weight 9789.89
_space_group_crystal_system triclinic
_space_group_IT_number 2
_space_group_name_Hall '-P 1'
_space_group_name_H-M_alt 'P -1'
_atom_sites_solution_hydrogens geom
_atom_sites_solution_primary direct
_audit_creation_method
;
FinalCif V69 by Daniel Kratzert, Freiburg 2019,
https://github.com/dkratzert/FinalCif
;
_audit_update_record
;
2021-12-17 deposited with the CCDC.	2022-02-07 downloaded from the CCDC.
;
_cell_angle_alpha 78.295(3)
_cell_angle_beta 79.704(3)
_cell_angle_gamma 63.881(2)
_cell_formula_units_Z 2
_cell_length_a 18.9562(18)
_cell_length_b 19.6527(18)
_cell_length_c 33.671(3)
_cell_measurement_reflns_used 9938
_cell_measurement_temperature 296(2)
_cell_measurement_theta_max 26.424
_cell_measurement_theta_min 2.1615
_cell_volume 10971.5(18)
_computing_cell_refinement 'SAINT V8.40B'
_computing_data_collection 'Bruker BIS V6.2.1/2016-03-01'
_computing_data_reduction 'SAINT V8.40B'
_computing_structure_refinement 'SHELXL-2018/3 (Sheldrick, 2018)'
_computing_structure_solution 'SHELXT 2018/2 (Sheldrick, 2018)'
_diffrn_ambient_temperature 296(2)
_diffrn_detector CPAD
_diffrn_detector_area_resol_mean 7.41
_diffrn_detector_type 'Bruker PHOTON II'
_diffrn_measured_fraction_theta_full 0.987
_diffrn_measured_fraction_theta_max 0.987
_diffrn_measurement_device_type 'Bruker D8 VENTURE TXS PHOTON II'
_diffrn_measurement_method '\w and \f scans'
_diffrn_radiation_monochromator 'mirror optics'
_diffrn_radiation_type MoK\a
_diffrn_radiation_wavelength 0.71073
_diffrn_reflns_av_R_equivalents 0.0688
_diffrn_reflns_av_unetI/netI 0.1214
_diffrn_reflns_Laue_measured_fraction_full 0.987
_diffrn_reflns_Laue_measured_fraction_max 0.987
_diffrn_reflns_limit_h_max 22
_diffrn_reflns_limit_h_min -22
_diffrn_reflns_limit_k_max 22
_diffrn_reflns_limit_k_min -23
_diffrn_reflns_limit_l_max 30
_diffrn_reflns_limit_l_min -40
_diffrn_reflns_number 72467
_diffrn_reflns_point_group_measured_fraction_full 0.987
_diffrn_reflns_point_group_measured_fraction_max 0.987
_diffrn_reflns_theta_full 25.000
_diffrn_reflns_theta_max 25.000
_diffrn_reflns_theta_min 1.995
_diffrn_source_current 40.0
_diffrn_source_voltage 50.0
_exptl_absorpt_coefficient_mu 17.801
_exptl_absorpt_correction_T_max 0.2627
_exptl_absorpt_correction_T_min 0.0866
_exptl_absorpt_correction_type multi-scan
_exptl_absorpt_process_details
;
SADABS-2016/2 - Bruker AXS area detector scaling and absorption correction:
Krause, L., Herbst-Irmer, R., Sheldrick G.M. & Stalke D., J. Appl. Cryst. 48
(2015) 3-10
;
_exptl_crystal_density_diffrn 2.963
_exptl_crystal_description block
_exptl_crystal_F_000 8736
_exptl_crystal_size_max 0.200
_exptl_crystal_size_mid 0.100
_exptl_crystal_size_min 0.100
_refine_diff_density_max 4.088
_refine_diff_density_min -2.860
_refine_diff_density_rms 0.401
_refine_ls_extinction_coef 0.000152(12)
_refine_ls_extinction_expression Fc^*^=kFc[1+0.001xFc^2^\l^3^/sin(2\q)]^-1/4^
_refine_ls_extinction_method 'SHELXL-2018/3 (Sheldrick 2018)'
_refine_ls_goodness_of_fit_ref 1.025
_refine_ls_hydrogen_treatment constr
_refine_ls_matrix_type full
_refine_ls_number_parameters 2339
_refine_ls_number_reflns 38173
_refine_ls_number_restraints 11173
_refine_ls_restrained_S_all 0.913
_refine_ls_R_factor_all 0.1430
_refine_ls_R_factor_gt 0.0882
_refine_ls_shift/su_max 0.013
_refine_ls_shift/su_mean 0.000
_refine_ls_structure_factor_coef Fsqd
_refine_ls_weighting_details 'w=1/[\s^2^(Fo^2^)+(0.0943P)^2^+801.8561P] where P=(Fo^2^+2Fc^2^)/3'
_refine_ls_weighting_scheme calc
_refine_ls_wR_factor_gt 0.2220
_refine_ls_wR_factor_ref 0.2571
_reflns_Friedel_coverage 0.000
_reflns_number_gt 22796
_reflns_number_total 38173
_reflns_threshold_expression 'I > 2\s(I)'
_cod_data_source_file d1sc07178e2.cif
_cod_data_source_block zhuyan_xjy_0m_a_sq
_cod_original_cell_volume 10971.6(18)
_cod_database_code 1566372
_shelx_shelxl_version_number 2018/3
_shelx_space_group_comment
;
The symmetry employed for this shelxl refinement is uniquely defined
by the following loop, which should always be used as a source of
symmetry information in preference to the above space-group names.
They are only intended as comments.
;
_shelx_estimated_absorpt_t_min 0.125
_shelx_estimated_absorpt_t_max 0.269

loop_
_space_group_symop_operation_xyz
'x, y, z'
'-x, -y, -z'

loop_
_atom_site_label
_atom_site_type_symbol
_atom_site_fract_x
_atom_site_fract_y
_atom_site_fract_z
_atom_site_U_iso_or_equiv
_atom_site_adp_type
_atom_site_occupancy
_atom_site_site_symmetry_order
_atom_site_calc_flag
_atom_site_refinement_flags_posn
_atom_site_refinement_flags_adp
_atom_site_refinement_flags_occupancy
_atom_site_disorder_assembly
_atom_site_disorder_group
Au01 Au 0.85913(7) 0.18854(7) 0.81265(4) 0.0421(3) Uani 1 1 d . U . . .
Au02 Au 0.69750(7) 0.24556(7) 0.81176(4) 0.0415(3) Uani 1 1 d . U . . .
Au03 Au 0.76770(7) 0.34462(7) 0.81130(4) 0.0416(3) Uani 1 1 d . U . . .
Au04 Au 0.66616(7) 0.25851(7) 0.73310(4) 0.0428(3) Uani 1 1 d . U . . .
Au05 Au 0.93079(7) 0.16576(7) 0.73404(4) 0.0436(3) Uani 1 1 d . U . . .
Au06 Au 0.81385(7) 0.20510(8) 0.68298(4) 0.0448(3) Uani 1 1 d . U . . .
Au07 Au 0.79822(7) 0.13480(7) 0.76222(4) 0.0429(3) Uani 1 1 d . U . . .
Au08 Au 0.91039(7) 0.29573(7) 0.76316(4) 0.0423(3) Uani 1 1 d . U . . .
Au09 Au 0.64692(7) 0.38821(7) 0.76286(4) 0.0441(3) Uani 1 1 d . U . . .
Au10 Au 0.77986(7) 0.41749(7) 0.73208(4) 0.0451(3) Uani 1 1 d . U . . .
Au11 Au 0.88237(7) 0.30461(7) 0.68384(4) 0.0449(3) Uani 1 1 d . U . . .
Au12 Au 0.71943(7) 0.35872(8) 0.68389(4) 0.0477(3) Uani 1 1 d . U . . .
Au13 Au 1.04901(8) 0.30808(8) 0.77758(5) 0.0542(4) Uani 1 1 d . U . . .
Au14 Au 0.52356(8) 0.23488(8) 0.73998(5) 0.0531(4) Uani 1 1 d . U . . .
Au15 Au 0.98211(8) 0.34872(9) 0.61788(5) 0.0552(4) Uani 1 1 d . U . . .
Au16 Au 0.62642(8) 0.16775(9) 0.87871(4) 0.0537(4) Uani 1 1 d . U . . .
Au17 Au 0.82358(9) -0.02388(8) 0.77311(5) 0.0572(4) Uani 1 1 d . U . . .
Au18 Au 0.95441(8) 0.09040(8) 0.87796(5) 0.0569(4) Uani 1 1 d . U . . .
Au19 Au 0.79801(9) 0.56027(8) 0.71283(5) 0.0588(4) Uani 1 1 d . U . . .
Au20 Au 1.09199(8) 0.04914(9) 0.72557(5) 0.0627(4) Uani 1 1 d . U . . .
Au21 Au 0.76463(9) 0.39327(9) 0.88746(5) 0.0627(4) Uani 1 1 d . U . . .
Au22 Au 0.87479(10) 0.10693(10) 0.61850(5) 0.0648(4) Uani 1 1 d . U . . .
Au23 Au 0.51956(9) 0.53871(9) 0.77243(5) 0.0645(4) Uani 1 1 d . U . . .
Au24 Au 0.67571(10) 0.45050(11) 0.60325(5) 0.0791(6) Uani 1 1 d . U . . .
Ag01 Ag 0.53708(14) 0.32128(16) 0.80032(9) 0.0542(7) Uani 1 1 d . U . . .
Ag02 Ag 0.79106(15) 0.08054(15) 0.84739(8) 0.0526(7) Uani 1 1 d . U . . .
Ag03 Ag 0.64575(15) 0.13577(15) 0.79483(8) 0.0508(6) Uani 1 1 d . U . . .
Ag04 Ag 1.04195(14) 0.23570(15) 0.70361(9) 0.0532(7) Uani 1 1 d . U . . .
Ag05 Ag 0.75634(16) 0.23680(16) 0.88397(8) 0.0541(7) Uani 1 1 d . U . . .
Ag06 Ag 0.93775(15) 0.41026(15) 0.70010(9) 0.0521(7) Uani 1 1 d . U . . .
Ag07 Ag 0.61325(15) 0.38739(16) 0.85012(9) 0.0533(7) Uani 1 1 d . U . . .
Cl4 Cl 1.2544(15) 0.2140(12) 0.4318(7) 0.176(8) Uani 1 1 d . . . . .
Cl3 Cl 0.8529(12) 0.7348(11) 0.6285(8) 0.178(9) Uani 1 1 d . . . . .
Ag08 Ag 0.90794(16) 0.27891(16) 0.84951(9) 0.0550(7) Uani 1 1 d . U . . .
Ag09 Ag 0.85777(16) 0.43900(16) 0.79369(9) 0.0557(7) Uani 1 1 d . U . . .
Ag20 Ag 0.71699(17) 0.12266(17) 0.70055(9) 0.0564(7) Uani 1 1 d . U . . .
Ag19 Ag 1.02292(14) 0.14892(15) 0.79531(9) 0.0540(7) Uani 1 1 d . U . . .
Ag10 Ag 0.97877(16) 0.16477(17) 0.64975(9) 0.0573(7) Uani 1 1 d . U . . .
Ag11 Ag 0.79438(17) 0.45613(17) 0.64654(9) 0.0597(7) Uani 1 1 d . U . . .
Ag12 Ag 0.91788(17) 0.05110(16) 0.70312(9) 0.0594(7) Uani 1 1 d . U . . .
Ag13 Ag 0.67974(16) 0.50572(15) 0.79242(10) 0.0594(7) Uani 1 1 d . U . . .
Ag14 Ag 0.94882(17) 0.03642(15) 0.79403(9) 0.0592(7) Uani 1 1 d . U . . .
Ag15 Ag 0.54545(16) 0.40152(16) 0.70376(9) 0.0596(8) Uani 1 1 d . U . . .
Ag16 Ag 0.67521(17) 0.27156(18) 0.64348(9) 0.0625(8) Uani 1 1 d . U . . .
Ag17 Ag 0.82911(18) 0.30610(19) 0.61134(9) 0.0649(8) Uani 1 1 d . U . . .
Ag18 Ag 0.62920(17) 0.50859(16) 0.69728(10) 0.0653(8) Uani 1 1 d . U . . .
Cl1 Cl 0.5292(6) 0.3426(7) 0.6431(3) 0.080(3) Uani 1 1 d . U . . .
Cl2 Cl 0.4761(6) 0.3939(7) 0.8622(4) 0.082(3) Uani 1 1 d . U . . .
C1_1 C 0.7680(16) 0.117(2) 0.6237(12) 0.067(3) Uani 1 1 d D U . . .
C2_1 C 0.7058(15) 0.113(2) 0.6268(12) 0.068(4) Uani 1 1 d D U . . .
C3_1 C 0.6421(11) 0.0931(13) 0.6192(8) 0.073(4) Uani 1 1 d DG U . . .
C4_1 C 0.5634(13) 0.1393(12) 0.6303(7) 0.078(5) Uani 1 1 d DG U . . .
H4_1 H 0.550338 0.183740 0.641145 0.094 Uiso 1 1 calc R U . . .
C5_1 C 0.5044(10) 0.1190(15) 0.6251(8) 0.080(5) Uani 1 1 d DG U . . .
H5_1 H 0.451780 0.149941 0.632492 0.096 Uiso 1 1 calc R U . . .
C6_1 C 0.5240(12) 0.0526(15) 0.6088(9) 0.080(5) Uani 1 1 d DG U . . .
H6_1 H 0.484471 0.039071 0.605364 0.095 Uiso 1 1 calc R U . . .
C7_1 C 0.6026(14) 0.0064(13) 0.5978(9) 0.078(5) Uani 1 1 d DG U . . .
H7_1 H 0.615721 -0.038001 0.586887 0.094 Uiso 1 1 calc R U . . .
C8_1 C 0.6617(11) 0.0267(13) 0.6029(9) 0.077(5) Uani 1 1 d DG U . . .
C9_1 C 0.7455(14) -0.024(2) 0.5933(14) 0.085(8) Uani 1 1 d D U . . .
H9A_1 H 0.778066 -0.001280 0.598607 0.127 Uiso 1 1 calc R U . . .
H9B_1 H 0.758186 -0.072749 0.609954 0.127 Uiso 1 1 calc R U . . .
H9C_1 H 0.754945 -0.030461 0.565065 0.127 Uiso 1 1 calc R U . . .
C1_2 C 0.544(2) 0.541(2) 0.8272(8) 0.066(4) Uani 1 1 d D U . . .
C2_2 C 0.558(2) 0.548(2) 0.8591(7) 0.070(4) Uani 1 1 d D U . . .
C3_2 C 0.5637(16) 0.556(2) 0.9016(7) 0.076(4) Uani 1 1 d D U . . .
C4_2 C 0.6302(16) 0.560(2) 0.9105(9) 0.078(5) Uani 1 1 d D U . . .
H4_2 H 0.674016 0.550266 0.891275 0.094 Uiso 1 1 calc R U . . .
C5_2 C 0.6318(18) 0.577(2) 0.9485(9) 0.081(5) Uani 1 1 d D U . . .
H5_2 H 0.674573 0.583292 0.954329 0.097 Uiso 1 1 calc R U . . .
C6_2 C 0.5672(18) 0.585(2) 0.9770(9) 0.082(5) Uani 1 1 d D U . . .
H6_2 H 0.566983 0.596980 1.002393 0.098 Uiso 1 1 calc R U . . .
C7_2 C 0.5033(17) 0.5756(10) 0.9692(6) 0.080(5) Uani 1 1 d D U . . .
H7_2 H 0.461454 0.580595 0.989342 0.096 Uiso 1 1 calc R U . . .
C8_2 C 0.5012(16) 0.559(2) 0.9314(8) 0.077(5) Uani 1 1 d D U . . .
C9_2 C 0.4330(18) 0.551(2) 0.9218(11) 0.078(7) Uani 1 1 d D U . . .
H9A_2 H 0.442410 0.539392 0.894445 0.116 Uiso 1 1 calc R U . . .
H9B_2 H 0.425072 0.510591 0.940489 0.116 Uiso 1 1 calc R U . . .
H9C_2 H 0.386864 0.598250 0.924007 0.116 Uiso 1 1 calc R U . . .
C1_3 C 0.5311(14) 0.194(2) 0.8517(11) 0.061(4) Uani 1 1 d D U . . .
C2_3 C 0.4651(13) 0.2178(19) 0.8426(12) 0.067(4) Uani 1 1 d D U . . .
C3_3 C 0.3809(13) 0.2514(14) 0.8335(13) 0.073(4) Uani 1 1 d D U . . .
C4_3 C 0.3347(15) 0.3290(13) 0.8348(10) 0.079(5) Uani 1 1 d D U . . .
H4_3 H 0.355928 0.358376 0.842501 0.095 Uiso 1 1 calc R U . . .
C5_3 C 0.2572(16) 0.3634(15) 0.8248(14) 0.083(5) Uani 1 1 d D U . . .
H5_3 H 0.227205 0.415938 0.823357 0.099 Uiso 1 1 calc R U . . .
C6_3 C 0.2273(16) 0.3149(16) 0.8169(14) 0.084(5) Uani 1 1 d D U . . .
H6_3 H 0.176509 0.336103 0.808958 0.101 Uiso 1 1 calc R U . . .
C7_3 C 0.2696(15) 0.2368(16) 0.8205(13) 0.080(5) Uani 1 1 d D U . . .
H7_3 H 0.244614 0.205887 0.819281 0.096 Uiso 1 1 calc R U . . .
C8_3 C 0.3494(15) 0.2037(14) 0.8260(14) 0.078(5) Uani 1 1 d D U . . .
C9_3 C 0.396(2) 0.1213(14) 0.8270(15) 0.091(8) Uani 1 1 d D U . . .
H9A_3 H 0.449715 0.108624 0.830974 0.136 Uiso 1 1 calc R U . . .
H9B_3 H 0.374345 0.094489 0.848983 0.136 Uiso 1 1 calc R U . . .
H9C_3 H 0.395334 0.106511 0.801649 0.136 Uiso 1 1 calc R U . . .
C1_4 C 1.0003(19) 0.4195(12) 0.7574(12) 0.057(3) Uani 1 1 d D U . . .
C2_4 C 0.9771(19) 0.4874(12) 0.7470(11) 0.064(4) Uani 1 1 d D U . . .
C3_4 C 0.9753(18) 0.5660(12) 0.7387(9) 0.068(4) Uani 1 1 d D U . . .
C4_4 C 0.9199(19) 0.6221(14) 0.7608(10) 0.075(5) Uani 1 1 d D U . . .
H4_4 H 0.882934 0.611791 0.780177 0.090 Uiso 1 1 calc R U . . .
C5_4 C 0.920(2) 0.6949(15) 0.7537(10) 0.078(5) Uani 1 1 d D U . . .
H5_4 H 0.890306 0.731031 0.771176 0.093 Uiso 1 1 calc R U . . .
C6_4 C 0.967(2) 0.7111(15) 0.7197(11) 0.080(6) Uani 1 1 d D U . . .
H6_4 H 0.966062 0.759716 0.713690 0.096 Uiso 1 1 calc R U . . .
C7_4 C 1.014(2) 0.6569(14) 0.6944(10) 0.080(5) Uani 1 1 d D U . . .
H7_4 H 1.036892 0.671313 0.669180 0.096 Uiso 1 1 calc R U . . .
C8_4 C 1.0278(18) 0.5810(13) 0.7073(9) 0.072(5) Uani 1 1 d D U . . .
C9_4 C 1.0809(15) 0.5210(17) 0.6828(10) 0.073(8) Uani 1 1 d D U . . .
H9A_4 H 1.082821 0.472431 0.696507 0.110 Uiso 1 1 calc R U . . .
H9B_4 H 1.062029 0.531517 0.656663 0.110 Uiso 1 1 calc R U . . .
H9C_4 H 1.132939 0.519579 0.679280 0.110 Uiso 1 1 calc R U . . .
C1_5 C 0.983(2) 0.1668(17) 0.8941(12) 0.064(4) Uani 1 1 d D U . . .
C2_5 C 0.996(2) 0.2145(18) 0.9052(11) 0.069(4) Uani 1 1 d D U . . .
C3_5 C 1.0246(17) 0.262(2) 0.9219(10) 0.077(4) Uani 1 1 d D U . . .
C4_5 C 1.0958(18) 0.264(2) 0.9048(11) 0.084(5) Uani 1 1 d D U . . .
H4_5 H 1.124906 0.236320 0.883531 0.100 Uiso 1 1 calc R U . . .
C5_5 C 1.1238(19) 0.308(2) 0.9200(12) 0.087(5) Uani 1 1 d D U . . .
H5_5 H 1.171607 0.310167 0.909292 0.104 Uiso 1 1 calc R U . . .
C6_5 C 1.077(2) 0.348(2) 0.9516(12) 0.092(6) Uani 1 1 d D U . . .
H6_5 H 1.090006 0.384058 0.959145 0.110 Uiso 1 1 calc R U . . .
C7_5 C 1.012(2) 0.338(2) 0.9723(10) 0.089(5) Uani 1 1 d D U . . .
H7_5 H 0.989757 0.355400 0.997218 0.107 Uiso 1 1 calc R U . . .
C8_5 C 0.9806(18) 0.300(2) 0.9546(10) 0.086(5) Uani 1 1 d D U . . .
C9_5 C 0.9091(19) 0.291(2) 0.9740(12) 0.088(8) Uani 1 1 d D U . . .
H9A_5 H 0.886038 0.321463 0.995876 0.132 Uiso 1 1 calc R U . . .
H9B_5 H 0.871997 0.307799 0.954239 0.132 Uiso 1 1 calc R U . . .
H9C_5 H 0.922502 0.238298 0.984573 0.132 Uiso 1 1 calc R U . . .
C1_6 C 0.839(2) 0.546(2) 0.6564(6) 0.062(3) Uani 1 1 d D U . . .
C2_6 C 0.8520(19) 0.548(2) 0.6200(6) 0.063(4) Uani 1 1 d D U . . .
C3_6 C 0.8708(14) 0.558(2) 0.5746(6) 0.065(4) Uani 1 1 d D U . . .
C4_6 C 0.8101(15) 0.578(2) 0.5506(7) 0.069(5) Uani 1 1 d D U . . .
H4_6 H 0.760059 0.583971 0.562658 0.082 Uiso 1 1 calc R U . . .
C5_6 C 0.8248(17) 0.590(2) 0.5080(7) 0.070(5) Uani 1 1 d D U . . .
H5_6 H 0.787835 0.595656 0.491299 0.083 Uiso 1 1 calc R U . . .
C6_6 C 0.8962(15) 0.5925(16) 0.4915(7) 0.072(5) Uani 1 1 d D U . . .
H6_6 H 0.907178 0.599993 0.463346 0.086 Uiso 1 1 calc R U . . .
C7_6 C 0.9512(12) 0.5841(6) 0.5161(6) 0.067(5) Uani 1 1 d D U . . .
H7_6 H 0.996010 0.591538 0.504333 0.080 Uiso 1 1 calc R U . . .
C8_6 C 0.9409(15) 0.565(2) 0.5581(7) 0.065(4) Uani 1 1 d D U . . .
C9_6 C 1.0021(18) 0.554(2) 0.5828(9) 0.071(7) Uani 1 1 d D U . . .
H9A_6 H 0.986551 0.540888 0.610993 0.107 Uiso 1 1 calc R U . . .
H9B_6 H 1.050965 0.513513 0.574317 0.107 Uiso 1 1 calc R U . . .
H9C_6 H 1.008857 0.600536 0.579333 0.107 Uiso 1 1 calc R U . . .
C1_7 C 0.922(2) 0.351(2) 0.5752(8) 0.061(3) Uani 1 1 d D U . . .
C2_7 C 0.8943(19) 0.360(2) 0.5441(7) 0.066(4) Uani 1 1 d D U . . .
C3_7 C 0.8665(15) 0.3715(18) 0.5033(7) 0.071(4) Uani 1 1 d D U . . .
C4_7 C 0.7933(16) 0.4296(18) 0.4947(9) 0.077(5) Uani 1 1 d D U . . .
H4_7 H 0.763995 0.463508 0.513337 0.093 Uiso 1 1 calc R U . . .
C5_7 C 0.7633(17) 0.437(2) 0.4581(9) 0.081(6) Uani 1 1 d D U . . .
H5_7 H 0.712034 0.471982 0.453185 0.097 Uiso 1 1 calc R U . . .
C6_7 C 0.8140(18) 0.391(2) 0.4296(9) 0.079(6) Uani 1 1 d D U . . .
H6_7 H 0.796697 0.396758 0.404501 0.095 Uiso 1 1 calc R U . . .
C7_7 C 0.8888(17) 0.338(2) 0.4371(8) 0.079(5) Uani 1 1 d D U . . .
H7_7 H 0.922084 0.310793 0.416343 0.095 Uiso 1 1 calc R U . . .
C8_7 C 0.9156(15) 0.3229(18) 0.4751(8) 0.076(5) Uani 1 1 d D U . . .
C9_7 C 0.9968(16) 0.268(2) 0.4824(12) 0.085(9) Uani 1 1 d D U . . .
H9A_7 H 1.004834 0.265116 0.510165 0.127 Uiso 1 1 calc R U . . .
H9B_7 H 1.005272 0.218445 0.477417 0.127 Uiso 1 1 calc R U . . .
H9C_7 H 1.033327 0.284566 0.464401 0.127 Uiso 1 1 calc R U . . .
C1_8 C 0.9891(15) 0.082(2) 0.6077(13) 0.074(4) Uani 1 1 d D U . . .
C2_8 C 1.0584(14) 0.053(2) 0.5966(12) 0.085(5) Uani 1 1 d D U . . .
C3_8 C 1.1466(14) 0.016(2) 0.5886(9) 0.094(5) Uani 1 1 d D U . . .
C4_8 C 1.1925(17) -0.033(2) 0.6190(9) 0.099(6) Uani 1 1 d D U . . .
H4_8 H 1.169409 -0.050750 0.643126 0.119 Uiso 1 1 calc R U . . .
C5_8 C 1.2746(18) -0.056(3) 0.6126(10) 0.100(6) Uani 1 1 d D U . . .
H5_8 H 1.305679 -0.075504 0.634257 0.121 Uiso 1 1 calc R U . . .
C6_8 C 1.3071(16) -0.049(2) 0.5725(11) 0.100(7) Uani 1 1 d D U . . .
H6_8 H 1.360671 -0.078438 0.566030 0.120 Uiso 1 1 calc R U . . .
C7_8 C 1.2623(16) 0.000(3) 0.5419(10) 0.099(6) Uani 1 1 d D U . . .
H7_8 H 1.286411 0.009118 0.516151 0.119 Uiso 1 1 calc R U . . .
C8_8 C 1.1808(15) 0.0349(17) 0.5500(8) 0.098(6) Uani 1 1 d D U . . .
C9_8 C 1.130(2) 0.078(3) 0.5172(11) 0.107(10) Uani 1 1 d D U . . .
H9A_8 H 1.075698 0.098042 0.528555 0.160 Uiso 1 1 calc R U . . .
H9B_8 H 1.143116 0.119305 0.503606 0.160 Uiso 1 1 calc R U . . .
H9C_8 H 1.137623 0.044533 0.498073 0.160 Uiso 1 1 calc R U . . .
C1_9 C 0.492(2) 0.541(2) 0.7180(9) 0.071(3) Uani 1 1 d D U . . .
C2_9 C 0.466(2) 0.559(2) 0.6855(9) 0.077(5) Uani 1 1 d D U . . .
C3_9 C 0.426(2) 0.5906(14) 0.6471(9) 0.088(5) Uani 1 1 d D U . . .
C4_9 C 0.444(2) 0.5465(16) 0.6163(10) 0.094(6) Uani 1 1 d D U . . .
H4_9 H 0.480163 0.495400 0.619927 0.113 Uiso 1 1 calc R U . . .
C5_9 C 0.409(3) 0.5777(19) 0.5797(10) 0.099(6) Uani 1 1 d D U . . .
H5_9 H 0.412853 0.546604 0.561208 0.119 Uiso 1 1 calc R U . . .
C6_9 C 0.368(3) 0.6570(19) 0.5721(10) 0.101(6) Uani 1 1 d D U . . .
H6_9 H 0.348877 0.679731 0.546936 0.121 Uiso 1 1 calc R U . . .
C7_9 C 0.356(3) 0.7024(16) 0.6011(10) 0.099(6) Uani 1 1 d D U . . .
H7_9 H 0.326620 0.754982 0.595686 0.119 Uiso 1 1 calc R U . . .
C8_9 C 0.387(3) 0.6703(14) 0.6384(10) 0.095(6) Uani 1 1 d D U . . .
C9_9 C 0.377(2) 0.720(2) 0.6677(11) 0.107(9) Uani 1 1 d D U . . .
H9A_9 H 0.401193 0.689696 0.691742 0.160 Uiso 1 1 calc R U . . .
H9B_9 H 0.401641 0.754075 0.655681 0.160 Uiso 1 1 calc R U . . .
H9C_9 H 0.321734 0.749756 0.674760 0.160 Uiso 1 1 calc R U . . .
C1_10 C 0.645(3) 0.5488(15) 0.6220(12) 0.086(4) Uani 1 1 d D U . . .
C2_10 C 0.621(3) 0.6089(14) 0.6345(11) 0.091(4) Uani 1 1 d D U . . .
C3_10 C 0.588(3) 0.6898(13) 0.6430(8) 0.107(5) Uani 1 1 d D U . . .
C4_10 C 0.580(3) 0.7038(9) 0.6825(8) 0.114(6) Uani 1 1 d D U . . .
H4_10 H 0.598005 0.663227 0.703442 0.137 Uiso 1 1 calc R U . . .
C5_10 C 0.546101 0.779195 0.690846 0.119(7) Uani 1 1 d D U . . .
H5_10 H 0.545629 0.789904 0.716583 0.142 Uiso 1 1 calc R U . . .
C6_10 C 0.513(3) 0.8379(13) 0.6596(7) 0.119(7) Uani 1 1 d D U . . .
H6_10 H 0.483382 0.887578 0.665605 0.143 Uiso 1 1 calc R U . . .
C7_10 C 0.522(3) 0.8240(16) 0.6201(7) 0.117(7) Uani 1 1 d D U . . .
H7_10 H 0.499949 0.864118 0.599648 0.140 Uiso 1 1 calc R U . . .
C8_10 C 0.566(3) 0.7499(16) 0.6107(8) 0.112(6) Uani 1 1 d D U . . .
C9_10 C 0.572(3) 0.735(2) 0.5691(9) 0.126(10) Uani 1 1 d D U . . .
H9A_10 H 0.603089 0.681772 0.567492 0.189 Uiso 1 1 calc R U . . .
H9B_10 H 0.519769 0.749483 0.561704 0.189 Uiso 1 1 calc R U . . .
H9C_10 H 0.595935 0.764762 0.550648 0.189 Uiso 1 1 calc R U . . .
C1_11 C 1.089(2) -0.030(2) 0.7738(12) 0.080(5) Uani 1 1 d D U . . .
C2_11 C 1.080(2) -0.0808(18) 0.7975(11) 0.087(4) Uani 1 1 d D U . . .
C3_11 C 1.089(3) -0.153(2) 0.8254(11) 0.101(5) Uani 1 1 d D U . . .
C4_11 C 1.050(3) -0.196(2) 0.8193(12) 0.108(6) Uani 1 1 d D U . . .
H4_11 H 1.020223 -0.179871 0.797450 0.130 Uiso 1 1 calc R U . . .
C5_11 C 1.057(3) -0.262(2) 0.8463(13) 0.113(6) Uani 1 1 d D U . . .
H5_11 H 1.041054 -0.297116 0.840230 0.136 Uiso 1 1 calc R U . . .
C6_11 C 1.089(3) -0.274(2) 0.8827(12) 0.117(6) Uani 1 1 d D U . . .
H6_11 H 1.078863 -0.306765 0.904622 0.140 Uiso 1 1 calc R U . . .
C7_11 C 1.134(3) -0.237(2) 0.8871(11) 0.114(6) Uani 1 1 d D U . . .
H7_11 H 1.166777 -0.255302 0.907997 0.137 Uiso 1 1 calc R U . . .
C8_11 C 1.130(3) -0.172(2) 0.8596(11) 0.109(6) Uani 1 1 d D U . . .
C9_11 C 1.154(3) -0.118(2) 0.8703(14) 0.116(9) Uani 1 1 d D U . . .
H9A_11 H 1.147863 -0.077029 0.848134 0.175 Uiso 1 1 calc R U . . .
H9B_11 H 1.122742 -0.097779 0.894289 0.175 Uiso 1 1 calc R U . . .
H9C_11 H 1.209003 -0.143799 0.875350 0.175 Uiso 1 1 calc R U . . .
C1_12 C 0.732(2) 0.004(2) 0.8170(9) 0.068(4) Uani 1 1 d D U . . .
C2_12 C 0.6910(14) -0.0058(19) 0.8470(9) 0.082(5) Uani 1 1 d D U . . .
C3_12 C 0.6374(19) -0.026(2) 0.8808(7) 0.094(5) Uani 1 1 d D U . . .
C4_12 C 0.637(2) -0.012(3) 0.9196(8) 0.102(6) Uani 1 1 d D U . . .
H4_12 H 0.675322 0.000568 0.925234 0.122 Uiso 1 1 calc R U . . .
C5_12 C 0.578(2) -0.017(3) 0.9504(9) 0.105(6) Uani 1 1 d D U . . .
H5_12 H 0.575871 -0.006472 0.976490 0.126 Uiso 1 1 calc R U . . .
C6_12 C 0.523(2) -0.037(3) 0.9401(9) 0.107(6) Uani 1 1 d D U . . .
H6_12 H 0.491380 -0.053101 0.960713 0.128 Uiso 1 1 calc R U . . .
C7_12 C 0.514(2) -0.035(3) 0.8999(10) 0.103(6) Uani 1 1 d D U . . .
H7_12 H 0.468410 -0.035133 0.893332 0.123 Uiso 1 1 calc R U . . .
C8_12 C 0.573(2) -0.032(3) 0.8694(8) 0.100(6) Uani 1 1 d D U . . .
C9_12 C 0.574(3) -0.050(3) 0.8290(10) 0.110(9) Uani 1 1 d D U . . .
H9A_12 H 0.618193 -0.045466 0.811515 0.166 Uiso 1 1 calc R U . . .
H9B_12 H 0.579195 -0.101601 0.831601 0.166 Uiso 1 1 calc R U . . .
H9C_12 H 0.525984 -0.015315 0.817470 0.166 Uiso 1 1 calc R U . . .
C1_13 C 0.709(3) 0.359(2) 0.5780(12) 0.084(3) Uani 1 1 d D U . . .
C2_13 C 0.726(2) 0.304(2) 0.5613(14) 0.099(5) Uani 1 1 d D U . . .
C3_13 C 0.7550(17) 0.239(2) 0.5376(15) 0.113(5) Uani 1 1 d D U . . .
C4_13 C 0.8348(17) 0.201(2) 0.5258(15) 0.117(6) Uani 1 1 d D U . . .
H4_13 H 0.869599 0.220866 0.528984 0.141 Uiso 1 1 calc R U . . .
C5_13 C 0.8627(19) 0.133(2) 0.5090(16) 0.122(7) Uani 1 1 d D U . . .
H5_13 H 0.914824 0.097065 0.509588 0.146 Uiso 1 1 calc R U . . .
C6_13 C 0.807(2) 0.123(3) 0.4915(15) 0.123(7) Uani 1 1 d D U . . .
H6_13 H 0.824596 0.089751 0.472175 0.147 Uiso 1 1 calc R U . . .
C7_13 C 0.728(2) 0.161(3) 0.5022(15) 0.121(6) Uani 1 1 d D U . . .
H7_13 H 0.692650 0.145081 0.495298 0.145 Uiso 1 1 calc R U . . .
C8_13 C 0.6995(17) 0.223(2) 0.5234(15) 0.116(6) Uani 1 1 d D U . . .
C9_13 C 0.6167(18) 0.254(3) 0.5402(16) 0.117(9) Uani 1 1 d D U . . .
H9A_13 H 0.587796 0.237315 0.526637 0.175 Uiso 1 1 calc R U . . .
H9B_13 H 0.613008 0.235660 0.568824 0.175 Uiso 1 1 calc R U . . .
H9C_13 H 0.594848 0.308839 0.536100 0.175 Uiso 1 1 calc R U . . .
C1_14 C 0.745(2) 0.593(2) 0.7659(9) 0.065(3) Uani 1 1 d D U . . .
C2_14 C 0.709(2) 0.623(2) 0.7955(10) 0.076(4) Uani 1 1 d D U . . .
C3_14 C 0.6847(17) 0.668(2) 0.8301(11) 0.095(5) Uani 1 1 d D U . . .
C4_14 C 0.7405(18) 0.660(2) 0.8547(12) 0.103(6) Uani 1 1 d D U . . .
H4_14 H 0.793487 0.628479 0.848758 0.123 Uiso 1 1 calc R U . . .
C5_14 C 0.717(2) 0.700(3) 0.8884(12) 0.108(6) Uani 1 1 d D U . . .
H5_14 H 0.751471 0.689789 0.907307 0.130 Uiso 1 1 calc R U . . .
C6_14 C 0.639(2) 0.754(3) 0.8927(12) 0.110(6) Uani 1 1 d D U . . .
H6_14 H 0.622997 0.784097 0.913438 0.132 Uiso 1 1 calc R U . . .
C7_14 C 0.5842(19) 0.765(2) 0.8673(12) 0.109(6) Uani 1 1 d D U . . .
H7_14 H 0.531287 0.797324 0.872814 0.131 Uiso 1 1 calc R U . . .
C8_14 C 0.6088(17) 0.727(2) 0.8332(11) 0.105(6) Uani 1 1 d D U . . .
C9_14 C 0.548(2) 0.728(3) 0.8109(14) 0.109(9) Uani 1 1 d D U . . .
H9A_14 H 0.499480 0.771778 0.816220 0.164 Uiso 1 1 calc R U . . .
H9B_14 H 0.564869 0.732371 0.782171 0.164 Uiso 1 1 calc R U . . .
H9C_14 H 0.540551 0.682280 0.819588 0.164 Uiso 1 1 calc R U . . .
C1_15 C 0.5830(18) 0.1305(14) 0.7298(11) 0.059(3) Uani 1 1 d D U . . .
C2_15 C 0.6190(17) 0.0658(11) 0.7227(8) 0.064(4) Uani 1 1 d D U . . .
C3_15 C 0.6479(14) -0.0187(12) 0.7230(13) 0.080(4) Uani 1 1 d D U . . .
C4_15 C 0.7254(15) -0.0611(16) 0.7085(13) 0.087(5) Uani 1 1 d D U . . .
H4_15 H 0.757401 -0.036186 0.696631 0.104 Uiso 1 1 calc R U . . .
C5_15 C 0.7561(16) -0.1407(16) 0.7116(14) 0.093(6) Uani 1 1 d D U . . .
H5_15 H 0.810115 -0.171253 0.710731 0.112 Uiso 1 1 calc R U . . .
C6_15 C 0.7014(19) -0.1717(16) 0.7159(14) 0.097(6) Uani 1 1 d D U . . .
H6_15 H 0.716233 -0.219431 0.708255 0.116 Uiso 1 1 calc R U . . .
C7_15 C 0.6246(16) -0.1308(14) 0.7317(10) 0.094(6) Uani 1 1 d D U . . .
H7_15 H 0.593618 -0.156332 0.744592 0.113 Uiso 1 1 calc R U . . .
C8_15 C 0.5939(14) -0.0514(14) 0.7284(14) 0.088(5) Uani 1 1 d D U . . .
C9_15 C 0.5094(16) -0.005(2) 0.7253(16) 0.100(9) Uani 1 1 d D U . . .
H9A_15 H 0.498566 0.048555 0.723211 0.150 Uiso 1 1 calc R U . . .
H9B_15 H 0.494675 -0.013019 0.701550 0.150 Uiso 1 1 calc R U . . .
H9C_15 H 0.479711 -0.018374 0.749169 0.150 Uiso 1 1 calc R U . . .
C1_16 C 1.119(2) 0.115(2) 0.6784(8) 0.064(3) Uani 1 1 d D U . . .
C2_16 C 1.1439(18) 0.140(2) 0.6464(8) 0.068(5) Uani 1 1 d D U . . .
C3_16 C 1.1876(13) 0.163(2) 0.6086(7) 0.070(5) Uani 1 1 d D U . . .
C4_16 C 1.1494(15) 0.2012(17) 0.5739(7) 0.071(5) Uani 1 1 d D U . . .
H4_16 H 1.096090 0.213135 0.574185 0.086 Uiso 1 1 calc R U . . .
C5_16 C 1.1912(16) 0.2216(17) 0.5385(8) 0.076(5) Uani 1 1 d D U . . .
H5_16 H 1.166824 0.246269 0.514779 0.091 Uiso 1 1 calc R U . . .
C6_16 C 1.2703(17) 0.204(2) 0.5401(8) 0.078(5) Uani 1 1 d D U . . .
H6_16 H 1.299203 0.216373 0.516736 0.093 Uiso 1 1 calc R U . . .
C7_16 C 1.3073(15) 0.168(2) 0.5750(8) 0.076(5) Uani 1 1 d D U . . .
H7_16 H 1.358569 0.161860 0.575871 0.092 Uiso 1 1 calc R U . . .
C8_16 C 1.2685(14) 0.141(2) 0.6086(8) 0.075(5) Uani 1 1 d D U . . .
C9_16 C 1.308(2) 0.102(3) 0.6457(9) 0.090(9) Uani 1 1 d D U . . .
H9A_16 H 1.273429 0.087381 0.666045 0.135 Uiso 1 1 calc R U . . .
H9B_16 H 1.355084 0.057727 0.639488 0.135 Uiso 1 1 calc R U . . .
H9C_16 H 1.322517 0.136499 0.655720 0.135 Uiso 1 1 calc R U . . .
C1_17 C 0.7117(18) 0.132(2) 0.9125(9) 0.059(3) Uani 1 1 d D U . . .
C2_17 C 0.7603(19) 0.111(2) 0.9361(9) 0.064(4) Uani 1 1 d D U . . .
C3_17 C 0.811(2) 0.0787(18) 0.9707(9) 0.078(4) Uani 1 1 d D U . . .
C4_17 C 0.859(2) 0.1101(19) 0.9775(10) 0.082(5) Uani 1 1 d D U . . .
H4_17 H 0.860672 0.152749 0.959956 0.099 Uiso 1 1 calc R U . . .
C5_17 C 0.906(2) 0.080(2) 1.0099(11) 0.087(5) Uani 1 1 d D U . . .
H5_17 H 0.936301 0.102153 1.015314 0.105 Uiso 1 1 calc R U . . .
C6_17 C 0.904(2) 0.013(2) 1.0339(11) 0.093(6) Uani 1 1 d D U . . .
H6_17 H 0.935110 -0.009144 1.055527 0.111 Uiso 1 1 calc R U . . .
C7_17 C 0.858(2) -0.0197(19) 1.0265(11) 0.092(5) Uani 1 1 d D U . . .
H7_17 H 0.859671 -0.064707 1.042689 0.110 Uiso 1 1 calc R U . . .
C8_17 C 0.8086(17) 0.0130(16) 0.9954(9) 0.086(5) Uani 1 1 d D U . . .
C9_17 C 0.739(2) -0.003(2) 0.9983(9) 0.097(8) Uani 1 1 d D U . . .
H9A_17 H 0.711148 0.023379 0.974682 0.145 Uiso 1 1 calc R U . . .
H9B_17 H 0.755590 -0.057058 0.999666 0.145 Uiso 1 1 calc R U . . .
H9C_17 H 0.704998 0.014272 1.022358 0.145 Uiso 1 1 calc R U . . .
C1_18 C 0.4499(18) 0.3421(14) 0.7474(12) 0.063(3) Uani 1 1 d D U . . .
C2_18 C 0.4075(17) 0.4076(13) 0.7516(9) 0.072(5) Uani 1 1 d D U . . .
C3_18 C 0.3436(18) 0.4862(16) 0.7550(9) 0.086(5) Uani 1 1 d D U . . .
C4_18 C 0.329(2) 0.5150(19) 0.7915(9) 0.091(6) Uani 1 1 d D U . . .
H4_18 H 0.361917 0.487261 0.812052 0.109 Uiso 1 1 calc R U . . .
C5_18 C 0.266(2) 0.585(2) 0.7975(10) 0.098(6) Uani 1 1 d D U . . .
H5_18 H 0.254847 0.604859 0.821901 0.117 Uiso 1 1 calc R U . . .
C6_18 C 0.221(2) 0.6243(18) 0.7651(12) 0.101(6) Uani 1 1 d D U . . .
H6_18 H 0.184993 0.675148 0.765837 0.121 Uiso 1 1 calc R U . . .
C7_18 C 0.226(2) 0.5901(18) 0.7320(11) 0.098(6) Uani 1 1 d D U . . .
H7_18 H 0.191490 0.616035 0.712186 0.118 Uiso 1 1 calc R U . . .
C8_18 C 0.2850(19) 0.5165(18) 0.7282(10) 0.094(6) Uani 1 1 d D U . . .
C9_18 C 0.3002(17) 0.485(2) 0.6900(10) 0.100(9) Uani 1 1 d D U . . .
H9A_18 H 0.341984 0.434221 0.692429 0.151 Uiso 1 1 calc R U . . .
H9B_18 H 0.253187 0.482923 0.684562 0.151 Uiso 1 1 calc R U . . .
H9C_18 H 0.315429 0.516922 0.667980 0.151 Uiso 1 1 calc R U . . .
C1_19 C 0.8456(19) 0.431(2) 0.8700(13) 0.068(3) Uani 1 1 d D U . . .
C2_19 C 0.8973(19) 0.452(2) 0.8670(11) 0.074(4) Uani 1 1 d D U . . .
C3_19 C 0.9493(18) 0.486(2) 0.8749(9) 0.080(4) Uani 1 1 d D U . . .
C4_19 C 1.0181(18) 0.476(2) 0.8492(10) 0.087(5) Uani 1 1 d D U . . .
H4_19 H 1.034797 0.443763 0.829232 0.104 Uiso 1 1 calc R U . . .
C5_19 C 1.062(2) 0.515(2) 0.8541(10) 0.089(6) Uani 1 1 d D U . . .
H5_19 H 1.097011 0.524931 0.833337 0.107 Uiso 1 1 calc R U . . .
C6_19 C 1.049(2) 0.538(3) 0.8922(11) 0.093(6) Uani 1 1 d D U . . .
H6_19 H 1.087070 0.548257 0.900099 0.112 Uiso 1 1 calc R U . . .
C7_19 C 0.983(2) 0.545(2) 0.9189(10) 0.088(5) Uani 1 1 d D U . . .
H7_19 H 0.972797 0.567896 0.942173 0.105 Uiso 1 1 calc R U . . .
C8_19 C 0.9310(19) 0.518(2) 0.9107(10) 0.085(5) Uani 1 1 d D U . . .
C9_19 C 0.859(2) 0.526(3) 0.9379(11) 0.090(8) Uani 1 1 d D U . . .
H9A_19 H 0.857246 0.549143 0.960806 0.134 Uiso 1 1 calc R U . . .
H9B_19 H 0.813819 0.557189 0.923472 0.134 Uiso 1 1 calc R U . . .
H9C_19 H 0.859814 0.476105 0.947448 0.134 Uiso 1 1 calc R U . . .
C1_20 C 0.9092(19) -0.0553(19) 0.7286(10) 0.063(4) Uani 1 1 d D U . . .
C2_20 C 0.9586(17) -0.089(2) 0.7033(10) 0.076(4) Uani 1 1 d D U . . .
C3_20 C 1.0306(15) -0.132(2) 0.6763(9) 0.094(5) Uani 1 1 d D U . . .
C4_20 C 1.1033(17) -0.168(2) 0.6920(10) 0.102(6) Uani 1 1 d D U . . .
H4_20 H 1.109603 -0.156347 0.716240 0.123 Uiso 1 1 calc R U . . .
C5_20 C 1.1672(16) -0.222(2) 0.6706(12) 0.110(6) Uani 1 1 d D U . . .
H5_20 H 1.212200 -0.256427 0.682942 0.132 Uiso 1 1 calc R U . . .
C6_20 C 1.1596(18) -0.220(3) 0.6301(11) 0.109(6) Uani 1 1 d D U . . .
H6_20 H 1.204381 -0.247621 0.613816 0.131 Uiso 1 1 calc R U . . .
C7_20 C 1.0897(19) -0.180(3) 0.6128(10) 0.106(6) Uani 1 1 d D U . . .
H7_20 H 1.087136 -0.181082 0.585594 0.128 Uiso 1 1 calc R U . . .
C8_20 C 1.0225(17) -0.137(3) 0.6370(9) 0.102(6) Uani 1 1 d D U . . .
C9_20 C 0.9466(19) -0.098(3) 0.6202(13) 0.109(9) Uani 1 1 d D U . . .
H9A_20 H 0.952724 -0.108352 0.592906 0.164 Uiso 1 1 calc R U . . .
H9B_20 H 0.909342 -0.115149 0.636765 0.164 Uiso 1 1 calc R U . . .
H9C_20 H 0.927785 -0.043625 0.619952 0.164 Uiso 1 1 calc R U . . .
C1_21 C 1.0573(14) 0.344(2) 0.6548(11) 0.059(3) Uani 1 1 d D U . . .
C2_21 C 1.1217(13) 0.324(2) 0.6651(10) 0.064(4) Uani 1 1 d D U . . .
C3_21 C 1.2045(13) 0.308(2) 0.6710(8) 0.069(4) Uani 1 1 d D U . . .
C4_21 C 1.2339(16) 0.269(2) 0.7078(8) 0.075(5) Uani 1 1 d D U . . .
H4_21 H 1.203168 0.252019 0.728464 0.090 Uiso 1 1 calc R U . . .
C5_21 C 1.3102(16) 0.256(2) 0.7136(8) 0.075(5) Uani 1 1 d D U . . .
H5_21 H 1.329653 0.235034 0.738862 0.090 Uiso 1 1 calc R U . . .
C6_21 C 1.3561(15) 0.275(2) 0.6801(9) 0.076(5) Uani 1 1 d D U . . .
H6_21 H 1.409832 0.257657 0.681695 0.091 Uiso 1 1 calc R U . . .
C7_21 C 1.3251(14) 0.318(2) 0.6445(9) 0.072(5) Uani 1 1 d D U . . .
H7_21 H 1.356118 0.334325 0.623881 0.087 Uiso 1 1 calc R U . . .
C8_21 C 1.2471(14) 0.336(2) 0.6398(8) 0.070(5) Uani 1 1 d D U . . .
C9_21 C 1.216(2) 0.377(2) 0.6007(9) 0.077(8) Uani 1 1 d D U . . .
H9A_21 H 1.161257 0.385840 0.602378 0.116 Uiso 1 1 calc R U . . .
H9B_21 H 1.219195 0.425601 0.594952 0.116 Uiso 1 1 calc R U . . .
H9C_21 H 1.245546 0.347152 0.579382 0.116 Uiso 1 1 calc R U . . .
C1_22 C 1.1155(18) 0.1976(12) 0.7965(12) 0.062(4) Uani 1 1 d D U . . .
C2_22 C 1.1584(17) 0.1322(13) 0.8072(10) 0.066(4) Uani 1 1 d D U . . .
C3_22 C 1.2174(13) 0.0553(12) 0.8237(7) 0.077(5) Uani 1 1 d DG U . . .
C4_22 C 1.2128(14) 0.0311(14) 0.8654(7) 0.087(6) Uani 1 1 d DG U . . .
H4_22 H 1.169971 0.059756 0.882391 0.104 Uiso 1 1 calc R U . . .
C5_22 C 1.2722(17) -0.0360(15) 0.8818(6) 0.090(6) Uani 1 1 d DG U . . .
H5_22 H 1.269148 -0.052242 0.909780 0.108 Uiso 1 1 calc R U . . .
C6_22 C 1.3363(14) -0.0789(13) 0.8565(8) 0.090(6) Uani 1 1 d DG U . . .
H6_22 H 1.376038 -0.123756 0.867484 0.108 Uiso 1 1 calc R U . . .
C7_22 C 1.3409(13) -0.0546(13) 0.8148(8) 0.087(6) Uani 1 1 d DG U . . .
H7_22 H 1.383752 -0.083273 0.797798 0.104 Uiso 1 1 calc R U . . .
C8_22 C 1.2815(14) 0.0125(14) 0.7983(6) 0.081(6) Uani 1 1 d DG U . . .
C9_22 C 1.285(2) 0.035(2) 0.7540(7) 0.090(9) Uani 1 1 d D U . . .
H9A_22 H 1.240573 0.082505 0.747387 0.135 Uiso 1 1 calc R U . . .
H9B_22 H 1.333045 0.042213 0.744560 0.135 Uiso 1 1 calc R U . . .
H9C_22 H 1.285223 -0.003787 0.741005 0.135 Uiso 1 1 calc R U . . .
C1_23 C 0.932(2) 0.0029(17) 0.8691(13) 0.073(3) Uani 1 1 d D U . . .
C2_23 C 0.918(3) -0.0525(19) 0.8750(12) 0.087(5) Uani 1 1 d D U . . .
C3_23 C 0.8994(19) -0.1199(15) 0.8923(8) 0.103(5) Uani 1 1 d DG U . . .
C4_23 C 0.8628(17) -0.1450(16) 0.8699(8) 0.110(6) Uani 1 1 d DG U . . .
H4_23 H 0.851861 -0.121340 0.843456 0.132 Uiso 1 1 calc R U . . .
C5_23 C 0.8427(18) -0.2055(17) 0.8870(11) 0.114(6) Uani 1 1 d DG U . . .
H5_23 H 0.818303 -0.222301 0.871934 0.136 Uiso 1 1 calc R U . . .
C6_23 C 0.859(2) -0.2409(16) 0.9265(11) 0.118(7) Uani 1 1 d DG U . . .
H6_23 H 0.845692 -0.281384 0.937872 0.141 Uiso 1 1 calc R U . . .
C7_23 C 0.896(2) -0.2158(17) 0.9489(8) 0.115(6) Uani 1 1 d DG U . . .
H7_23 H 0.906640 -0.239508 0.975331 0.138 Uiso 1 1 calc R U . . .
C8_23 C 0.916(2) -0.1553(17) 0.9318(8) 0.112(6) Uani 1 1 d DG U . . .
C9_23 C 0.957(2) -0.129(2) 0.9543(11) 0.115(9) Uani 1 1 d D U . . .
H9A_23 H 0.965603 -0.087216 0.937834 0.173 Uiso 1 1 calc R U . . .
H9B_23 H 0.924725 -0.112838 0.979076 0.173 Uiso 1 1 calc R U . . .
H9C_23 H 1.006371 -0.170473 0.960755 0.173 Uiso 1 1 calc R U . . .
C1_24 C 0.690(2) 0.351(2) 0.9162(11) 0.071(3) Uani 1 1 d D U . . .
C2_24 C 0.646(2) 0.327(2) 0.9375(11) 0.085(5) Uani 1 1 d D U . . .
C3_24 C 0.611(2) 0.278(3) 0.9671(9) 0.099(5) Uani 1 1 d D U . . .
C4_24 C 0.548(2) 0.271(3) 0.9568(10) 0.105(6) Uani 1 1 d D U . . .
H4_24 H 0.528922 0.293583 0.931584 0.126 Uiso 1 1 calc R U . . .
C5_24 C 0.512(2) 0.229(3) 0.9844(12) 0.109(6) Uani 1 1 d D U . . .
H5_24 H 0.470268 0.221650 0.977855 0.131 Uiso 1 1 calc R U . . .
C6_24 C 0.541(3) 0.199(3) 1.0221(12) 0.112(6) Uani 1 1 d D U . . .
H6_24 H 0.517806 0.171394 1.041075 0.134 Uiso 1 1 calc R U . . .
C7_24 C 0.604(3) 0.207(3) 1.0326(10) 0.110(6) Uani 1 1 d D U . . .
H7_24 H 0.624319 0.181844 1.057316 0.133 Uiso 1 1 calc R U . . .
C8_24 C 0.636(3) 0.252(3) 1.0062(9) 0.106(6) Uani 1 1 d D U . . .
C9_24 C 0.695(3) 0.270(3) 1.0190(13) 0.109(9) Uani 1 1 d D U . . .
H9A_24 H 0.711079 0.301553 0.997228 0.163 Uiso 1 1 calc R U . . .
H9B_24 H 0.673549 0.295674 1.042512 0.163 Uiso 1 1 calc R U . . .
H9C_24 H 0.740523 0.222727 1.025694 0.163 Uiso 1 1 calc R U . . .

loop_
_atom_site_aniso_label
_atom_site_aniso_U_11
_atom_site_aniso_U_22
_atom_site_aniso_U_33
_atom_site_aniso_U_23
_atom_site_aniso_U_13
_atom_site_aniso_U_12
Au01 0.0354(6) 0.0424(7) 0.0518(8) 0.0032(6) -0.0141(5) -0.0199(5)
Au02 0.0352(6) 0.0474(7) 0.0484(8) 0.0036(6) -0.0126(5) -0.0245(6)
Au03 0.0329(6) 0.0435(7) 0.0517(8) 0.0032(6) -0.0128(5) -0.0200(5)
Au04 0.0377(6) 0.0502(8) 0.0485(8) 0.0036(6) -0.0133(5) -0.0268(6)
Au05 0.0349(6) 0.0464(7) 0.0539(8) 0.0001(6) -0.0099(5) -0.0223(6)
Au06 0.0411(7) 0.0532(8) 0.0485(8) 0.0023(6) -0.0096(6) -0.0294(6)
Au07 0.0389(6) 0.0443(7) 0.0509(8) 0.0014(6) -0.0101(6) -0.0237(6)
Au08 0.0317(6) 0.0453(7) 0.0538(8) 0.0031(6) -0.0121(5) -0.0209(5)
Au09 0.0343(6) 0.0457(7) 0.0562(8) 0.0050(6) -0.0153(6) -0.0216(6)
Au10 0.0366(6) 0.0434(7) 0.0570(9) 0.0077(6) -0.0130(6) -0.0214(6)
Au11 0.0394(7) 0.0495(8) 0.0528(8) 0.0046(6) -0.0110(6) -0.0275(6)
Au12 0.0409(7) 0.0527(8) 0.0543(9) 0.0101(6) -0.0153(6) -0.0274(6)
Au13 0.0400(7) 0.0588(9) 0.0741(10) 0.0036(7) -0.0192(7) -0.0305(6)
Au14 0.0382(7) 0.0628(9) 0.0683(10) -0.0055(7) -0.0130(6) -0.0287(6)
Au15 0.0475(7) 0.0678(9) 0.0568(9) 0.0055(7) -0.0059(6) -0.0360(7)
Au16 0.0467(7) 0.0693(9) 0.0529(9) 0.0034(7) -0.0087(6) -0.0349(7)
Au17 0.0613(9) 0.0475(8) 0.0672(10) 0.0010(7) -0.0046(7) -0.0313(7)
Au18 0.0532(8) 0.0575(9) 0.0592(10) 0.0121(7) -0.0237(7) -0.0244(7)
Au19 0.0610(9) 0.0475(8) 0.0718(10) 0.0033(7) -0.0073(7) -0.0310(7)
Au20 0.0395(7) 0.0623(10) 0.0802(12) -0.0078(8) -0.0062(7) -0.0167(7)
Au21 0.0602(9) 0.0628(10) 0.0705(11) -0.0131(8) -0.0189(8) -0.0247(8)
Au22 0.0687(10) 0.0822(11) 0.0601(10) -0.0159(8) -0.0009(8) -0.0462(9)
Au23 0.0471(8) 0.0545(9) 0.0849(12) -0.0040(8) -0.0103(7) -0.0162(7)
Au24 0.0670(10) 0.1095(14) 0.0693(11) 0.0348(10) -0.0325(8) -0.0552(10)
Ag01 0.0343(13) 0.0663(17) 0.0686(19) -0.0073(13) -0.0101(12) -0.0261(12)
Ag02 0.0503(14) 0.0540(16) 0.0550(17) 0.0096(12) -0.0127(12) -0.0278(12)
Ag03 0.0501(14) 0.0591(16) 0.0558(16) 0.0032(12) -0.0109(12) -0.0371(13)
Ag04 0.0356(13) 0.0568(16) 0.0717(19) -0.0049(13) -0.0051(12) -0.0254(12)
Ag05 0.0616(16) 0.0633(17) 0.0454(16) 0.0036(12) -0.0125(12) -0.0356(14)
Ag06 0.0417(13) 0.0535(15) 0.0690(18) -0.0001(12) -0.0061(12) -0.0303(12)
Ag07 0.0397(13) 0.0606(17) 0.0643(18) -0.0096(13) -0.0046(12) -0.0253(12)
Cl4 0.25(3) 0.149(17) 0.150(18) -0.028(14) -0.010(17) -0.105(18)
Cl3 0.152(17) 0.127(15) 0.25(3) -0.093(16) -0.021(16) -0.029(13)
Ag08 0.0485(15) 0.0564(16) 0.0646(18) -0.0013(13) -0.0240(13) -0.0224(13)
Ag09 0.0518(15) 0.0551(16) 0.0733(19) -0.0036(13) -0.0129(13) -0.0341(13)
Ag20 0.0597(16) 0.0684(18) 0.0594(18) -0.0147(13) 0.0001(13) -0.0433(15)
Ag19 0.0362(13) 0.0538(16) 0.0742(19) 0.0035(13) -0.0229(12) -0.0197(12)
Ag10 0.0514(15) 0.0722(19) 0.0622(18) -0.0172(14) 0.0015(13) -0.0378(14)
Ag11 0.0624(16) 0.0669(18) 0.0589(18) 0.0212(13) -0.0209(13) -0.0427(14)
Ag12 0.0644(17) 0.0489(16) 0.0676(19) -0.0110(13) 0.0063(14) -0.0296(14)
Ag13 0.0484(15) 0.0458(15) 0.083(2) -0.0026(13) -0.0066(14) -0.0212(12)
Ag14 0.0581(16) 0.0461(16) 0.0693(19) -0.0007(13) -0.0183(14) -0.0170(13)
Ag15 0.0455(14) 0.0653(18) 0.075(2) 0.0121(14) -0.0286(13) -0.0304(13)
Ag16 0.0595(16) 0.092(2) 0.0550(18) 0.0097(15) -0.0254(13) -0.0504(16)
Ag17 0.0719(18) 0.091(2) 0.0483(17) 0.0088(14) -0.0119(14) -0.0544(17)
Ag18 0.0518(15) 0.0541(17) 0.079(2) 0.0181(14) -0.0197(14) -0.0189(13)
Cl1 0.066(5) 0.101(8) 0.078(7) 0.006(5) -0.034(5) -0.039(6)
Cl2 0.051(5) 0.122(9) 0.104(8) -0.048(7) 0.006(5) -0.055(6)
C1_1 0.072(5) 0.076(6) 0.061(5) -0.015(5) -0.006(5) -0.036(5)
C2_1 0.072(6) 0.073(7) 0.064(6) -0.013(6) -0.006(5) -0.034(5)
C3_1 0.075(6) 0.075(6) 0.074(7) -0.011(5) -0.009(5) -0.035(5)
C4_1 0.076(6) 0.080(7) 0.081(8) -0.012(6) -0.009(6) -0.033(5)
C5_1 0.078(7) 0.081(7) 0.084(8) -0.013(6) -0.008(6) -0.035(5)
C6_1 0.080(7) 0.081(8) 0.081(8) -0.013(6) -0.012(6) -0.034(6)
C7_1 0.081(7) 0.079(7) 0.080(8) -0.016(6) -0.011(6) -0.034(5)
C8_1 0.080(7) 0.078(7) 0.078(7) -0.015(6) -0.011(6) -0.034(5)
C9_1 0.083(9) 0.085(13) 0.084(15) -0.016(11) -0.011(11) -0.030(9)
C1_2 0.057(5) 0.060(6) 0.075(5) -0.005(5) -0.002(5) -0.022(5)
C2_2 0.065(7) 0.067(7) 0.075(6) -0.007(6) -0.001(5) -0.028(6)
C3_2 0.073(6) 0.073(7) 0.077(6) -0.009(5) -0.005(5) -0.029(5)
C4_2 0.077(7) 0.077(8) 0.079(7) -0.009(6) -0.007(5) -0.030(6)
C5_2 0.081(7) 0.081(8) 0.082(7) -0.012(6) -0.010(5) -0.033(6)
C6_2 0.082(7) 0.082(8) 0.080(7) -0.015(6) -0.009(5) -0.032(6)
C7_2 0.079(7) 0.081(8) 0.078(7) -0.015(6) -0.007(6) -0.031(6)
C8_2 0.075(7) 0.078(7) 0.076(7) -0.014(6) -0.005(5) -0.030(5)
C9_2 0.077(11) 0.079(14) 0.079(14) -0.025(12) -0.001(10) -0.030(10)
C1_3 0.057(5) 0.070(6) 0.062(6) -0.003(5) -0.005(4) -0.035(5)
C2_3 0.062(5) 0.077(7) 0.068(7) -0.009(6) -0.007(5) -0.033(5)
C3_3 0.065(6) 0.083(6) 0.076(7) -0.009(5) -0.007(5) -0.036(5)
C4_3 0.072(7) 0.084(7) 0.082(8) -0.011(6) -0.008(6) -0.034(5)
C5_3 0.075(7) 0.087(7) 0.087(8) -0.010(6) -0.011(6) -0.035(5)
C6_3 0.077(7) 0.089(7) 0.088(8) -0.012(6) -0.010(6) -0.036(5)
C7_3 0.073(7) 0.088(7) 0.085(8) -0.011(6) -0.010(6) -0.039(5)
C8_3 0.071(6) 0.086(7) 0.084(8) -0.011(6) -0.008(6) -0.039(5)
C9_3 0.082(13) 0.089(8) 0.103(15) -0.019(12) -0.002(13) -0.038(8)
C1_4 0.049(5) 0.063(5) 0.070(6) -0.004(5) -0.013(5) -0.032(5)
C2_4 0.060(7) 0.066(5) 0.071(7) -0.005(5) -0.010(6) -0.032(5)
C3_4 0.066(6) 0.069(5) 0.074(7) -0.006(5) -0.010(5) -0.034(5)
C4_4 0.073(7) 0.073(6) 0.080(7) -0.010(6) -0.007(6) -0.032(5)
C5_4 0.077(8) 0.074(7) 0.084(8) -0.009(6) -0.008(6) -0.034(6)
C6_4 0.079(8) 0.077(7) 0.085(8) -0.007(6) -0.009(6) -0.036(6)
C7_4 0.078(8) 0.078(7) 0.083(8) -0.005(5) -0.006(6) -0.036(6)
C8_4 0.069(7) 0.076(6) 0.077(7) -0.005(5) -0.009(5) -0.037(5)
C9_4 0.077(13) 0.078(10) 0.070(12) -0.002(10) -0.007(10) -0.040(10)
C1_5 0.061(7) 0.067(7) 0.064(7) -0.006(6) -0.020(6) -0.022(6)
C2_5 0.067(6) 0.073(7) 0.069(6) -0.006(5) -0.022(5) -0.026(5)
C3_5 0.078(6) 0.080(6) 0.081(6) -0.012(5) -0.019(5) -0.034(5)
C4_5 0.082(7) 0.087(7) 0.087(8) -0.010(6) -0.015(6) -0.038(5)
C5_5 0.086(7) 0.089(8) 0.092(8) -0.013(6) -0.015(6) -0.041(6)
C6_5 0.092(8) 0.093(8) 0.094(8) -0.014(6) -0.016(6) -0.039(6)
C7_5 0.092(8) 0.090(8) 0.089(8) -0.019(6) -0.014(6) -0.037(6)
C8_5 0.087(7) 0.086(7) 0.085(7) -0.016(5) -0.015(5) -0.034(5)
C9_5 0.082(11) 0.091(14) 0.089(14) -0.018(12) -0.015(9) -0.030(10)
C1_6 0.064(6) 0.056(6) 0.069(5) 0.000(5) -0.005(5) -0.032(5)
C2_6 0.065(6) 0.059(6) 0.068(5) 0.000(5) -0.005(5) -0.034(5)
C3_6 0.066(6) 0.062(6) 0.067(5) -0.004(5) -0.004(4) -0.032(5)
C4_6 0.068(7) 0.067(7) 0.069(6) -0.004(6) -0.006(5) -0.030(6)
C5_6 0.070(7) 0.070(8) 0.069(6) -0.006(6) -0.007(6) -0.030(6)
C6_6 0.071(7) 0.072(8) 0.070(7) -0.006(6) -0.006(5) -0.030(6)
C7_6 0.067(7) 0.067(7) 0.068(6) -0.004(6) -0.002(5) -0.033(6)
C8_6 0.066(6) 0.064(7) 0.067(6) -0.004(6) -0.002(5) -0.032(5)
C9_6 0.068(11) 0.077(14) 0.069(11) 0.002(11) -0.005(9) -0.036(10)
C1_7 0.059(5) 0.069(6) 0.062(5) 0.000(5) -0.005(4) -0.036(5)
C2_7 0.066(6) 0.071(7) 0.064(5) 0.000(5) -0.008(4) -0.036(5)
C3_7 0.074(6) 0.074(7) 0.069(5) -0.007(5) -0.009(5) -0.036(5)
C4_7 0.077(7) 0.080(7) 0.075(7) -0.007(6) -0.012(5) -0.033(5)
C5_7 0.081(7) 0.084(8) 0.079(7) -0.008(6) -0.014(5) -0.034(6)
C6_7 0.081(7) 0.081(8) 0.080(7) -0.009(6) -0.011(6) -0.038(6)
C7_7 0.082(7) 0.080(8) 0.076(7) -0.009(6) -0.010(6) -0.035(6)
C8_7 0.079(7) 0.077(7) 0.074(6) -0.010(5) -0.009(5) -0.034(5)
C9_7 0.084(10) 0.086(13) 0.076(14) -0.008(12) -0.009(9) -0.028(9)
C1_8 0.080(5) 0.081(6) 0.071(6) -0.017(5) -0.006(5) -0.041(5)
C2_8 0.085(6) 0.088(7) 0.086(7) -0.018(6) -0.006(5) -0.039(5)
C3_8 0.090(6) 0.095(7) 0.096(7) -0.019(6) -0.007(5) -0.038(5)
C4_8 0.096(7) 0.099(8) 0.102(8) -0.016(6) -0.012(6) -0.039(6)
C5_8 0.097(7) 0.101(8) 0.104(8) -0.016(6) -0.011(6) -0.041(6)
C6_8 0.098(8) 0.101(8) 0.103(8) -0.017(6) -0.011(6) -0.043(6)
C7_8 0.096(7) 0.100(8) 0.101(8) -0.017(6) -0.007(6) -0.041(6)
C8_8 0.095(7) 0.099(8) 0.099(7) -0.017(6) -0.006(5) -0.041(6)
C9_8 0.104(13) 0.110(15) 0.101(12) -0.018(12) -0.009(10) -0.039(12)
C1_9 0.059(5) 0.066(5) 0.084(5) -0.005(5) -0.008(5) -0.024(5)
C2_9 0.072(7) 0.076(7) 0.085(6) -0.010(6) -0.009(5) -0.034(6)
C3_9 0.086(7) 0.090(7) 0.088(6) -0.008(5) -0.013(5) -0.036(5)
C4_9 0.094(8) 0.096(7) 0.092(7) -0.012(5) -0.013(6) -0.037(6)
C5_9 0.100(8) 0.100(8) 0.095(7) -0.013(6) -0.015(6) -0.037(6)
C6_9 0.101(8) 0.100(8) 0.097(8) -0.010(6) -0.014(6) -0.037(6)
C7_9 0.099(8) 0.097(8) 0.097(7) -0.009(5) -0.014(6) -0.036(6)
C8_9 0.095(8) 0.092(7) 0.094(7) -0.009(5) -0.013(6) -0.035(6)
C9_9 0.109(15) 0.102(12) 0.104(13) -0.019(10) -0.015(12) -0.036(12)
C1_10 0.080(6) 0.097(5) 0.077(5) 0.019(5) -0.019(5) -0.042(5)
C2_10 0.088(7) 0.096(5) 0.086(6) 0.015(4) -0.014(6) -0.044(5)
C3_10 0.104(7) 0.104(6) 0.107(7) -0.001(5) -0.010(6) -0.046(5)
C4_10 0.113(8) 0.111(7) 0.112(7) -0.008(6) -0.010(6) -0.045(6)
C5_10 0.119(9) 0.114(8) 0.116(8) -0.011(6) -0.010(6) -0.046(6)
C6_10 0.119(9) 0.114(8) 0.117(8) -0.012(6) -0.010(6) -0.045(6)
C7_10 0.116(9) 0.112(7) 0.115(8) -0.009(6) -0.011(6) -0.045(6)
C8_10 0.112(8) 0.106(7) 0.111(7) -0.004(5) -0.010(6) -0.045(6)
C9_10 0.125(16) 0.117(15) 0.114(10) -0.009(10) -0.018(12) -0.032(12)
C1_11 0.069(6) 0.075(7) 0.085(8) -0.010(5) -0.007(6) -0.021(6)
C2_11 0.077(6) 0.081(6) 0.093(7) -0.010(5) -0.008(6) -0.025(5)
C3_11 0.099(7) 0.095(6) 0.103(7) -0.007(5) -0.011(5) -0.038(5)
C4_11 0.109(8) 0.103(7) 0.112(8) -0.010(6) -0.012(6) -0.046(6)
C5_11 0.116(8) 0.107(8) 0.114(8) -0.008(6) -0.012(6) -0.047(6)
C6_11 0.119(8) 0.111(8) 0.115(8) -0.009(6) -0.013(6) -0.047(6)
C7_11 0.115(8) 0.111(8) 0.111(8) -0.008(6) -0.015(6) -0.044(6)
C8_11 0.108(8) 0.107(7) 0.107(7) -0.009(5) -0.015(6) -0.041(5)
C9_11 0.117(15) 0.112(13) 0.118(15) -0.015(12) -0.021(12) -0.044(11)
C1_12 0.071(7) 0.063(6) 0.079(7) -0.007(5) -0.007(5) -0.037(5)
C2_12 0.083(7) 0.080(7) 0.084(7) -0.008(6) -0.004(5) -0.039(5)
C3_12 0.095(7) 0.094(7) 0.093(7) -0.007(5) -0.002(5) -0.045(5)
C4_12 0.104(8) 0.103(8) 0.097(7) -0.012(6) -0.004(5) -0.045(6)
C5_12 0.105(8) 0.108(8) 0.100(8) -0.014(6) -0.004(5) -0.046(6)
C6_12 0.107(8) 0.108(9) 0.104(8) -0.013(6) -0.004(6) -0.047(6)
C7_12 0.101(8) 0.104(8) 0.104(8) -0.011(6) -0.003(6) -0.049(6)
C8_12 0.099(7) 0.100(8) 0.102(7) -0.009(6) -0.005(5) -0.049(6)
C9_12 0.115(15) 0.110(15) 0.107(11) -0.015(11) -0.009(10) -0.049(12)
C1_13 0.079(6) 0.104(6) 0.075(6) 0.015(4) -0.020(5) -0.050(5)
C2_13 0.096(7) 0.110(7) 0.092(7) 0.002(5) -0.014(6) -0.049(6)
C3_13 0.113(7) 0.117(7) 0.108(7) -0.008(5) -0.015(5) -0.049(5)
C4_13 0.117(7) 0.118(8) 0.114(8) -0.013(6) -0.011(6) -0.049(6)
C5_13 0.122(8) 0.121(8) 0.119(9) -0.016(6) -0.013(6) -0.049(6)
C6_13 0.124(8) 0.121(9) 0.121(9) -0.017(6) -0.013(6) -0.050(6)
C7_13 0.123(8) 0.121(8) 0.118(9) -0.016(6) -0.014(6) -0.050(6)
C8_13 0.119(8) 0.118(8) 0.114(8) -0.013(6) -0.016(6) -0.052(6)
C9_13 0.118(10) 0.122(15) 0.113(15) -0.015(12) -0.018(11) -0.051(10)
C1_14 0.068(6) 0.058(5) 0.078(6) -0.001(5) -0.010(5) -0.037(5)
C2_14 0.082(7) 0.070(6) 0.086(6) -0.006(5) -0.004(6) -0.044(5)
C3_14 0.099(7) 0.092(7) 0.096(7) -0.016(5) -0.006(5) -0.044(5)
C4_14 0.107(8) 0.103(8) 0.102(8) -0.019(6) -0.011(6) -0.045(6)
C5_14 0.110(8) 0.108(8) 0.105(8) -0.021(6) -0.011(6) -0.042(6)
C6_14 0.109(8) 0.109(8) 0.108(8) -0.018(6) -0.010(6) -0.042(6)
C7_14 0.108(8) 0.107(8) 0.107(8) -0.018(6) -0.009(6) -0.040(6)
C8_14 0.104(7) 0.102(8) 0.104(8) -0.015(6) -0.007(6) -0.040(5)
C9_14 0.112(12) 0.106(15) 0.111(14) -0.008(12) -0.012(11) -0.050(11)
C1_15 0.049(5) 0.070(5) 0.069(6) -0.007(5) -0.007(5) -0.036(5)
C2_15 0.057(6) 0.075(5) 0.072(7) -0.012(5) -0.005(5) -0.039(5)
C3_15 0.080(6) 0.080(5) 0.085(7) -0.014(5) -0.007(5) -0.039(5)
C4_15 0.085(7) 0.087(7) 0.088(8) -0.016(6) -0.008(6) -0.034(5)
C5_15 0.093(7) 0.089(7) 0.093(8) -0.014(6) -0.008(6) -0.035(5)
C6_15 0.098(8) 0.092(7) 0.099(8) -0.016(6) -0.007(6) -0.038(5)
C7_15 0.096(7) 0.089(7) 0.100(8) -0.015(6) -0.007(6) -0.042(6)
C8_15 0.089(7) 0.086(6) 0.097(8) -0.012(6) -0.005(6) -0.046(5)
C9_15 0.088(9) 0.102(13) 0.113(16) -0.011(13) -0.007(12) -0.047(9)
C1_16 0.052(5) 0.065(5) 0.073(6) -0.010(4) -0.006(4) -0.022(5)
C2_16 0.061(6) 0.068(7) 0.075(6) -0.009(5) -0.005(5) -0.028(5)
C3_16 0.069(6) 0.071(7) 0.074(6) -0.010(5) -0.006(5) -0.033(5)
C4_16 0.072(7) 0.070(7) 0.074(7) -0.010(6) -0.005(5) -0.032(6)
C5_16 0.075(7) 0.074(8) 0.076(7) -0.008(6) -0.003(5) -0.032(6)
C6_16 0.075(7) 0.077(8) 0.078(7) -0.008(6) -0.003(6) -0.032(6)
C7_16 0.073(7) 0.078(8) 0.079(7) -0.008(6) -0.004(5) -0.035(6)
C8_16 0.070(6) 0.079(7) 0.077(7) -0.008(6) -0.006(5) -0.034(6)
C9_16 0.081(13) 0.099(15) 0.081(11) -0.008(11) -0.012(9) -0.030(11)
C1_17 0.057(6) 0.065(5) 0.058(5) 0.001(5) -0.008(4) -0.033(5)
C2_17 0.064(6) 0.070(6) 0.065(6) -0.002(5) -0.009(5) -0.035(5)
C3_17 0.077(6) 0.082(6) 0.074(6) -0.006(5) -0.016(5) -0.033(5)
C4_17 0.083(7) 0.086(7) 0.081(7) -0.013(6) -0.018(5) -0.035(5)
C5_17 0.087(8) 0.091(8) 0.085(8) -0.013(6) -0.019(6) -0.034(6)
C6_17 0.092(8) 0.093(8) 0.088(8) -0.009(6) -0.017(6) -0.034(6)
C7_17 0.092(8) 0.091(8) 0.088(7) -0.004(6) -0.015(6) -0.035(5)
C8_17 0.089(7) 0.085(7) 0.082(7) -0.004(5) -0.013(5) -0.036(5)
C9_17 0.098(12) 0.096(14) 0.099(15) -0.001(12) -0.016(11) -0.046(10)
C1_18 0.054(5) 0.070(5) 0.072(6) -0.006(5) -0.014(5) -0.033(4)
C2_18 0.070(7) 0.075(6) 0.078(7) -0.010(6) -0.010(6) -0.035(5)
C3_18 0.084(7) 0.083(6) 0.090(7) -0.012(5) -0.008(5) -0.033(5)
C4_18 0.090(8) 0.089(7) 0.091(7) -0.015(6) -0.007(6) -0.035(6)
C5_18 0.097(8) 0.093(8) 0.097(8) -0.018(6) -0.009(6) -0.033(6)
C6_18 0.098(8) 0.097(8) 0.100(8) -0.015(6) -0.010(6) -0.034(6)
C7_18 0.095(8) 0.096(8) 0.098(8) -0.012(6) -0.012(6) -0.034(6)
C8_18 0.090(7) 0.093(7) 0.095(7) -0.011(6) -0.013(6) -0.034(5)
C9_18 0.097(15) 0.102(14) 0.100(12) -0.014(10) -0.018(11) -0.036(12)
C1_19 0.069(6) 0.068(6) 0.071(5) -0.015(5) -0.012(5) -0.027(5)
C2_19 0.075(6) 0.074(7) 0.076(7) -0.014(6) -0.012(6) -0.031(5)
C3_19 0.081(6) 0.080(7) 0.086(7) -0.014(5) -0.013(5) -0.037(5)
C4_19 0.086(7) 0.086(8) 0.091(8) -0.011(6) -0.009(5) -0.039(6)
C5_19 0.088(7) 0.089(8) 0.094(8) -0.012(6) -0.010(6) -0.041(6)
C6_19 0.094(8) 0.092(8) 0.096(8) -0.014(6) -0.011(6) -0.041(6)
C7_19 0.091(7) 0.087(8) 0.092(8) -0.017(6) -0.014(6) -0.040(6)
C8_19 0.088(7) 0.085(7) 0.089(7) -0.017(6) -0.016(5) -0.037(5)
C9_19 0.091(11) 0.095(15) 0.088(13) -0.027(12) -0.014(9) -0.036(10)
C1_20 0.070(6) 0.057(5) 0.076(6) -0.007(5) -0.008(5) -0.038(5)
C2_20 0.084(7) 0.067(5) 0.085(6) -0.012(5) -0.003(5) -0.040(5)
C3_20 0.096(6) 0.087(7) 0.097(6) -0.016(5) 0.000(5) -0.040(5)
C4_20 0.099(7) 0.097(8) 0.105(8) -0.015(6) -0.004(6) -0.040(6)
C5_20 0.107(8) 0.106(8) 0.108(8) -0.018(6) -0.005(6) -0.038(6)
C6_20 0.108(8) 0.106(8) 0.107(8) -0.017(6) -0.005(6) -0.041(6)
C7_20 0.108(8) 0.103(8) 0.104(8) -0.017(6) -0.004(6) -0.042(6)
C8_20 0.105(7) 0.099(8) 0.101(7) -0.017(6) -0.004(5) -0.042(6)
C9_20 0.111(10) 0.101(15) 0.111(14) -0.010(13) -0.011(10) -0.043(11)
C1_21 0.059(6) 0.062(7) 0.063(6) -0.007(5) -0.003(5) -0.034(6)
C2_21 0.061(6) 0.066(7) 0.067(7) -0.007(6) -0.004(5) -0.031(5)
C3_21 0.064(5) 0.073(7) 0.072(6) -0.008(5) -0.007(5) -0.032(5)
C4_21 0.070(6) 0.079(8) 0.074(7) -0.006(6) -0.009(5) -0.031(6)
C5_21 0.073(7) 0.080(8) 0.076(7) -0.011(6) -0.010(5) -0.033(6)
C6_21 0.072(7) 0.079(8) 0.078(7) -0.010(6) -0.008(5) -0.033(6)
C7_21 0.068(6) 0.077(8) 0.077(7) -0.010(6) -0.008(5) -0.035(6)
C8_21 0.066(6) 0.075(7) 0.074(7) -0.009(6) -0.006(5) -0.036(5)
C9_21 0.068(12) 0.085(14) 0.080(10) -0.001(10) -0.012(9) -0.036(11)
C1_22 0.053(6) 0.069(6) 0.074(8) -0.003(6) -0.012(6) -0.034(5)
C2_22 0.056(5) 0.074(6) 0.078(7) -0.005(5) -0.015(5) -0.034(5)
C3_22 0.069(6) 0.079(6) 0.083(6) -0.007(5) -0.015(5) -0.031(5)
C4_22 0.083(7) 0.085(7) 0.085(7) -0.004(6) -0.011(6) -0.031(6)
C5_22 0.087(8) 0.086(8) 0.087(7) -0.005(6) -0.010(6) -0.029(6)
C6_22 0.086(8) 0.088(8) 0.088(7) -0.008(6) -0.010(6) -0.031(6)
C7_22 0.082(8) 0.085(8) 0.088(7) -0.009(6) -0.011(6) -0.030(5)
C8_22 0.075(7) 0.082(7) 0.086(7) -0.010(6) -0.012(6) -0.032(5)
C9_22 0.080(14) 0.095(14) 0.086(8) -0.015(10) -0.014(10) -0.024(11)
C1_23 0.071(6) 0.075(6) 0.071(6) -0.004(6) -0.019(5) -0.028(5)
C2_23 0.090(7) 0.086(6) 0.089(7) -0.010(6) -0.017(6) -0.038(5)
C3_23 0.105(7) 0.100(7) 0.110(7) -0.008(5) -0.012(5) -0.049(5)
C4_23 0.113(8) 0.108(8) 0.116(8) -0.014(6) -0.015(6) -0.052(6)
C5_23 0.117(9) 0.112(8) 0.119(8) -0.014(6) -0.015(6) -0.055(6)
C6_23 0.120(9) 0.115(8) 0.119(8) -0.011(6) -0.013(6) -0.052(6)
C7_23 0.117(8) 0.112(8) 0.116(8) -0.008(6) -0.013(6) -0.051(6)
C8_23 0.112(8) 0.109(8) 0.112(7) -0.006(6) -0.015(6) -0.048(6)
C9_23 0.116(15) 0.116(15) 0.116(14) 0.003(12) -0.022(11) -0.055(11)
C1_24 0.072(6) 0.074(5) 0.071(5) -0.016(5) -0.015(4) -0.029(5)
C2_24 0.083(7) 0.088(7) 0.084(7) -0.016(5) -0.007(5) -0.035(5)
C3_24 0.098(7) 0.098(7) 0.098(7) -0.011(5) -0.003(5) -0.042(5)
C4_24 0.102(8) 0.106(8) 0.106(8) -0.013(6) -0.004(6) -0.047(6)
C5_24 0.108(8) 0.108(8) 0.110(8) -0.011(6) -0.004(6) -0.049(6)
C6_24 0.110(8) 0.110(8) 0.110(8) -0.010(6) -0.004(6) -0.046(6)
C7_24 0.109(8) 0.108(8) 0.106(8) -0.008(6) -0.005(6) -0.044(6)
C8_24 0.105(8) 0.105(8) 0.102(7) -0.010(6) -0.006(5) -0.042(6)
C9_24 0.113(14) 0.108(15) 0.103(15) -0.012(12) -0.011(10) -0.045(10)

loop_
_atom_type_symbol
_atom_type_description
_atom_type_scat_dispersion_real
_atom_type_scat_dispersion_imag
_atom_type_scat_source
C C 0.0033 0.0016 'International Tables Vol C Tables 4.2.6.8 and 6.1.1.4'
H H 0.0000 0.0000 'International Tables Vol C Tables 4.2.6.8 and 6.1.1.4'
Ag Ag -0.8971 1.1015 'International Tables Vol C Tables 4.2.6.8 and 6.1.1.4'
Au Au -2.0133 8.8022 'International Tables Vol C Tables 4.2.6.8 and 6.1.1.4'
Cl Cl 0.1484 0.1585 'International Tables Vol C Tables 4.2.6.8 and 6.1.1.4'

loop_
_geom_angle_atom_site_label_1
_geom_angle_atom_site_label_2
_geom_angle_atom_site_label_3
_geom_angle
_geom_angle_site_symmetry_1
_geom_angle_site_symmetry_3
_geom_angle_publ_flag
Au02 Au01 Au03 60.64(4) . . ?
Au02 Au01 Au05 108.75(6) . . ?
Au03 Au01 Au05 107.09(5) . . ?
Au02 Au01 Au07 60.44(5) . . ?
Au03 Au01 Au07 108.20(5) . . ?
Au05 Au01 Au07 60.31(5) . . ?
Au02 Au01 Au08 108.03(5) . . ?
Au03 Au01 Au08 59.20(4) . . ?
Au05 Au01 Au08 59.20(5) . . ?
Au07 Au01 Au08 107.39(6) . . ?
Au02 Au01 Ag19 166.86(8) . . ?
Au03 Au01 Ag19 113.72(7) . . ?
Au05 Au01 Ag19 60.27(7) . . ?
Au07 Au01 Ag19 114.23(8) . . ?
Au08 Au01 Ag19 60.87(6) . . ?
Au02 Au01 Ag05 59.79(7) . . ?
Au03 Au01 Ag05 63.04(7) . . ?
Au05 Au01 Ag05 167.14(8) . . ?
Au07 Au01 Ag05 113.33(7) . . ?
Au08 Au01 Ag05 116.62(8) . . ?
Ag19 Au01 Ag05 130.11(9) . . ?
Au02 Au01 Ag14 116.05(8) . . ?
Au03 Au01 Ag14 166.49(8) . . ?
Au05 Au01 Ag14 60.57(7) . . ?
Au07 Au01 Ag14 61.84(7) . . ?
Au08 Au01 Ag14 113.26(8) . . ?
Ag19 Au01 Ag14 66.36(9) . . ?
Ag05 Au01 Ag14 128.15(9) . . ?
Au02 Au01 Ag08 113.96(8) . . ?
Au03 Au01 Ag08 59.61(6) . . ?
Au05 Au01 Ag08 113.16(7) . . ?
Au07 Au01 Ag08 165.25(7) . . ?
Au08 Au01 Ag08 60.03(7) . . ?
Ag19 Au01 Ag08 67.93(9) . . ?
Ag05 Au01 Ag08 70.06(9) . . ?
Ag14 Au01 Ag08 128.46(9) . . ?
Au02 Au01 Ag02 64.80(6) . . ?
Au03 Au01 Ag02 120.26(7) . . ?
Au05 Au01 Ag02 111.77(8) . . ?
Au07 Au01 Ag02 60.02(7) . . ?
Au08 Au01 Ag02 167.21(8) . . ?
Ag19 Au01 Ag02 124.52(9) . . ?
Ag05 Au01 Ag02 69.98(9) . . ?
Ag14 Au01 Ag02 64.26(9) . . ?
Ag08 Au01 Ag02 132.01(10) . . ?
Au02 Au01 Au18 128.22(6) . . ?
Au03 Au01 Au18 124.28(7) . . ?
Au05 Au01 Au18 115.68(6) . . ?
Au07 Au01 Au18 123.17(6) . . ?
Au08 Au01 Au18 116.71(5) . . ?
Ag19 Au01 Au18 64.92(7) . . ?
Ag05 Au01 Au18 77.18(7) . . ?
Ag14 Au01 Au18 68.67(7) . . ?
Ag08 Au01 Au18 71.39(7) . . ?
Ag02 Au01 Au18 74.80(6) . . ?
Au04 Au02 Au01 108.36(6) . . ?
Au04 Au02 Ag01 65.96(7) . . ?
Au01 Au02 Ag01 170.49(8) . . ?
Au04 Au02 Au09 60.08(5) . . ?
Au01 Au02 Au09 108.01(5) . . ?
Ag01 Au02 Au09 62.69(7) . . ?
Au04 Au02 Ag05 168.41(8) . . ?
Au01 Au02 Ag05 61.52(7) . . ?
Ag01 Au02 Ag05 123.16(10) . . ?
Au09 Au02 Ag05 115.88(8) . . ?
Au04 Au02 Au03 107.29(5) . . ?
Au01 Au02 Au03 59.89(4) . . ?
Ag01 Au02 Au03 113.51(8) . . ?
Au09 Au02 Au03 59.40(4) . . ?
Ag05 Au02 Au03 63.39(6) . . ?
Au04 Au02 Au07 59.89(5) . . ?
Au01 Au02 Au07 60.39(5) . . ?
Ag01 Au02 Au07 119.02(8) . . ?
Au09 Au02 Au07 107.92(6) . . ?
Ag05 Au02 Au07 114.80(8) . . ?
Au03 Au02 Au07 107.57(5) . . ?
Au04 Au02 Ag03 62.96(6) . . ?
Au01 Au02 Ag03 113.64(7) . . ?
Ag01 Au02 Ag03 71.31(8) . . ?
Au09 Au02 Ag03 116.89(7) . . ?
Ag05 Au02 Ag03 125.01(8) . . ?
Au03 Au02 Ag03 167.17(8) . . ?
Au07 Au02 Ag03 60.83(7) . . ?
Au04 Au02 Au16 119.53(5) . . ?
Au01 Au02 Au16 112.07(5) . . ?
Ag01 Au02 Au16 77.39(7) . . ?
Au09 Au02 Au16 136.37(6) . . ?
Ag05 Au02 Au16 71.30(7) . . ?
Au03 Au02 Au16 131.47(6) . . ?
Au07 Au02 Au16 106.34(6) . . ?
Ag03 Au02 Au16 60.46(6) . . ?
Au04 Au02 Ag07 115.24(7) . . ?
Au01 Au02 Ag07 111.53(7) . . ?
Ag01 Au02 Ag07 66.47(8) . . ?
Au09 Au02 Ag07 60.17(7) . . ?
Ag05 Au02 Ag07 66.82(9) . . ?
Au03 Au02 Ag07 58.30(6) . . ?
Au07 Au02 Ag07 164.33(7) . . ?
Ag03 Au02 Ag07 132.32(8) . . ?
Au16 Au02 Ag07 89.06(7) . . ?
Au04 Au02 Ag02 112.29(8) . . ?
Au01 Au02 Ag02 59.74(6) . . ?
Ag01 Au02 Ag02 128.96(8) . . ?
Au09 Au02 Ag02 164.31(8) . . ?
Ag05 Au02 Ag02 68.61(9) . . ?
Au03 Au02 Ag02 114.99(7) . . ?
Au07 Au02 Ag02 58.31(7) . . ?
Ag03 Au02 Ag02 64.96(8) . . ?
Au16 Au02 Ag02 59.02(6) . . ?
Ag07 Au02 Ag02 131.53(9) . . ?
Au08 Au03 Au09 108.84(6) . . ?
Au08 Au03 Au01 61.22(4) . . ?
Au09 Au03 Au01 108.38(6) . . ?
Au08 Au03 Au10 59.78(4) . . ?
Au09 Au03 Au10 60.64(4) . . ?
Au01 Au03 Au10 108.77(6) . . ?
Au08 Au03 Au02 108.71(6) . . ?
Au09 Au03 Au02 60.28(4) . . ?
Au01 Au03 Au02 59.47(4) . . ?
Au10 Au03 Au02 108.59(6) . . ?
Au08 Au03 Ag07 170.26(8) . . ?
Au09 Au03 Ag07 62.41(7) . . ?
Au01 Au03 Ag07 116.03(7) . . ?
Au10 Au03 Ag07 115.33(7) . . ?
Au02 Au03 Ag07 63.85(7) . . ?
Au08 Au03 Ag08 61.51(7) . . ?
Au09 Au03 Ag08 168.45(9) . . ?
Au01 Au03 Ag08 62.06(7) . . ?
Au10 Au03 Ag08 114.65(8) . . ?
Au02 Au03 Ag08 115.09(7) . . ?
Ag07 Au03 Ag08 126.59(10) . . ?
Au08 Au03 Ag13 110.72(7) . . ?
Au09 Au03 Ag13 65.02(7) . . ?
Au01 Au03 Ag13 168.36(9) . . ?
Au10 Au03 Ag13 59.81(7) . . ?
Au02 Au03 Ag13 119.90(7) . . ?
Ag07 Au03 Ag13 70.39(8) . . ?
Ag08 Au03 Ag13 123.09(9) . . ?
Au08 Au03 Au21 116.93(6) . . ?
Au09 Au03 Au21 129.64(6) . . ?
Au01 Au03 Au21 111.16(6) . . ?
Au10 Au03 Au21 128.93(6) . . ?
Au02 Au03 Au21 118.58(6) . . ?
Ag07 Au03 Au21 72.79(7) . . ?
Ag08 Au03 Au21 61.84(7) . . ?
Ag13 Au03 Au21 79.69(8) . . ?
Au08 Au03 Ag05 115.36(7) . . ?
Au09 Au03 Ag05 112.17(7) . . ?
Au01 Au03 Ag05 59.62(7) . . ?
Au10 Au03 Ag05 165.14(8) . . ?
Au02 Au03 Ag05 58.29(6) . . ?
Ag07 Au03 Ag05 67.02(8) . . ?
Ag08 Au03 Ag05 69.66(8) . . ?
Ag13 Au03 Ag05 131.15(10) . . ?
Au21 Au03 Ag05 65.91(7) . . ?
Au08 Au03 Ag09 60.53(7) . . ?
Au09 Au03 Ag09 115.77(7) . . ?
Au01 Au03 Ag09 114.80(7) . . ?
Au10 Au03 Ag09 61.74(7) . . ?
Au02 Au03 Ag09 167.77(9) . . ?
Ag07 Au03 Ag09 126.04(9) . . ?
Ag08 Au03 Ag09 66.31(8) . . ?
Ag13 Au03 Ag09 63.23(8) . . ?
Au21 Au03 Ag09 73.22(7) . . ?
Ag05 Au03 Ag09 130.04(9) . . ?
Au12 Au04 Au02 108.92(6) . . ?
Au12 Au04 Au07 106.48(5) . . ?
Au02 Au04 Au07 60.87(5) . . ?
Au12 Au04 Au09 61.36(5) . . ?
Au02 Au04 Au09 60.68(5) . . ?
Au07 Au04 Au09 109.17(5) . . ?
Au12 Au04 Ag20 111.87(8) . . ?
Au02 Au04 Ag20 117.02(8) . . ?
Au07 Au04 Ag20 62.78(7) . . ?
Au09 Au04 Ag20 168.67(8) . . ?
Au12 Au04 Ag15 65.06(7) . . ?
Au02 Au04 Ag15 115.06(9) . . ?
Au07 Au04 Ag15 169.71(8) . . ?
Au09 Au04 Ag15 62.12(7) . . ?
Ag20 Au04 Ag15 124.89(10) . . ?
Au12 Au04 Au06 58.81(5) . . ?
Au02 Au04 Au06 108.12(5) . . ?
Au07 Au04 Au06 58.88(4) . . ?
Au09 Au04 Au06 108.67(5) . . ?
Ag20 Au04 Au06 60.70(6) . . ?
Ag15 Au04 Au06 117.09(8) . . ?
Au12 Au04 Au14 133.79(6) . . ?
Au02 Au04 Au14 106.05(6) . . ?
Au07 Au04 Au14 116.63(5) . . ?
Au09 Au04 Au14 114.94(6) . . ?
Ag20 Au04 Au14 76.37(7) . . ?
Ag15 Au04 Au14 73.26(7) . . ?
Au06 Au04 Au14 133.74(7) . . ?
Au12 Au04 Ag16 59.90(7) . . ?
Au02 Au04 Ag16 164.64(7) . . ?
Au07 Au04 Ag16 110.23(8) . . ?
Au09 Au04 Ag16 115.70(8) . . ?
Ag20 Au04 Ag16 63.23(9) . . ?
Ag15 Au04 Ag16 71.36(10) . . ?
Au06 Au04 Ag16 57.69(7) . . ?
Au14 Au04 Ag16 89.07(7) . . ?
Au12 Au04 Ag03 165.97(7) . . ?
Au02 Au04 Ag03 61.19(6) . . ?
Au07 Au04 Ag03 60.51(6) . . ?
Au09 Au04 Ag03 115.85(8) . . ?
Ag20 Au04 Ag03 68.28(9) . . ?
Ag15 Au04 Ag03 127.19(9) . . ?
Au06 Au04 Ag03 112.93(7) . . ?
Au14 Au04 Ag03 60.24(6) . . ?
Ag16 Au04 Ag03 127.42(9) . . ?
Au12 Au04 Ag01 116.94(8) . . ?
Au02 Au04 Ag01 57.66(6) . . ?
Au07 Au04 Ag01 112.55(7) . . ?
Au09 Au04 Ag01 60.01(6) . . ?
Ag20 Au04 Ag01 129.46(8) . . ?
Ag15 Au04 Ag01 68.84(9) . . ?
Au06 Au04 Ag01 164.38(7) . . ?
Au14 Au04 Ag01 61.01(6) . . ?
Ag16 Au04 Ag01 135.45(9) . . ?
Ag03 Au04 Ag01 67.61(8) . . ?
Au11 Au05 Au08 60.21(5) . . ?
Au11 Au05 Au01 109.27(6) . . ?
Au08 Au05 Au01 61.19(5) . . ?
Au11 Au05 Ag12 113.84(8) . . ?
Au08 Au05 Ag12 168.09(8) . . ?
Au01 Au05 Ag12 115.27(7) . . ?
Au11 Au05 Au06 60.35(4) . . ?
Au08 Au05 Au06 108.79(6) . . ?
Au01 Au05 Au06 108.55(5) . . ?
Ag12 Au05 Au06 60.57(7) . . ?
Au11 Au05 Au07 108.02(5) . . ?
Au08 Au05 Au07 108.91(6) . . ?
Au01 Au05 Au07 60.23(5) . . ?
Ag12 Au05 Au07 61.86(7) . . ?
Au06 Au05 Au07 59.51(4) . . ?
Au11 Au05 Ag19 115.72(7) . . ?
Au08 Au05 Ag19 61.69(7) . . ?
Au01 Au05 Ag19 60.76(7) . . ?
Ag12 Au05 Ag19 127.92(9) . . ?
Au06 Au05 Ag19 167.79(9) . . ?
Au07 Au05 Ag19 114.59(8) . . ?
Au11 Au05 Ag10 62.19(7) . . ?
Au08 Au05 Ag10 114.83(8) . . ?
Au01 Au05 Ag10 169.80(8) . . ?
Ag12 Au05 Ag10 66.51(9) . . ?
Au06 Au05 Ag10 62.93(7) . . ?
Au07 Au05 Ag10 115.58(7) . . ?
Ag19 Au05 Ag10 126.97(9) . . ?
Au11 Au05 Ag14 168.19(8) . . ?
Au08 Au05 Ag14 115.39(8) . . ?
Au01 Au05 Ag14 61.00(7) . . ?
Ag12 Au05 Ag14 68.18(9) . . ?
Au06 Au05 Ag14 114.64(8) . . ?
Au07 Au05 Ag14 61.96(7) . . ?
Ag19 Au05 Ag14 66.70(8) . . ?
Ag10 Au05 Ag14 126.66(10) . . ?
Au11 Au05 Au20 121.77(6) . . ?
Au08 Au05 Au20 116.09(6) . . ?
Au01 Au05 Au20 117.27(6) . . ?
Ag12 Au05 Au20 75.79(8) . . ?
Au06 Au05 Au20 126.71(7) . . ?
Au07 Au05 Au20 124.37(6) . . ?
Ag19 Au05 Au20 65.48(7) . . ?
Ag10 Au05 Au20 72.90(8) . . ?
Ag14 Au05 Au20 70.01(7) . . ?
Au11 Au05 Ag04 60.23(6) . . ?
Au08 Au05 Ag04 60.34(7) . . ?
Au01 Au05 Ag04 115.28(8) . . ?
Ag12 Au05 Ag04 127.39(10) . . ?
Au06 Au05 Ag04 114.21(7) . . ?
Au07 Au05 Ag04 166.49(8) . . ?
Ag19 Au05 Ag04 68.95(8) . . ?
Ag10 Au05 Ag04 66.43(8) . . ?
Ag14 Au05 Ag04 128.74(9) . . ?
Au20 Au05 Ag04 69.14(7) . . ?
Au12 Au06 Au07 105.91(6) . . ?
Au12 Au06 Au05 106.52(6) . . ?
Au07 Au06 Au05 60.45(4) . . ?
Au12 Au06 Au11 60.41(5) . . ?
Au07 Au06 Au11 107.96(6) . . ?
Au05 Au06 Au11 59.32(4) . . ?
Au12 Au06 Ag12 164.33(9) . . ?
Au07 Au06 Ag12 61.86(7) . . ?
Au05 Au06 Ag12 59.62(7) . . ?
Au11 Au06 Ag12 112.11(8) . . ?
Au12 Au06 Ag16 61.54(8) . . ?
Au07 Au06 Ag16 114.62(7) . . ?
Au05 Au06 Ag16 166.43(10) . . ?
Au11 Au06 Ag16 114.52(8) . . ?
Ag12 Au06 Ag16 131.09(10) . . ?
Au12 Au06 Ag17 63.33(8) . . ?
Au07 Au06 Ag17 165.84(9) . . ?
Au05 Au06 Ag17 112.11(7) . . ?
Au11 Au06 Ag17 59.30(7) . . ?
Ag12 Au06 Ag17 126.69(10) . . ?
Ag16 Au06 Ag17 69.59(9) . . ?
Au12 Au06 Ag20 109.25(8) . . ?
Au07 Au06 Ag20 61.90(7) . . ?
Au05 Au06 Ag20 117.98(8) . . ?
Au11 Au06 Ag20 164.41(9) . . ?
Ag12 Au06 Ag20 74.69(9) . . ?
Ag16 Au06 Ag20 64.26(9) . . ?
Ag17 Au06 Ag20 128.90(10) . . ?
Au12 Au06 Au04 58.14(4) . . ?
Au07 Au06 Au04 58.84(4) . . ?
Au05 Au06 Au04 106.18(6) . . ?
Au11 Au06 Au04 106.64(6) . . ?
Ag12 Au06 Au04 116.11(7) . . ?
Ag16 Au06 Au04 62.72(7) . . ?
Ag17 Au06 Au04 116.45(8) . . ?
Ag20 Au06 Au04 58.35(7) . . ?
Au12 Au06 Ag10 116.18(7) . . ?
Au07 Au06 Ag10 113.04(8) . . ?
Au05 Au06 Ag10 59.09(7) . . ?
Au11 Au06 Ag10 60.50(7) . . ?
Ag12 Au06 Ag10 64.74(8) . . ?
Ag16 Au06 Ag10 130.50(10) . . ?
Ag17 Au06 Ag10 67.56(9) . . ?
Ag20 Au06 Ag10 133.19(10) . . ?
Au04 Au06 Ag10 163.50(8) . . ?
Au12 Au06 Au22 133.34(7) . . ?
Au07 Au06 Au22 116.96(6) . . ?
Au05 Au06 Au22 109.95(6) . . ?
Au11 Au06 Au22 117.77(6) . . ?
Ag12 Au06 Au22 61.99(8) . . ?
Ag16 Au06 Au22 83.61(9) . . ?
Ag17 Au06 Au22 76.44(8) . . ?
Ag20 Au06 Au22 77.81(7) . . ?
Au04 Au06 Au22 132.61(6) . . ?
Ag10 Au06 Au22 63.36(7) . . ?
Au04 Au07 Au06 62.28(5) . . ?
Au04 Au07 Au01 106.85(6) . . ?
Au06 Au07 Au01 108.36(5) . . ?
Au04 Au07 Au02 59.24(5) . . ?
Au06 Au07 Au02 109.54(6) . . ?
Au01 Au07 Au02 59.16(4) . . ?
Au04 Au07 Au05 108.52(5) . . ?
Au06 Au07 Au05 60.04(4) . . ?
Au01 Au07 Au05 59.46(5) . . ?
Au02 Au07 Au05 107.05(6) . . ?
Au04 Au07 Ag02 117.64(8) . . ?
Au06 Au07 Ag02 169.99(8) . . ?
Au01 Au07 Ag02 61.73(7) . . ?
Au02 Au07 Ag02 64.99(7) . . ?
Au05 Au07 Ag02 112.50(7) . . ?
Au04 Au07 Ag12 117.27(8) . . ?
Au06 Au07 Ag12 59.69(7) . . ?
Au01 Au07 Ag12 111.88(8) . . ?
Au02 Au07 Ag12 164.73(7) . . ?
Au05 Au07 Ag12 58.78(7) . . ?
Ag02 Au07 Ag12 123.71(9) . . ?
Au04 Au07 Au17 125.34(6) . . ?
Au06 Au07 Au17 117.28(6) . . ?
Au01 Au07 Au17 121.67(6) . . ?
Au02 Au07 Au17 127.11(6) . . ?
Au05 Au07 Au17 116.61(6) . . ?
Ag02 Au07 Au17 71.50(7) . . ?
Ag12 Au07 Au17 67.77(7) . . ?
Au04 Au07 Ag03 63.02(6) . . ?
Au06 Au07 Ag03 118.08(7) . . ?
Au01 Au07 Ag03 113.22(8) . . ?
Au02 Au07 Ag03 61.57(7) . . ?
Au05 Au07 Ag03 167.93(8) . . ?
Ag02 Au07 Ag03 67.63(8) . . ?
Ag12 Au07 Ag03 131.99(9) . . ?
Au17 Au07 Ag03 75.22(7) . . ?
Au04 Au07 Ag20 58.95(7) . . ?
Au06 Au07 Ag20 60.53(6) . . ?
Au01 Au07 Ag20 164.38(8) . . ?
Au02 Au07 Ag20 112.19(8) . . ?
Au05 Au07 Ag20 116.33(7) . . ?
Ag02 Au07 Ag20 128.83(8) . . ?
Ag12 Au07 Ag20 73.22(9) . . ?
Au17 Au07 Ag20 73.93(7) . . ?
Ag03 Au07 Ag20 67.85(8) . . ?
Au04 Au07 Ag14 165.03(8) . . ?
Au06 Au07 Ag14 113.08(8) . . ?
Au01 Au07 Ag14 59.95(7) . . ?
Au02 Au07 Ag14 113.23(8) . . ?
Au05 Au07 Ag14 59.65(7) . . ?
Ag02 Au07 Ag14 64.20(8) . . ?
Ag12 Au07 Ag14 66.16(9) . . ?
Au17 Au07 Ag14 69.62(7) . . ?
Ag03 Au07 Ag14 126.90(9) . . ?
Ag20 Au07 Ag14 132.99(10) . . ?
Au10 Au08 Au03 60.42(4) . . ?
Au10 Au08 Au05 108.50(6) . . ?
Au03 Au08 Au05 107.73(5) . . ?
Au10 Au08 Au11 60.91(5) . . ?
Au03 Au08 Au11 108.90(5) . . ?
Au05 Au08 Au11 59.82(5) . . ?
Au10 Au08 Au01 107.99(5) . . ?
Au03 Au08 Au01 59.59(4) . . ?
Au05 Au08 Au01 59.61(5) . . ?
Au11 Au08 Au01 107.70(5) . . ?
Au10 Au08 Ag08 113.96(8) . . ?
Au03 Au08 Ag08 60.09(6) . . ?
Au05 Au08 Ag08 114.41(7) . . ?
Au11 Au08 Ag08 166.72(7) . . ?
Au01 Au08 Ag08 61.04(7) . . ?
Au10 Au08 Ag19 165.74(7) . . ?
Au03 Au08 Ag19 113.01(7) . . ?
Au05 Au08 Ag19 59.99(7) . . ?
Au11 Au08 Ag19 113.87(8) . . ?
Au01 Au08 Ag19 59.68(6) . . ?
Ag08 Au08 Ag19 67.87(9) . . ?
Au10 Au08 Ag04 114.50(8) . . ?
Au03 Au08 Ag04 168.21(8) . . ?
Au05 Au08 Ag04 62.68(6) . . ?
Au11 Au08 Ag04 60.92(7) . . ?
Au01 Au08 Ag04 115.95(7) . . ?
Ag08 Au08 Ag04 128.98(9) . . ?
Ag19 Au08 Ag04 69.22(9) . . ?
Au10 Au08 Au13 124.03(6) . . ?
Au03 Au08 Au13 125.05(7) . . ?
Au05 Au08 Au13 117.91(6) . . ?
Au11 Au08 Au13 119.47(6) . . ?
Au01 Au08 Au13 121.39(6) . . ?
Ag08 Au08 Au13 73.76(7) . . ?
Ag19 Au08 Au13 70.22(6) . . ?
Ag04 Au08 Au13 66.74(7) . . ?
Au10 Au08 Ag09 62.78(7) . . ?
Au03 Au08 Ag09 62.88(6) . . ?
Au05 Au08 Ag09 169.17(7) . . ?
Au11 Au08 Ag09 116.53(8) . . ?
Au01 Au08 Ag09 115.43(8) . . ?
Ag08 Au08 Ag09 66.68(9) . . ?
Ag19 Au08 Ag09 127.42(9) . . ?
Ag04 Au08 Ag09 125.83(8) . . ?
Au13 Au08 Ag09 72.91(7) . . ?
Au10 Au08 Ag06 62.31(6) . . ?
Au03 Au08 Ag06 116.78(7) . . ?
Au05 Au08 Ag06 113.73(8) . . ?
Au11 Au08 Ag06 60.72(7) . . ?
Au01 Au08 Ag06 167.12(7) . . ?
Ag08 Au08 Ag06 129.53(9) . . ?
Ag19 Au08 Ag06 128.49(9) . . ?
Ag04 Au08 Ag06 64.86(8) . . ?
Au13 Au08 Ag06 71.24(6) . . ?
Ag09 Au08 Ag06 68.98(9) . . ?
Au03 Au09 Au04 107.35(5) . . ?
Au03 Au09 Au02 60.32(4) . . ?
Au04 Au09 Au02 59.23(5) . . ?
Au03 Au09 Au10 59.88(4) . . ?
Au04 Au09 Au10 107.52(6) . . ?
Au02 Au09 Au10 108.03(5) . . ?
Au03 Au09 Au12 106.50(5) . . ?
Au04 Au09 Au12 58.53(5) . . ?
Au02 Au09 Au12 105.56(6) . . ?
Au10 Au09 Au12 59.94(5) . . ?
Au03 Au09 Ag18 118.29(8) . . ?
Au04 Au09 Ag18 109.33(9) . . ?
Au02 Au09 Ag18 163.82(9) . . ?
Au10 Au09 Ag18 62.61(7) . . ?
Au12 Au09 Ag18 58.58(8) . . ?
Au03 Au09 Ag07 59.47(6) . . ?
Au04 Au09 Ag07 116.88(7) . . ?
Au02 Au09 Ag07 62.83(7) . . ?
Au10 Au09 Ag07 112.13(7) . . ?
Au12 Au09 Ag07 164.54(7) . . ?
Ag18 Au09 Ag07 131.98(10) . . ?
Au03 Au09 Ag15 166.47(9) . . ?
Au04 Au09 Ag15 60.16(7) . . ?
Au02 Au09 Ag15 112.11(7) . . ?
Au10 Au09 Ag15 116.70(8) . . ?
Au12 Au09 Ag15 63.38(7) . . ?
Ag18 Au09 Ag15 65.44(9) . . ?
Ag07 Au09 Ag15 129.15(9) . . ?
Au03 Au09 Ag01 110.85(7) . . ?
Au04 Au09 Ag01 64.14(7) . . ?
Au02 Au09 Ag01 58.65(6) . . ?
Au10 Au09 Ag01 166.34(8) . . ?
Au12 Au09 Ag01 118.14(8) . . ?
Ag18 Au09 Ag01 129.40(9) . . ?
Ag07 Au09 Ag01 66.03(8) . . ?
Ag15 Au09 Ag01 69.71(8) . . ?
Au03 Au09 Au23 114.06(7) . . ?
Au04 Au09 Au23 136.46(6) . . ?
Au02 Au09 Au23 134.35(7) . . ?
Au10 Au09 Au23 104.44(6) . . ?
Au12 Au09 Au23 118.32(6) . . ?
Ag18 Au09 Au23 61.77(8) . . ?
Ag07 Au09 Au23 75.69(7) . . ?
Ag15 Au09 Au23 79.36(8) . . ?
Ag01 Au09 Au23 88.40(7) . . ?
Au03 Au09 Ag13 58.76(6) . . ?
Au04 Au09 Ag13 162.67(7) . . ?
Au02 Au09 Ag13 114.28(7) . . ?
Au10 Au09 Ag13 57.51(7) . . ?
Au12 Au09 Ag13 112.88(7) . . ?
Ag18 Au09 Ag13 73.02(10) . . ?
Ag07 Au09 Ag13 66.93(8) . . ?
Ag15 Au09 Ag13 132.22(9) . . ?
Ag01 Au09 Ag13 128.41(10) . . ?
Au23 Au09 Ag13 60.34(7) . . ?
Au08 Au10 Au03 59.80(4) . . ?
Au08 Au10 Au09 107.92(5) . . ?
Au03 Au10 Au09 59.48(4) . . ?
Au08 Au10 Au12 106.56(6) . . ?
Au03 Au10 Au12 106.39(5) . . ?
Au09 Au10 Au12 60.20(5) . . ?
Au08 Au10 Au11 59.68(5) . . ?
Au03 Au10 Au11 107.43(5) . . ?
Au09 Au10 Au11 108.68(6) . . ?
Au12 Au10 Au11 59.60(5) . . ?
Au08 Au10 Ag13 111.98(8) . . ?
Au03 Au10 Ag13 61.30(7) . . ?
Au09 Au10 Ag13 65.16(7) . . ?
Au12 Au10 Ag13 120.06(8) . . ?
Au11 Au10 Ag13 168.63(8) . . ?
Au08 Au10 Ag11 114.84(8) . . ?
Au03 Au10 Ag11 165.11(9) . . ?
Au09 Au10 Ag11 113.73(7) . . ?
Au12 Au10 Ag11 60.53(7) . . ?
Au11 Au10 Ag11 60.69(7) . . ?
Ag13 Au10 Ag11 130.10(10) . . ?
Au08 Au10 Au19 113.17(6) . . ?
Au03 Au10 Au19 123.25(7) . . ?
Au09 Au10 Au19 130.89(6) . . ?
Au12 Au10 Au19 127.05(6) . . ?
Au11 Au10 Au19 114.62(6) . . ?
Ag13 Au10 Au19 75.19(7) . . ?
Ag11 Au10 Au19 71.52(7) . . ?
Au08 Au10 Ag18 162.52(8) . . ?
Au03 Au10 Ag18 114.79(8) . . ?
Au09 Au10 Ag18 59.21(6) . . ?
Au12 Au10 Ag18 57.55(8) . . ?
Au11 Au10 Ag18 110.93(9) . . ?
Ag13 Au10 Ag18 74.82(10) . . ?
Ag11 Au10 Ag18 65.73(9) . . ?
Au19 Au10 Ag18 83.93(7) . . ?
Au08 Au10 Ag09 60.59(7) . . ?
Au03 Au10 Ag09 61.90(6) . . ?
Au09 Au10 Ag09 114.90(8) . . ?
Au12 Au10 Ag09 165.35(7) . . ?
Au11 Au10 Ag09 113.55(7) . . ?
Ag13 Au10 Ag09 63.77(9) . . ?
Ag11 Au10 Ag09 129.55(9) . . ?
Au19 Au10 Ag09 67.17(7) . . ?
Ag18 Au10 Ag09 133.88(10) . . ?
Au08 Au10 Ag06 61.48(6) . . ?
Au03 Au10 Ag06 115.48(7) . . ?
Au09 Au10 Ag06 166.95(8) . . ?
Au12 Au10 Ag06 113.66(8) . . ?
Au11 Au10 Ag06 60.06(7) . . ?
Ag13 Au10 Ag06 124.60(9) . . ?
Ag11 Au10 Ag06 67.92(8) . . ?
Au19 Au10 Ag06 62.16(6) . . ?
Ag18 Au10 Ag06 129.08(9) . . ?
Ag09 Au10 Ag06 67.88(8) . . ?
Au05 Au11 Au08 59.97(5) . . ?
Au05 Au11 Au12 106.31(5) . . ?
Au08 Au11 Au12 106.80(6) . . ?
Au05 Au11 Au06 60.32(4) . . ?
Au08 Au11 Au06 108.59(5) . . ?
Au12 Au11 Au06 59.14(5) . . ?
Au05 Au11 Ag17 114.93(8) . . ?
Au08 Au11 Ag17 168.51(8) . . ?
Au12 Au11 Ag17 63.69(8) . . ?
Au06 Au11 Ag17 61.52(7) . . ?
Au05 Au11 Au10 107.42(6) . . ?
Au08 Au11 Au10 59.40(5) . . ?
Au12 Au11 Au10 60.19(5) . . ?
Au06 Au11 Au10 108.48(5) . . ?
Ag17 Au11 Au10 116.39(9) . . ?
Au05 Au11 Ag11 164.52(8) . . ?
Au08 Au11 Ag11 113.90(9) . . ?
Au12 Au11 Ag11 60.47(6) . . ?
Au06 Au11 Ag11 113.05(7) . . ?
Ag17 Au11 Ag11 68.09(10) . . ?
Au10 Au11 Ag11 59.93(8) . . ?
Au05 Au11 Ag04 62.82(6) . . ?
Au08 Au11 Ag04 61.17(7) . . ?
Au12 Au11 Ag04 166.33(8) . . ?
Au06 Au11 Ag04 116.47(7) . . ?
Ag17 Au11 Ag04 127.32(10) . . ?
Au10 Au11 Ag04 113.41(8) . . ?
Ag11 Au11 Ag04 128.71(8) . . ?
Au05 Au11 Ag06 115.17(7) . . ?
Au08 Au11 Ag06 62.22(7) . . ?
Au12 Au11 Ag06 116.21(8) . . ?
Au06 Au11 Ag06 169.10(8) . . ?
Ag17 Au11 Ag06 126.85(9) . . ?
Au10 Au11 Ag06 62.36(7) . . ?
Ag11 Au11 Ag06 68.53(8) . . ?
Ag04 Au11 Ag06 65.48(8) . . ?
Au05 Au11 Ag10 59.95(7) . . ?
Au08 Au11 Ag10 112.69(8) . . ?
Au12 Au11 Ag10 116.52(7) . . ?
Au06 Au11 Ag10 62.14(6) . . ?
Ag17 Au11 Ag10 69.01(10) . . ?
Au10 Au11 Ag10 166.50(8) . . ?
Ag11 Au11 Ag10 131.54(10) . . ?
Ag04 Au11 Ag10 66.58(9) . . ?
Ag06 Au11 Ag10 125.64(8) . . ?
Au05 Au11 Au15 124.79(6) . . ?
Au08 Au11 Au15 118.04(6) . . ?
Au12 Au11 Au15 123.51(6) . . ?
Au06 Au11 Au15 126.61(7) . . ?
Ag17 Au11 Au15 73.44(7) . . ?
Au10 Au11 Au15 116.61(6) . . ?
Ag11 Au11 Au15 70.65(7) . . ?
Ag04 Au11 Au15 69.94(7) . . ?
Ag06 Au11 Au15 64.29(7) . . ?
Ag10 Au11 Au15 76.49(7) . . ?
Au04 Au12 Au06 63.05(5) . . ?
Au04 Au12 Ag18 112.84(8) . . ?
Au06 Au12 Ag18 171.12(9) . . ?
Au04 Au12 Au11 110.54(5) . . ?
Au06 Au12 Au11 60.46(4) . . ?
Ag18 Au12 Au11 116.68(8) . . ?
Au04 Au12 Au10 108.74(6) . . ?
Au06 Au12 Au10 109.57(6) . . ?
Ag18 Au12 Au10 63.47(8) . . ?
Au11 Au12 Au10 60.21(5) . . ?
Au04 Au12 Au09 60.11(5) . . ?
Au06 Au12 Au09 111.05(6) . . ?
Ag18 Au12 Au09 61.09(7) . . ?
Au11 Au12 Au09 108.90(6) . . ?
Au10 Au12 Au09 59.86(5) . . ?
Au04 Au12 Ag11 167.80(8) . . ?
Au06 Au12 Ag11 114.43(8) . . ?
Ag18 Au12 Ag11 67.77(9) . . ?
Au11 Au12 Ag11 60.72(7) . . ?
Au10 Au12 Ag11 60.02(7) . . ?
Au09 Au12 Ag11 112.98(9) . . ?
Au04 Au12 Ag16 63.94(7) . . ?
Au06 Au12 Ag16 60.24(7) . . ?
Ag18 Au12 Ag16 126.18(10) . . ?
Au11 Au12 Ag16 113.44(9) . . ?
Au10 Au12 Ag16 169.05(8) . . ?
Au09 Au12 Ag16 118.20(8) . . ?
Ag11 Au12 Ag16 126.34(10) . . ?
Au04 Au12 Ag17 117.91(8) . . ?
Au06 Au12 Ag17 60.04(7) . . ?
Ag18 Au12 Ag17 126.75(10) . . ?
Au11 Au12 Ag17 58.24(7) . . ?
Au10 Au12 Ag17 111.67(7) . . ?
Au09 Au12 Ag17 166.40(8) . . ?
Ag11 Au12 Ag17 66.14(9) . . ?
Ag16 Au12 Ag17 67.86(9) . . ?
Au04 Au12 Au24 131.35(6) . . ?
Au06 Au12 Au24 115.63(7) . . ?
Ag18 Au12 Au24 73.14(8) . . ?
Au11 Au12 Au24 107.91(6) . . ?
Au10 Au12 Au24 115.78(6) . . ?
Au09 Au12 Au24 130.39(7) . . ?
Ag11 Au12 Au24 60.84(7) . . ?
Ag16 Au12 Au24 74.12(8) . . ?
Ag17 Au12 Au24 62.02(8) . . ?
Au04 Au12 Ag15 59.36(6) . . ?
Au06 Au12 Ag15 115.79(7) . . ?
Ag18 Au12 Ag15 64.94(9) . . ?
Au11 Au12 Ag15 167.11(8) . . ?
Au10 Au12 Ag15 113.49(9) . . ?
Au09 Au12 Ag15 59.82(7) . . ?
Ag11 Au12 Ag15 127.72(9) . . ?
Ag16 Au12 Ag15 70.70(9) . . ?
Ag17 Au12 Ag15 132.31(10) . . ?
Au24 Au12 Ag15 84.91(7) . . ?
C1_4 Au13 C1_22 170.2(14) . . ?
C1_4 Au13 Au08 89.9(9) . . ?
C1_22 Au13 Au08 99.4(10) . . ?
C1_4 Au13 Ag04 102.3(11) . . ?
C1_22 Au13 Ag04 80.9(12) . . ?
Au08 Au13 Ag04 56.50(6) . . ?
C1_4 Au13 Ag19 144.6(9) . . ?
C1_22 Au13 Ag19 44.8(10) . . ?
Au08 Au13 Ag19 54.70(5) . . ?
Ag04 Au13 Ag19 60.46(7) . . ?
C1_4 Au13 Ag06 47.7(10) . . ?
C1_22 Au13 Ag06 137.2(12) . . ?
Au08 Au13 Ag06 55.03(5) . . ?
Ag04 Au13 Ag06 56.61(7) . . ?
Ag19 Au13 Ag06 102.57(7) . . ?
C1_15 Au14 C1_18 172.0(15) . . ?
C1_15 Au14 Au04 91.9(10) . . ?
C1_18 Au14 Au04 95.3(10) . . ?
C1_15 Au14 Ag03 63.7(11) . . ?
C1_18 Au14 Ag03 123.1(11) . . ?
Au04 Au14 Ag03 60.95(6) . . ?
C1_15 Au14 Ag01 131.7(11) . . ?
C1_18 Au14 Ag01 55.6(11) . . ?
Au04 Au14 Ag01 61.47(6) . . ?
Ag03 Au14 Ag01 68.05(8) . . ?
C1_7 Au15 C1_21 171.3(14) . . ?
C1_7 Au15 Au11 93.7(10) . . ?
C1_21 Au15 Au11 94.3(10) . . ?
C1_7 Au15 Ag06 134.8(11) . . ?
C1_21 Au15 Ag06 53.3(10) . . ?
Au11 Au15 Ag06 57.53(6) . . ?
C1_7 Au15 Ag04 135.0(10) . . ?
C1_21 Au15 Ag04 49.4(10) . . ?
Au11 Au15 Ag04 54.43(5) . . ?
Ag06 Au15 Ag04 58.12(7) . . ?
C1_7 Au15 Ag11 74.6(11) . . ?
C1_21 Au15 Ag11 113.0(10) . . ?
Au11 Au15 Ag11 53.85(5) . . ?
Ag06 Au15 Ag11 60.34(8) . . ?
Ag04 Au15 Ag11 101.81(7) . . ?
C1_17 Au16 C1_3 170.1(14) . . ?
C1_17 Au16 Au02 94.9(10) . . ?
C1_3 Au16 Au02 95.0(10) . . ?
C1_17 Au16 Ag02 58.8(11) . . ?
C1_3 Au16 Ag02 126.4(11) . . ?
Au02 Au16 Ag02 62.35(6) . . ?
C1_17 Au16 Ag03 124.6(11) . . ?
C1_3 Au16 Ag03 60.9(11) . . ?
Au02 Au16 Ag03 59.60(6) . . ?
Ag02 Au16 Ag03 65.90(8) . . ?
C1_17 Au16 Ag05 48.4(10) . . ?
C1_3 Au16 Ag05 140.5(10) . . ?
Au02 Au16 Ag05 52.53(6) . . ?
Ag02 Au16 Ag05 62.93(8) . . ?
Ag03 Au16 Ag05 107.46(8) . . ?
C1_20 Au17 C1_12 175.6(15) . . ?
C1_20 Au17 Au07 96.8(10) . . ?
C1_12 Au17 Au07 86.1(11) . . ?
C1_20 Au17 Ag12 41.1(10) . . ?
C1_12 Au17 Ag12 141.6(11) . . ?
Au07 Au17 Ag12 55.78(6) . . ?
C1_20 Au17 Ag14 77.7(11) . . ?
C1_12 Au17 Ag14 106.7(11) . . ?
Au07 Au17 Ag14 55.33(6) . . ?
Ag12 Au17 Ag14 57.76(8) . . ?
C1_20 Au17 Ag02 132.0(10) . . ?
C1_12 Au17 Ag02 52.4(11) . . ?
Au07 Au17 Ag02 53.67(6) . . ?
Ag12 Au17 Ag02 100.32(8) . . ?
Ag14 Au17 Ag02 54.61(7) . . ?
C1_5 Au18 C1_23 171.6(15) . . ?
C1_5 Au18 Au01 98.6(10) . . ?
C1_23 Au18 Au01 89.8(11) . . ?
C1_5 Au18 Ag19 78.8(12) . . ?
C1_23 Au18 Ag19 107.2(12) . . ?
Au01 Au18 Ag19 56.29(6) . . ?
C1_5 Au18 Ag14 137.2(11) . . ?
C1_23 Au18 Ag14 49.7(12) . . ?
Au01 Au18 Ag14 54.84(6) . . ?
Ag19 Au18 Ag14 58.77(8) . . ?
C1_5 Au18 Ag08 44.7(10) . . ?
C1_23 Au18 Ag08 143.5(11) . . ?
Au01 Au18 Ag08 53.95(6) . . ?
Ag19 Au18 Ag08 59.00(8) . . ?
Ag14 Au18 Ag08 102.35(8) . . ?
C1_6 Au19 C1_14 170.3(16) . . ?
C1_6 Au19 Au10 93.5(10) . . ?
C1_14 Au19 Au10 93.2(10) . . ?
C1_6 Au19 Ag06 64.1(11) . . ?
C1_14 Au19 Ag06 125.6(11) . . ?
Au10 Au19 Ag06 59.56(6) . . ?
C1_6 Au19 Ag09 127.3(11) . . ?
C1_14 Au19 Ag09 62.4(11) . . ?
Au10 Au19 Ag09 56.97(6) . . ?
Ag06 Au19 Ag09 63.30(8) . . ?
C1_6 Au19 Ag11 43.5(11) . . ?
C1_14 Au19 Ag11 139.5(10) . . ?
Au10 Au19 Ag11 53.07(6) . . ?
Ag06 Au19 Ag11 60.55(8) . . ?
Ag09 Au19 Ag11 104.78(8) . . ?
C1_16 Au20 C1_11 168.0(16) . . ?
C1_16 Au20 Au05 90.4(11) . . ?
C1_11 Au20 Au05 101.1(12) . . ?
C1_16 Au20 Ag19 105.3(12) . . ?
C1_11 Au20 Ag19 79.0(13) . . ?
Au05 Au20 Ag19 55.79(6) . . ?
C1_16 Au20 Ag14 144.4(11) . . ?
C1_11 Au20 Ag14 47.3(12) . . ?
Au05 Au20 Ag14 54.00(6) . . ?
Ag19 Au20 Ag14 58.07(8) . . ?
C1_16 Au20 Ag04 46.3(11) . . ?
C1_11 Au20 Ag04 139.9(13) . . ?
Au05 Au20 Ag04 55.74(5) . . ?
Ag19 Au20 Ag04 60.89(8) . . ?
Ag14 Au20 Ag04 103.79(8) . . ?
C1_19 Au21 C1_24 168.3(17) . . ?
C1_19 Au21 Au03 97.4(12) . . ?
C1_24 Au21 Au03 92.8(12) . . ?
C1_19 Au21 Ag08 68.7(12) . . ?
C1_24 Au21 Ag08 112.8(12) . . ?
Au03 Au21 Ag08 57.70(6) . . ?
C1_19 Au21 Ag05 133.6(12) . . ?
C1_24 Au21 Ag05 49.2(12) . . ?
Au03 Au21 Ag05 57.69(6) . . ?
Ag08 Au21 Ag05 64.96(8) . . ?
C1_1 Au22 C1_8 170.2(17) . . ?
C1_1 Au22 Au06 83.7(12) . . ?
C1_8 Au22 Au06 105.9(12) . . ?
C1_1 Au22 Ag12 102.8(12) . . ?
C1_8 Au22 Ag12 81.3(13) . . ?
Au06 Au22 Ag12 56.95(7) . . ?
C1_1 Au22 Ag10 141.8(12) . . ?
C1_8 Au22 Ag10 48.0(12) . . ?
Au06 Au22 Ag10 58.24(7) . . ?
Ag12 Au22 Ag10 61.16(8) . . ?
C1_9 Au23 C1_2 177.6(16) . . ?
C1_9 Au23 Au09 87.5(11) . . ?
C1_2 Au23 Au09 94.8(11) . . ?
C1_9 Au23 Ag18 53.8(11) . . ?
C1_2 Au23 Ag18 127.2(11) . . ?
Au09 Au23 Ag18 57.75(6) . . ?
C1_9 Au23 Ag13 125.8(11) . . ?
C1_2 Au23 Ag13 55.3(11) . . ?
Au09 Au23 Ag13 61.59(7) . . ?
Ag18 Au23 Ag13 71.92(9) . . ?
C1_13 Au24 C1_10 172.9(18) . . ?
C1_13 Au24 Ag11 115.9(13) . . ?
C1_10 Au24 Ag11 65.3(13) . . ?
C1_13 Au24 Au12 91.9(13) . . ?
C1_10 Au24 Au12 94.3(12) . . ?
Ag11 Au24 Au12 57.35(6) . . ?
C1_13 Au24 Ag17 52.7(13) . . ?
C1_10 Au24 Ag17 128.9(13) . . ?
Ag11 Au24 Ag17 63.58(9) . . ?
Au12 Au24 Ag17 58.61(7) . . ?
C1_18 Ag01 Cl2 118.4(7) . . ?
C1_18 Ag01 Au02 138.2(7) . . ?
Cl2 Ag01 Au02 103.1(3) . . ?
C1_18 Ag01 Au09 106.9(9) . . ?
Cl2 Ag01 Au09 99.9(2) . . ?
Au02 Ag01 Au09 58.66(6) . . ?
C1_18 Ag01 Au14 41.0(5) . . ?
Cl2 Ag01 Au14 149.2(2) . . ?
Au02 Ag01 Au14 102.23(10) . . ?
Au09 Ag01 Au14 108.08(10) . . ?
C1_18 Ag01 Au04 82.6(8) . . ?
Cl2 Ag01 Au04 153.3(2) . . ?
Au02 Ag01 Au04 56.38(6) . . ?
Au09 Ag01 Au04 55.85(6) . . ?
Au14 Ag01 Au04 57.52(7) . . ?
C1_18 Ag01 Ag07 149.7(6) . . ?
Cl2 Ag01 Ag07 50.6(2) . . ?
Au02 Ag01 Ag07 59.35(7) . . ?
Au09 Ag01 Ag07 56.74(7) . . ?
Au14 Ag01 Ag07 159.86(11) . . ?
Au04 Ag01 Ag07 102.81(9) . . ?
C1_18 Ag01 Ag15 51.8(9) . . ?
Cl2 Ag01 Ag15 125.5(3) . . ?
Au02 Ag01 Ag15 100.93(9) . . ?
Au09 Ag01 Ag15 55.11(7) . . ?
Au14 Ag01 Ag15 65.44(8) . . ?
Au04 Ag01 Ag15 53.16(7) . . ?
Ag07 Ag01 Ag15 107.71(10) . . ?
C1_18 Ag01 Ag03 95.8(6) . . ?
Cl2 Ag01 Ag03 130.9(3) . . ?
Au02 Ag01 Ag03 56.04(7) . . ?
Au09 Ag01 Ag03 102.35(9) . . ?
Au14 Ag01 Ag03 55.06(7) . . ?
Au04 Ag01 Ag03 55.38(7) . . ?
Ag07 Ag01 Ag03 111.93(10) . . ?
Ag15 Ag01 Ag03 103.06(11) . . ?
C1_17 Ag02 C1_23 102.7(11) . . ?
C1_17 Ag02 C1_12 112.9(9) . . ?
C1_23 Ag02 C1_12 116.1(11) . . ?
C1_17 Ag02 Au07 137.5(7) . . ?
C1_23 Ag02 Au07 109.8(9) . . ?
C1_12 Ag02 Au07 76.5(6) . . ?
C1_17 Ag02 Au01 103.0(8) . . ?
C1_23 Ag02 Au01 80.1(6) . . ?
C1_12 Ag02 Au01 134.7(6) . . ?
Au07 Ag02 Au01 58.25(6) . . ?
C1_17 Ag02 Au16 40.5(5) . . ?
C1_23 Ag02 Au16 142.9(10) . . ?
C1_12 Ag02 Au16 84.5(7) . . ?
Au07 Ag02 Au16 104.70(9) . . ?
Au01 Ag02 Au16 107.93(9) . . ?
C1_17 Ag02 Au02 81.0(7) . . ?
C1_23 Ag02 Au02 134.6(5) . . ?
C1_12 Ag02 Au02 103.0(9) . . ?
Au07 Ag02 Au02 56.70(6) . . ?
Au01 Ag02 Au02 55.45(5) . . ?
Au16 Ag02 Au02 58.63(6) . . ?
C1_17 Ag02 Ag14 146.7(6) . . ?
C1_23 Ag02 Ag14 51.2(9) . . ?
C1_12 Ag02 Ag14 98.7(6) . . ?
Au07 Ag02 Ag14 58.73(8) . . ?
Au01 Ag02 Ag14 57.11(7) . . ?
Au16 Ag02 Ag14 161.26(11) . . ?
Au02 Ag02 Ag14 102.80(9) . . ?
C1_17 Ag02 Ag03 97.6(5) . . ?
C1_23 Ag02 Ag03 158.5(9) . . ?
C1_12 Ag02 Ag03 47.6(9) . . ?
Au07 Ag02 Ag03 56.85(7) . . ?
Au01 Ag02 Ag03 102.39(9) . . ?
Au16 Ag02 Ag03 57.09(7) . . ?
Au02 Ag02 Ag03 55.70(7) . . ?
Ag14 Ag02 Ag03 112.00(11) . . ?
C1_17 Ag02 Ag05 48.9(8) . . ?
C1_23 Ag02 Ag05 96.2(7) . . ?
C1_12 Ag02 Ag05 147.0(8) . . ?
Au07 Ag02 Ag05 99.97(9) . . ?
Au01 Ag02 Ag05 54.23(7) . . ?
Au16 Ag02 Ag05 64.45(8) . . ?
Au02 Ag02 Ag05 52.23(7) . . ?
Ag14 Ag02 Ag05 107.43(10) . . ?
Ag03 Ag02 Ag05 102.62(10) . . ?
C1_17 Ag02 Au17 149.7(7) . . ?
C1_23 Ag02 Au17 93.4(9) . . ?
C1_12 Ag02 Au17 37.0(6) . . ?
Au07 Ag02 Au17 54.83(6) . . ?
Au01 Ag02 Au17 105.01(9) . . ?
Au16 Ag02 Au17 117.74(9) . . ?
Au02 Ag02 Au17 105.66(9) . . ?
Ag14 Ag02 Au17 61.91(8) . . ?
Ag03 Ag02 Au17 65.18(8) . . ?
Ag05 Ag02 Au17 154.80(10) . . ?
C1_12 Ag03 C1_3 111.7(9) . . ?
C1_12 Ag03 Au07 79.5(7) . . ?
C1_3 Ag03 Au07 139.3(7) . . ?
C1_12 Ag03 Au02 113.4(9) . . ?
C1_3 Ag03 Au02 82.8(7) . . ?
Au07 Ag03 Au02 57.61(6) . . ?
C1_12 Ag03 Au16 88.9(8) . . ?
C1_3 Ag03 Au16 41.2(6) . . ?
Au07 Ag03 Au16 103.51(9) . . ?
Au02 Ag03 Au16 59.95(7) . . ?
C1_12 Ag03 Au14 143.8(10) . . ?
C1_3 Ag03 Au14 82.9(6) . . ?
Au07 Ag03 Au14 111.56(9) . . ?
Au02 Ag03 Au14 100.91(9) . . ?
Au16 Ag03 Au14 119.51(11) . . ?
C1_12 Ag03 Au04 133.8(6) . . ?
C1_3 Ag03 Au04 110.8(8) . . ?
Au07 Ag03 Au04 56.47(5) . . ?
Au02 Ag03 Au04 55.86(6) . . ?
Au16 Ag03 Au04 112.45(9) . . ?
Au14 Ag03 Au04 58.81(6) . . ?
C1_12 Ag03 Ag02 54.4(10) . . ?
C1_3 Ag03 Ag02 98.0(6) . . ?
Au07 Ag03 Ag02 55.52(7) . . ?
Au02 Ag03 Ag02 59.33(7) . . ?
Au16 Ag03 Ag02 57.01(8) . . ?
Au14 Ag03 Ag02 159.69(10) . . ?
Au04 Ag03 Ag02 102.60(8) . . ?
C1_12 Ag03 Ag20 92.5(7) . . ?
C1_3 Ag03 Ag20 152.2(6) . . ?
Au07 Ag03 Ag20 56.13(7) . . ?
Au02 Ag03 Ag20 100.43(8) . . ?
Au16 Ag03 Ag20 158.80(10) . . ?
Au14 Ag03 Ag20 69.31(8) . . ?
Au04 Ag03 Ag20 53.35(7) . . ?
Ag02 Ag03 Ag20 107.47(10) . . ?
C1_12 Ag03 Ag01 157.8(9) . . ?
C1_3 Ag03 Ag01 53.8(8) . . ?
Au07 Ag03 Ag01 101.26(8) . . ?
Au02 Ag03 Ag01 52.64(7) . . ?
Au16 Ag03 Ag01 69.25(8) . . ?
Au14 Ag03 Ag01 56.89(7) . . ?
Au04 Ag03 Ag01 57.01(7) . . ?
Ag02 Ag03 Ag01 107.43(10) . . ?
Ag20 Ag03 Ag01 106.46(10) . . ?
C1_16 Ag04 C1_21 111.8(10) . . ?
C1_16 Ag04 Au11 112.5(9) . . ?
C1_21 Ag04 Au11 85.6(5) . . ?
C1_16 Ag04 Au08 136.7(6) . . ?
C1_21 Ag04 Au08 109.3(8) . . ?
Au11 Ag04 Au08 57.91(6) . . ?
C1_16 Ag04 Au05 81.9(7) . . ?
C1_21 Ag04 Au05 142.3(5) . . ?
Au11 Ag04 Au05 56.95(6) . . ?
Au08 Ag04 Au05 56.98(6) . . ?
C1_16 Ag04 Ag06 157.7(7) . . ?
C1_21 Ag04 Ag06 50.9(8) . . ?
Au11 Ag04 Ag06 57.60(7) . . ?
Au08 Ag04 Ag06 58.44(7) . . ?
Au05 Ag04 Ag06 104.21(9) . . ?
C1_16 Ag04 Ag10 55.6(9) . . ?
C1_21 Ag04 Ag10 102.5(7) . . ?
Au11 Ag04 Ag10 57.09(8) . . ?
Au08 Ag04 Ag10 102.84(9) . . ?
Au05 Ag04 Ag10 55.15(7) . . ?
Ag06 Ag04 Ag10 110.10(11) . . ?
C1_16 Ag04 Au13 134.6(9) . . ?
C1_21 Ag04 Au13 90.1(8) . . ?
Au11 Ag04 Au13 108.21(9) . . ?
Au08 Ag04 Au13 56.76(6) . . ?
Au05 Ag04 Au13 105.02(9) . . ?
Ag06 Ag04 Au13 65.25(8) . . ?
Ag10 Ag04 Au13 159.06(10) . . ?
C1_16 Ag04 Ag19 91.0(5) . . ?
C1_21 Ag04 Ag19 151.9(9) . . ?
Au11 Ag04 Ag19 100.94(9) . . ?
Au08 Ag04 Ag19 55.32(7) . . ?
Au05 Ag04 Ag19 53.84(7) . . ?
Ag06 Ag04 Ag19 110.02(11) . . ?
Ag10 Ag04 Ag19 103.88(10) . . ?
Au13 Ag04 Ag19 61.93(8) . . ?
C1_16 Ag04 Au15 100.4(7) . . ?
C1_21 Ag04 Au15 37.6(6) . . ?
Au11 Ag04 Au15 55.64(6) . . ?
Au08 Ag04 Au15 103.91(8) . . ?
Au05 Ag04 Au15 107.13(8) . . ?
Ag06 Ag04 Au15 57.30(8) . . ?
Ag10 Ag04 Au15 67.36(8) . . ?
Au13 Ag04 Au15 118.95(9) . . ?
Ag19 Ag04 Au15 156.41(9) . . ?
C1_16 Ag04 Au20 36.2(5) . . ?
C1_21 Ag04 Au20 147.9(9) . . ?
Au11 Ag04 Au20 106.52(8) . . ?
Au08 Ag04 Au20 102.13(8) . . ?
Au05 Ag04 Au20 55.12(6) . . ?
Ag06 Ag04 Au20 158.91(10) . . ?
Ag10 Ag04 Au20 63.51(8) . . ?
Au13 Ag04 Au20 112.88(9) . . ?
Ag19 Ag04 Au20 56.25(7) . . ?
Au15 Ag04 Au20 128.13(10) . . ?
C1_24 Ag05 C1_17 115.3(11) . . ?
C1_24 Ag05 C2_17 111.7(11) . . ?
C1_17 Ag05 C2_17 26.2(3) . . ?
C1_24 Ag05 Au02 114.4(10) . . ?
C1_17 Ag05 Au02 86.6(6) . . ?
C2_17 Ag05 Au02 110.5(6) . . ?
C1_24 Ag05 Au01 138.4(6) . . ?
C1_17 Ag05 Au01 105.5(9) . . ?
C2_17 Ag05 Au01 108.4(9) . . ?
Au02 Ag05 Au01 58.69(7) . . ?
C1_24 Ag05 Au03 83.5(7) . . ?
C1_17 Ag05 Au03 144.9(6) . . ?
C2_17 Ag05 Au03 164.6(8) . . ?
Au02 Ag05 Au03 58.32(6) . . ?
Au01 Ag05 Au03 57.35(6) . . ?
C1_24 Ag05 Au21 38.3(6) . . ?
C1_17 Ag05 Au21 152.5(9) . . ?
C2_17 Ag05 Au21 137.9(7) . . ?
Au02 Ag05 Au21 109.99(9) . . ?
Au01 Ag05 Au21 101.94(8) . . ?
Au03 Ag05 Au21 56.40(6) . . ?
C1_24 Ag05 Ag07 55.2(10) . . ?
C1_17 Ag05 Ag07 110.4(6) . . ?
C2_17 Ag05 Ag07 131.6(7) . . ?
Au02 Ag05 Ag07 59.14(8) . . ?
Au01 Ag05 Ag07 103.70(10) . . ?
Au03 Ag05 Ag07 54.56(7) . . ?
Au21 Ag05 Ag07 64.47(8) . . ?
C1_24 Ag05 Ag08 91.3(6) . . ?
C1_17 Ag05 Ag08 146.0(8) . . ?
C2_17 Ag05 Ag08 125.8(6) . . ?
Au02 Ag05 Ag08 101.91(10) . . ?
Au01 Ag05 Ag08 55.51(7) . . ?
Au03 Ag05 Ag08 53.39(7) . . ?
Au21 Ag05 Ag08 54.00(7) . . ?
Ag07 Ag05 Ag08 102.04(10) . . ?
C1_24 Ag05 Ag02 161.6(7) . . ?
C1_17 Ag05 Ag02 49.9(9) . . ?
C2_17 Ag05 Ag02 60.6(8) . . ?
Au02 Ag05 Ag02 59.15(8) . . ?
Au01 Ag05 Ag02 55.79(7) . . ?
Au03 Ag05 Ag02 104.17(10) . . ?
Au21 Ag05 Ag02 157.66(11) . . ?
Ag07 Ag05 Ag02 115.55(11) . . ?
Ag08 Ag05 Ag02 106.75(11) . . ?
C1_24 Ag05 Au16 109.0(7) . . ?
C1_17 Ag05 Au16 35.2(5) . . ?
C2_17 Ag05 Au16 61.3(5) . . ?
Au02 Ag05 Au16 56.18(6) . . ?
Au01 Ag05 Au16 99.28(9) . . ?
Au03 Ag05 Au16 112.36(9) . . ?
Au21 Ag05 Au16 140.81(10) . . ?
Ag07 Ag05 Au16 78.72(8) . . ?
Ag08 Ag05 Au16 154.51(11) . . ?
Ag02 Ag05 Au16 52.62(7) . . ?
C1_21 Ag06 C1_4 100.1(10) . . ?
C1_21 Ag06 Au11 85.8(7) . . ?
C1_4 Ag06 Au11 135.5(5) . . ?
C1_21 Ag06 Au08 108.6(8) . . ?
C1_4 Ag06 Au08 79.6(6) . . ?
Au11 Ag06 Au08 57.06(6) . . ?
C1_21 Ag06 Au10 143.2(7) . . ?
C1_4 Ag06 Au10 108.3(8) . . ?
Au11 Ag06 Au10 57.58(6) . . ?
Au08 Ag06 Au10 56.21(5) . . ?
C1_21 Ag06 Au19 145.4(8) . . ?
C1_4 Ag06 Au19 90.8(7) . . ?
Au11 Ag06 Au19 109.08(9) . . ?
Au08 Ag06 Au19 105.58(9) . . ?
Au10 Ag06 Au19 58.28(6) . . ?
C1_21 Ag06 Au15 40.9(6) . . ?
C1_4 Ag06 Au15 140.9(8) . . ?
Au11 Ag06 Au15 58.19(7) . . ?
Au08 Ag06 Au15 108.36(9) . . ?
Au10 Ag06 Au15 107.51(9) . . ?
Au19 Ag06 Au15 121.56(10) . . ?
C1_21 Ag06 Ag04 52.0(8) . . ?
C1_4 Ag06 Ag04 92.3(5) . . ?
Au11 Ag06 Ag04 56.93(7) . . ?
Au08 Ag06 Ag04 56.70(7) . . ?
Au10 Ag06 Ag04 103.01(9) . . ?
Au19 Ag06 Ag04 160.96(10) . . ?
Au15 Ag06 Ag04 64.58(8) . . ?
C1_21 Ag06 Ag11 104.0(6) . . ?
C1_4 Ag06 Ag11 154.7(7) . . ?
Au11 Ag06 Ag11 55.19(7) . . ?
Au08 Ag06 Ag11 99.87(8) . . ?
Au10 Ag06 Ag11 54.22(7) . . ?
Au19 Ag06 Ag11 64.76(8) . . ?
Au15 Ag06 Ag11 63.61(9) . . ?
Ag04 Ag06 Ag11 108.67(11) . . ?
C1_21 Ag06 Ag09 147.5(7) . . ?
C1_4 Ag06 Ag09 52.4(8) . . ?
Au11 Ag06 Ag09 102.28(9) . . ?
Au08 Ag06 Ag09 54.95(7) . . ?
Au10 Ag06 Ag09 56.03(7) . . ?
Au19 Ag06 Ag09 61.54(8) . . ?
Au15 Ag06 Ag09 160.47(10) . . ?
Ag04 Ag06 Ag09 106.38(10) . . ?
Ag11 Ag06 Ag09 106.46(10) . . ?
C1_21 Ag06 Au13 85.8(7) . . ?
C1_4 Ag06 Au13 35.8(5) . . ?
Au11 Ag06 Au13 102.14(8) . . ?
Au08 Ag06 Au13 53.73(5) . . ?
Au10 Ag06 Au13 103.75(8) . . ?
Au19 Ag06 Au13 119.34(10) . . ?
Au15 Ag06 Au13 119.09(9) . . ?
Ag04 Ag06 Au13 58.14(8) . . ?
Ag11 Ag06 Au13 153.56(9) . . ?
Ag09 Ag06 Au13 61.77(7) . . ?
Cl2 Ag07 C1_24 116.4(7) . . ?
Cl2 Ag07 Au03 155.4(3) . . ?
C1_24 Ag07 Au03 81.4(7) . . ?
Cl2 Ag07 Au09 102.0(3) . . ?
C1_24 Ag07 Au09 139.5(7) . . ?
Au03 Ag07 Au09 58.12(6) . . ?
Cl2 Ag07 Au02 100.1(3) . . ?
C1_24 Ag07 Au02 101.6(9) . . ?
Au03 Ag07 Au02 57.85(6) . . ?
Au09 Ag07 Au02 57.00(6) . . ?
Cl2 Ag07 Ag01 52.5(3) . . ?
C1_24 Ag07 Ag01 141.4(7) . . ?
Au03 Ag07 Ag01 102.97(10) . . ?
Au09 Ag07 Ag01 57.23(8) . . ?
Au02 Ag07 Ag01 54.18(7) . . ?
Cl2 Ag07 Ag05 119.9(3) . . ?
C1_24 Ag07 Ag05 47.6(9) . . ?
Au03 Ag07 Ag05 58.42(7) . . ?
Au09 Ag07 Ag05 102.61(10) . . ?
Au02 Ag07 Ag05 54.04(7) . . ?
Ag01 Ag07 Ag05 101.81(11) . . ?
Cl2 Ag07 Ag13 129.7(3) . . ?
C1_24 Ag07 Ag13 101.6(6) . . ?
Au03 Ag07 Ag13 55.38(7) . . ?
Au09 Ag07 Ag13 58.44(8) . . ?
Au02 Ag07 Ag13 103.31(10) . . ?
Ag01 Ag07 Ag13 112.45(11) . . ?
Ag05 Ag07 Ag13 109.89(10) . . ?
C1_5 Ag08 C2_5 28.3(4) . . ?
C1_5 Ag08 Au03 140.9(7) . . ?
C2_5 Ag08 Au03 158.2(8) . . ?
C1_5 Ag08 Au08 127.6(8) . . ?
C2_5 Ag08 Au08 141.5(8) . . ?
Au03 Ag08 Au08 58.40(6) . . ?
C1_5 Ag08 Au01 90.4(5) . . ?
C2_5 Ag08 Au01 118.7(6) . . ?
Au03 Ag08 Au01 58.33(6) . . ?
Au08 Ag08 Au01 58.93(7) . . ?
C1_5 Ag08 Au21 116.6(9) . . ?
C2_5 Ag08 Au21 104.4(8) . . ?
Au03 Ag08 Au21 60.46(7) . . ?
Au08 Ag08 Au21 112.96(9) . . ?
Au01 Ag08 Au21 107.13(9) . . ?
C1_5 Ag08 Ag09 160.2(7) . . ?
C2_5 Ag08 Ag09 134.1(6) . . ?
Au03 Ag08 Ag09 58.88(7) . . ?
Au08 Ag08 Ag09 57.12(8) . . ?
Au01 Ag08 Ag09 106.01(10) . . ?
Au21 Ag08 Ag09 69.75(9) . . ?
C1_5 Ag08 Ag19 71.5(8) . . ?
C2_5 Ag08 Ag19 89.7(7) . . ?
Au03 Ag08 Ag19 102.63(10) . . ?
Au08 Ag08 Ag19 56.19(8) . . ?
Au01 Ag08 Ag19 55.23(7) . . ?
Au21 Ag08 Ag19 161.81(11) . . ?
Ag09 Ag08 Ag19 108.58(11) . . ?
C1_5 Ag08 Ag05 86.6(8) . . ?
C2_5 Ag08 Ag05 102.7(8) . . ?
Au03 Ag08 Ag05 56.96(7) . . ?
Au08 Ag08 Ag05 103.24(9) . . ?
Au01 Ag08 Ag05 54.43(7) . . ?
Au21 Ag08 Ag05 61.04(8) . . ?
Ag09 Ag08 Ag05 111.88(10) . . ?
Ag19 Ag08 Ag05 105.12(10) . . ?
C1_5 Ag08 Au18 35.8(5) . . ?
C2_5 Ag08 Au18 64.1(6) . . ?
Au03 Ag08 Au18 108.16(9) . . ?
Au08 Ag08 Au18 102.69(9) . . ?
Au01 Ag08 Au18 54.66(6) . . ?
Au21 Ag08 Au18 120.17(10) . . ?
Ag09 Ag08 Au18 159.25(12) . . ?
Ag19 Ag08 Au18 55.82(7) . . ?
Ag05 Ag08 Au18 65.12(7) . . ?
C1_19 Ag09 C1_4 114.1(10) . . ?
C1_19 Ag09 Au08 115.6(8) . . ?
C1_4 Ag09 Au08 78.1(6) . . ?
C1_19 Ag09 Au10 138.2(5) . . ?
C1_4 Ag09 Au10 104.6(8) . . ?
Au08 Ag09 Au10 56.63(6) . . ?
C1_19 Ag09 Au03 84.3(6) . . ?
C1_4 Ag09 Au03 134.4(6) . . ?
Au08 Ag09 Au03 56.59(6) . . ?
Au10 Ag09 Au03 56.36(6) . . ?
C1_19 Ag09 Ag13 92.2(7) . . ?
C1_4 Ag09 Ag13 150.9(7) . . ?
Au08 Ag09 Ag13 102.47(10) . . ?
Au10 Ag09 Ag13 55.97(8) . . ?
Au03 Ag09 Ag13 56.82(7) . . ?
C1_19 Ag09 Ag08 59.5(9) . . ?
C1_4 Ag09 Ag08 97.5(5) . . ?
Au08 Ag09 Ag08 56.20(8) . . ?
Au10 Ag09 Ag08 101.13(9) . . ?
Au03 Ag09 Ag08 54.80(7) . . ?
Ag13 Ag09 Ag08 107.02(10) . . ?
C1_19 Ag09 Au19 141.3(9) . . ?
C1_4 Ag09 Au19 83.8(6) . . ?
Au08 Ag09 Au19 101.19(10) . . ?
Au10 Ag09 Au19 55.87(6) . . ?
Au03 Ag09 Au19 107.99(9) . . ?
Ag13 Ag09 Au19 67.43(8) . . ?
Ag08 Ag09 Au19 156.05(12) . . ?
C1_19 Ag09 Ag06 159.9(8) . . ?
C1_4 Ag09 Ag06 48.6(8) . . ?
Au08 Ag09 Ag06 56.07(7) . . ?
Au10 Ag09 Ag06 56.09(7) . . ?
Au03 Ag09 Ag06 101.81(10) . . ?
Ag13 Ag09 Ag06 107.18(11) . . ?
Ag08 Ag09 Ag06 108.39(11) . . ?
Au19 Ag09 Ag06 55.16(7) . . ?
C2_15 Ag20 C1_15 27.7(3) . . ?
C2_15 Ag20 C2_1 87.0(8) . . ?
C1_15 Ag20 C2_1 96.8(10) . . ?
C2_15 Ag20 C1_1 112.0(8) . . ?
C1_15 Ag20 C1_1 123.5(10) . . ?
C2_1 Ag20 C1_1 26.8(3) . . ?
C2_15 Ag20 Au04 110.3(6) . . ?
C1_15 Ag20 Au04 83.5(6) . . ?
C2_1 Ag20 Au04 125.5(8) . . ?
C1_1 Ag20 Au04 120.3(9) . . ?
C2_15 Ag20 Au06 171.2(6) . . ?
C1_15 Ag20 Au06 143.9(5) . . ?
C2_1 Ag20 Au06 98.7(6) . . ?
C1_1 Ag20 Au06 74.8(6) . . ?
Au04 Ag20 Au06 60.96(7) . . ?
C2_15 Ag20 Au07 118.4(6) . . ?
C1_15 Ag20 Au07 110.6(8) . . ?
C2_1 Ag20 Au07 152.5(5) . . ?
C1_1 Ag20 Au07 125.7(5) . . ?
Au04 Ag20 Au07 58.27(7) . . ?
Au06 Ag20 Au07 57.57(6) . . ?
C2_15 Ag20 Ag16 120.5(5) . . ?
C1_15 Ag20 Ag16 101.5(7) . . ?
C2_1 Ag20 Ag16 65.7(8) . . ?
C1_1 Ag20 Ag16 61.7(9) . . ?
Au04 Ag20 Ag16 61.02(9) . . ?
Au06 Ag20 Ag16 57.07(7) . . ?
Au07 Ag20 Ag16 105.20(10) . . ?
C2_15 Ag20 Ag03 67.2(6) . . ?
C1_15 Ag20 Ag03 54.6(8) . . ?
C2_1 Ag20 Ag03 151.4(5) . . ?
C1_1 Ag20 Ag03 177.3(8) . . ?
Au04 Ag20 Ag03 58.37(8) . . ?
Au06 Ag20 Ag03 105.66(10) . . ?
Au07 Ag20 Ag03 56.02(7) . . ?
Ag16 Ag20 Ag03 116.19(12) . . ?
C1_22 Ag19 C2_22 28.1(4) . . ?
C1_22 Ag19 Au05 131.4(9) . . ?
C2_22 Ag19 Au05 143.0(8) . . ?
C1_22 Ag19 Au01 140.2(7) . . ?
C2_22 Ag19 Au01 156.9(8) . . ?
Au05 Ag19 Au01 58.98(6) . . ?
C1_22 Ag19 Au08 92.0(5) . . ?
C2_22 Ag19 Au08 120.0(5) . . ?
Au05 Ag19 Au08 58.32(6) . . ?
Au01 Ag19 Au08 59.45(6) . . ?
C1_22 Ag19 Au18 117.2(10) . . ?
C2_22 Ag19 Au18 105.2(7) . . ?
Au05 Ag19 Au18 109.43(9) . . ?
Au01 Ag19 Au18 58.79(6) . . ?
Au08 Ag19 Au18 110.32(9) . . ?
C1_22 Ag19 Au20 104.6(9) . . ?
C2_22 Ag19 Au20 92.4(8) . . ?
Au05 Ag19 Au20 58.73(7) . . ?
Au01 Ag19 Au20 110.03(9) . . ?
Au08 Ag19 Au20 107.79(10) . . ?
Au18 Ag19 Au20 120.84(10) . . ?
C1_22 Ag19 Ag14 161.8(6) . . ?
C2_22 Ag19 Ag14 134.2(6) . . ?
Au05 Ag19 Ag14 57.02(8) . . ?
Au01 Ag19 Ag14 57.17(7) . . ?
Au08 Ag19 Ag14 104.96(9) . . ?
Au18 Ag19 Ag14 63.33(8) . . ?
Au20 Ag19 Ag14 64.21(9) . . ?
C1_22 Ag19 Ag08 84.8(8) . . ?
C2_22 Ag19 Ag08 102.4(7) . . ?
Au05 Ag19 Ag08 103.58(9) . . ?
Au01 Ag19 Ag08 56.84(7) . . ?
Au08 Ag19 Ag08 55.95(7) . . ?
Au18 Ag19 Ag08 65.18(8) . . ?
Au20 Ag19 Ag08 162.09(10) . . ?
Ag14 Ag19 Ag08 110.10(11) . . ?
C1_22 Ag19 Ag04 74.4(9) . . ?
C2_22 Ag19 Ag04 90.3(7) . . ?
Au05 Ag19 Ag04 57.21(7) . . ?
Au01 Ag19 Ag04 104.72(9) . . ?
Au08 Ag19 Ag04 55.46(7) . . ?
Au18 Ag19 Ag04 163.49(10) . . ?
Au20 Ag19 Ag04 62.86(8) . . ?
Ag14 Ag19 Ag04 109.70(11) . . ?
Ag08 Ag19 Ag04 106.48(10) . . ?
C1_22 Ag19 Au13 37.0(5) . . ?
C2_22 Ag19 Au13 65.1(5) . . ?
Au05 Ag19 Au13 104.18(8) . . ?
Au01 Ag19 Au13 108.08(9) . . ?
Au08 Ag19 Au13 55.08(6) . . ?
Au18 Ag19 Au13 123.80(11) . . ?
Au20 Ag19 Au13 114.95(9) . . ?
Ag14 Ag19 Au13 159.67(10) . . ?
Ag08 Ag19 Au13 63.95(8) . . ?
Ag04 Ag19 Au13 57.62(7) . . ?
C1_8 Ag10 C1_16 108.1(11) . . ?
C1_8 Ag10 Au05 130.4(10) . . ?
C1_16 Ag10 Au05 79.7(6) . . ?
C1_8 Ag10 Au11 147.5(8) . . ?
C1_16 Ag10 Au11 104.4(9) . . ?
Au05 Ag10 Au11 57.86(7) . . ?
C1_8 Ag10 Au06 98.1(6) . . ?
C1_16 Ag10 Au06 137.6(5) . . ?
Au05 Ag10 Au06 57.98(6) . . ?
Au11 Ag10 Au06 57.36(6) . . ?
C1_8 Ag10 Ag12 74.4(10) . . ?
C1_16 Ag10 Ag12 99.6(6) . . ?
Au05 Ag10 Ag12 56.14(8) . . ?
Au11 Ag10 Ag12 102.43(10) . . ?
Au06 Ag10 Ag12 55.76(7) . . ?
C1_8 Ag10 Au22 40.0(6) . . ?
C1_16 Ag10 Au22 141.4(8) . . ?
Au05 Ag10 Au22 105.10(9) . . ?
Au11 Ag10 Au22 110.51(10) . . ?
Au06 Ag10 Au22 58.40(6) . . ?
Ag12 Ag10 Au22 57.51(8) . . ?
C1_8 Ag10 Ag04 155.7(7) . . ?
C1_16 Ag10 Ag04 48.1(9) . . ?
Au05 Ag10 Ag04 58.43(8) . . ?
Au11 Ag10 Ag04 56.33(7) . . ?
Au06 Ag10 Ag04 104.27(10) . . ?
Ag12 Ag10 Ag04 110.70(12) . . ?
Au22 Ag10 Ag04 162.17(11) . . ?
C1_8 Ag10 Ag17 95.2(9) . . ?
C1_16 Ag10 Ag17 148.4(8) . . ?
Au05 Ag10 Ag17 101.48(10) . . ?
Au11 Ag10 Ag17 54.17(8) . . ?
Au06 Ag10 Ag17 55.13(7) . . ?
Ag12 Ag10 Ag17 107.18(11) . . ?
Au22 Ag10 Ag17 69.32(9) . . ?
Ag04 Ag10 Ag17 105.37(11) . . ?
C1_6 Ag11 C2_6 28.9(3) . . ?
C1_6 Ag11 Au10 87.5(5) . . ?
C2_6 Ag11 Au10 116.1(6) . . ?
C1_6 Ag11 Au12 145.9(5) . . ?
C2_6 Ag11 Au12 174.2(7) . . ?
Au10 Ag11 Au12 59.45(6) . . ?
C1_6 Ag11 Au11 113.8(9) . . ?
C2_6 Ag11 Au11 123.1(8) . . ?
Au10 Ag11 Au11 59.38(6) . . ?
Au12 Ag11 Au11 58.82(6) . . ?
C1_6 Ag11 Au24 139.0(8) . . ?
C2_6 Ag11 Au24 120.3(7) . . ?
Au10 Ag11 Au24 116.14(9) . . ?
Au12 Ag11 Au24 61.81(7) . . ?
Au11 Ag11 Au24 107.19(10) . . ?
C1_6 Ag11 Ag18 102.1(8) . . ?
C2_6 Ag11 Ag18 120.0(8) . . ?
Au10 Ag11 Ag18 58.79(8) . . ?
Au12 Ag11 Ag18 54.99(8) . . ?
Au11 Ag11 Ag18 104.67(9) . . ?
Au24 Ag11 Ag18 68.57(9) . . ?
C1_6 Ag11 Ag17 148.9(8) . . ?
C2_6 Ag11 Ag17 127.2(7) . . ?
Au10 Ag11 Ag17 105.38(9) . . ?
Au12 Ag11 Ag17 58.60(8) . . ?
Au11 Ag11 Ag17 55.21(8) . . ?
Au24 Ag11 Ag17 59.84(9) . . ?
Ag18 Ag11 Ag17 108.76(11) . . ?
C1_6 Ag11 Ag06 57.5(8) . . ?
C2_6 Ag11 Ag06 73.8(7) . . ?
Au10 Ag11 Ag06 57.86(7) . . ?
Au12 Ag11 Ag06 105.04(9) . . ?
Au11 Ag11 Ag06 56.29(7) . . ?
Au24 Ag11 Ag06 163.48(12) . . ?
Ag18 Ag11 Ag06 113.41(12) . . ?
Ag17 Ag11 Ag06 105.42(11) . . ?
C1_6 Ag11 Au15 86.3(9) . . ?
C2_6 Ag11 Au15 75.5(8) . . ?
Au10 Ag11 Au15 104.17(9) . . ?
Au12 Ag11 Au15 108.74(10) . . ?
Au11 Ag11 Au15 55.50(6) . . ?
Au24 Ag11 Au15 116.37(12) . . ?
Ag18 Ag11 Au15 160.06(10) . . ?
Ag17 Ag11 Au15 63.39(9) . . ?
Ag06 Ag11 Au15 56.05(7) . . ?
C1_6 Ag11 Au19 34.7(5) . . ?
C2_6 Ag11 Au19 63.3(6) . . ?
Au10 Ag11 Au19 55.41(7) . . ?
Au12 Ag11 Au19 111.26(10) . . ?
Au11 Ag11 Au19 101.57(9) . . ?
Au24 Ag11 Au19 137.28(12) . . ?
Ag18 Ag11 Au19 74.08(10) . . ?
Ag17 Ag11 Au19 156.77(11) . . ?
Ag06 Ag11 Au19 54.69(7) . . ?
Au15 Ag11 Au19 105.84(8) . . ?
C1_20 Ag12 C2_20 28.6(5) . . ?
C1_20 Ag12 Au05 135.5(9) . . ?
C2_20 Ag12 Au05 148.8(9) . . ?
C1_20 Ag12 Au06 137.3(9) . . ?
C2_20 Ag12 Au06 150.7(8) . . ?
Au05 Ag12 Au06 59.82(7) . . ?
C1_20 Ag12 Au07 93.3(6) . . ?
C2_20 Ag12 Au07 121.8(6) . . ?
Au05 Ag12 Au07 59.36(7) . . ?
Au06 Ag12 Au07 58.45(7) . . ?
C1_20 Ag12 Au22 113.8(10) . . ?
C2_20 Ag12 Au22 98.5(8) . . ?
Au05 Ag12 Au22 109.37(10) . . ?
Au06 Ag12 Au22 61.06(8) . . ?
Au07 Ag12 Au22 113.16(11) . . ?
C1_20 Ag12 Ag10 160.3(7) . . ?
C2_20 Ag12 Ag10 131.8(6) . . ?
Au05 Ag12 Ag10 57.35(8) . . ?
Au06 Ag12 Ag10 59.51(8) . . ?
Au07 Ag12 Ag10 106.27(10) . . ?
Au22 Ag12 Ag10 61.33(8) . . ?
C1_20 Ag12 Ag14 79.3(9) . . ?
C2_20 Ag12 Ag14 96.1(8) . . ?
Au05 Ag12 Ag14 56.74(8) . . ?
Au06 Ag12 Ag14 105.08(11) . . ?
Au07 Ag12 Ag14 57.42(8) . . ?
Au22 Ag12 Ag14 165.39(12) . . ?
Ag10 Ag12 Ag14 108.68(12) . . ?
C1_20 Ag12 Au17 36.9(6) . . ?
C2_20 Ag12 Au17 65.4(6) . . ?
Au05 Ag12 Au17 107.57(10) . . ?
Au06 Ag12 Au17 106.73(9) . . ?
Au07 Ag12 Au17 56.45(6) . . ?
Au22 Ag12 Au17 123.59(11) . . ?
Ag10 Ag12 Au17 162.69(12) . . ?
Ag14 Ag12 Au17 62.64(8) . . ?
C1_2 Ag13 C1_14 126.7(11) . . ?
C1_2 Ag13 C2_14 103.7(11) . . ?
C1_14 Ag13 C2_14 27.1(3) . . ?
C1_2 Ag13 Au10 139.4(7) . . ?
C1_14 Ag13 Au10 85.5(6) . . ?
C2_14 Ag13 Au10 112.2(6) . . ?
C1_2 Ag13 Au03 108.5(9) . . ?
C1_14 Ag13 Au03 121.8(8) . . ?
C2_14 Ag13 Au03 132.5(8) . . ?
Au10 Ag13 Au03 58.89(7) . . ?
C1_2 Ag13 Au23 41.6(5) . . ?
C1_14 Ag13 Au23 122.9(9) . . ?
C2_14 Ag13 Au23 117.6(8) . . ?
Au10 Ag13 Au23 102.51(11) . . ?
Au03 Ag13 Au23 109.67(10) . . ?
C1_2 Ag13 Au09 83.1(7) . . ?
C1_14 Ag13 Au09 138.7(6) . . ?
C2_14 Ag13 Au09 163.4(7) . . ?
Au10 Ag13 Au09 57.33(7) . . ?
Au03 Ag13 Au09 56.22(6) . . ?
Au23 Ag13 Au09 58.07(7) . . ?
C1_2 Ag13 Ag09 151.7(6) . . ?
C1_14 Ag13 Ag09 62.6(9) . . ?
C2_14 Ag13 Ag09 75.1(8) . . ?
Au10 Ag13 Ag09 60.27(8) . . ?
Au03 Ag13 Ag09 59.95(7) . . ?
Au23 Ag13 Ag09 162.46(14) . . ?
Au09 Ag13 Ag09 106.09(10) . . ?
C1_2 Ag13 Ag07 54.3(9) . . ?
C1_14 Ag13 Ag07 164.3(8) . . ?
C2_14 Ag13 Ag07 141.4(7) . . ?
Au10 Ag13 Ag07 101.94(10) . . ?
Au03 Ag13 Ag07 54.23(7) . . ?
Au23 Ag13 Ag07 69.37(8) . . ?
Au09 Ag13 Ag07 54.63(7) . . ?
Ag09 Ag13 Ag07 108.96(10) . . ?
C1_11 Ag14 C1_23 105.7(13) . . ?
C1_11 Ag14 C2_11 27.8(4) . . ?
C1_23 Ag14 C2_11 85.0(12) . . ?
C1_11 Ag14 Au05 93.4(6) . . ?
C1_23 Ag14 Au05 140.1(7) . . ?
C2_11 Ag14 Au05 120.9(7) . . ?
C1_11 Ag14 Au01 129.9(9) . . ?
C1_23 Ag14 Au01 82.9(8) . . ?
C2_11 Ag14 Au01 146.2(9) . . ?
Au05 Ag14 Au01 58.44(6) . . ?
C1_11 Ag14 Au07 142.9(9) . . ?
C1_23 Ag14 Au07 111.4(10) . . ?
C2_11 Ag14 Au07 154.5(10) . . ?
Au05 Ag14 Au07 58.38(6) . . ?
Au01 Ag14 Au07 58.21(6) . . ?
C1_11 Ag14 Ag02 159.5(8) . . ?
C1_23 Ag14 Ag02 54.5(9) . . ?
C2_11 Ag14 Ag02 133.4(7) . . ?
Au05 Ag14 Ag02 105.63(10) . . ?
Au01 Ag14 Ag02 58.63(8) . . ?
Au07 Ag14 Ag02 57.07(8) . . ?
C1_11 Ag14 Ag19 73.5(9) . . ?
C1_23 Ag14 Ag19 95.5(6) . . ?
C2_11 Ag14 Ag19 93.6(8) . . ?
Au05 Ag14 Ag19 56.27(7) . . ?
Au01 Ag14 Ag19 56.46(8) . . ?
Au07 Ag14 Ag19 103.58(9) . . ?
Ag02 Ag14 Ag19 110.57(12) . . ?
C1_11 Ag14 Ag12 88.4(11) . . ?
C1_23 Ag14 Ag12 156.3(7) . . ?
C2_11 Ag14 Ag12 100.9(9) . . ?
Au05 Ag14 Ag12 55.09(8) . . ?
Au01 Ag14 Ag12 102.88(10) . . ?
Au07 Ag14 Ag12 56.42(8) . . ?
Ag02 Ag14 Ag12 108.67(11) . . ?
Ag19 Ag14 Ag12 106.94(11) . . ?
C1_11 Ag14 Au18 100.3(11) . . ?
C1_23 Ag14 Au18 38.6(6) . . ?
C2_11 Ag14 Au18 95.7(10) . . ?
Au05 Ag14 Au18 104.31(9) . . ?
Au01 Ag14 Au18 56.49(7) . . ?
Au07 Ag14 Au18 109.24(10) . . ?
Ag02 Ag14 Au18 67.93(9) . . ?
Ag19 Ag14 Au18 57.90(8) . . ?
Ag12 Ag14 Au18 158.39(11) . . ?
C1_11 Ag14 Au20 37.5(6) . . ?
C1_23 Ag14 Au20 135.9(9) . . ?
C2_11 Ag14 Au20 64.9(7) . . ?
Au05 Ag14 Au20 55.99(6) . . ?
Au01 Ag14 Au20 104.09(9) . . ?
Au07 Ag14 Au20 108.90(9) . . ?
Ag02 Ag14 Au20 161.22(11) . . ?
Ag19 Ag14 Au20 57.72(8) . . ?
Ag12 Ag14 Au20 65.65(8) . . ?
Au18 Ag14 Au20 110.26(9) . . ?
C1_11 Ag14 Au17 120.0(11) . . ?
C1_23 Ag14 Au17 96.7(7) . . ?
C2_11 Ag14 Au17 105.4(9) . . ?
Au05 Ag14 Au17 103.76(9) . . ?
Au01 Ag14 Au17 107.37(9) . . ?
Au07 Ag14 Au17 55.04(6) . . ?
Ag02 Ag14 Au17 63.48(8) . . ?
Ag19 Ag14 Au17 158.23(11) . . ?
Ag12 Ag14 Au17 59.59(8) . . ?
Au18 Ag14 Au17 128.62(10) . . ?
Au20 Ag14 Au17 121.12(10) . . ?
C1_9 Ag15 C1_18 107.3(10) . . ?
C1_9 Ag15 Cl1 131.8(6) . . ?
C1_18 Ag15 Cl1 84.3(8) . . ?
C1_9 Ag15 Au04 135.4(6) . . ?
C1_18 Ag15 Au04 83.5(6) . . ?
Cl1 Ag15 Au04 91.6(3) . . ?
C1_9 Ag15 Au09 77.7(6) . . ?
C1_18 Ag15 Au09 102.9(8) . . ?
Cl1 Ag15 Au09 146.6(3) . . ?
Au04 Ag15 Au09 57.71(6) . . ?
C1_9 Ag15 Au12 102.4(9) . . ?
C1_18 Ag15 Au12 139.0(6) . . ?
Cl1 Ag15 Au12 96.5(3) . . ?
Au04 Ag15 Au12 55.58(6) . . ?
Au09 Ag15 Au12 56.81(6) . . ?
C1_9 Ag15 Ag18 48.8(9) . . ?
C1_18 Ag15 Ag18 148.1(7) . . ?
Cl1 Ag15 Ag18 126.8(3) . . ?
Au04 Ag15 Ag18 100.44(9) . . ?
Au09 Ag15 Ag18 56.17(7) . . ?
Au12 Ag15 Ag18 53.75(7) . . ?
C1_9 Ag15 Ag01 97.0(6) . . ?
C1_18 Ag15 Ag01 47.8(8) . . ?
Cl1 Ag15 Ag01 122.1(3) . . ?
Au04 Ag15 Ag01 58.00(7) . . ?
Au09 Ag15 Ag01 55.18(7) . . ?
Au12 Ag15 Ag01 101.60(9) . . ?
Ag18 Ag15 Ag01 107.74(11) . . ?
Cl1 Ag16 C1_13 95.0(10) . . ?
Cl1 Ag16 Au06 152.1(3) . . ?
C1_13 Ag16 Au06 103.2(9) . . ?
Cl1 Ag16 Au12 104.8(3) . . ?
C1_13 Ag16 Au12 81.6(7) . . ?
Au06 Ag16 Au12 58.22(6) . . ?
Cl1 Ag16 Au04 92.8(3) . . ?
C1_13 Ag16 Au04 137.6(7) . . ?
Au06 Ag16 Au04 59.59(6) . . ?
Au12 Ag16 Au04 56.16(7) . . ?
Cl1 Ag16 Ag20 110.7(3) . . ?
C1_13 Ag16 Ag20 151.5(8) . . ?
Au06 Ag16 Ag20 58.67(8) . . ?
Au12 Ag16 Ag20 102.61(10) . . ?
Au04 Ag16 Ag20 55.74(8) . . ?
Cl1 Ag16 Ag17 137.3(3) . . ?
C1_13 Ag16 Ag17 47.3(9) . . ?
Au06 Ag16 Ag17 55.85(7) . . ?
Au12 Ag16 Ag17 57.52(8) . . ?
Au04 Ag16 Ag17 103.56(9) . . ?
Ag20 Ag16 Ag17 111.15(11) . . ?
C1_7 Ag17 C1_13 112.0(12) . . ?
C1_7 Ag17 C2_7 27.1(4) . . ?
C1_13 Ag17 C2_7 87.5(12) . . ?
C1_7 Ag17 Au11 88.7(5) . . ?
C1_13 Ag17 Au11 140.9(8) . . ?
C2_7 Ag17 Au11 115.5(6) . . ?
C1_7 Ag17 Au06 139.4(6) . . ?
C1_13 Ag17 Au06 108.6(10) . . ?
C2_7 Ag17 Au06 159.6(7) . . ?
Au11 Ag17 Au06 59.18(7) . . ?
C1_7 Ag17 Au12 128.7(9) . . ?
C1_13 Ag17 Au12 83.8(9) . . ?
C2_7 Ag17 Au12 140.2(8) . . ?
Au11 Ag17 Au12 58.07(7) . . ?
Au06 Ag17 Au12 56.63(7) . . ?
C1_7 Ag17 Au24 101.5(9) . . ?
C1_13 Ag17 Au24 39.8(7) . . ?
C2_7 Ag17 Au24 90.1(7) . . ?
Au11 Ag17 Au24 105.64(12) . . ?
Au06 Ag17 Au24 110.24(11) . . ?
Au12 Ag17 Au24 59.36(8) . . ?
C1_7 Ag17 Ag11 74.2(9) . . ?
C1_13 Ag17 Ag11 96.1(7) . . ?
C2_7 Ag17 Ag11 87.4(7) . . ?
Au11 Ag17 Ag11 56.70(8) . . ?
Au06 Ag17 Ag11 102.70(11) . . ?
Au12 Ag17 Ag11 55.27(8) . . ?
Au24 Ag17 Ag11 56.58(9) . . ?
C1_7 Ag17 Ag10 85.1(8) . . ?
C1_13 Ag17 Ag10 152.1(8) . . ?
C2_7 Ag17 Ag10 102.7(7) . . ?
Au11 Ag17 Ag10 56.82(8) . . ?
Au06 Ag17 Ag10 57.31(8) . . ?
Au12 Ag17 Ag10 102.95(10) . . ?
Au24 Ag17 Ag10 161.46(13) . . ?
Ag11 Ag17 Ag10 110.05(11) . . ?
C1_7 Ag17 Ag16 166.0(6) . . ?
C1_13 Ag17 Ag16 54.1(10) . . ?
C2_7 Ag17 Ag16 140.1(6) . . ?
Au11 Ag17 Ag16 102.58(10) . . ?
Au06 Ag17 Ag16 54.56(7) . . ?
Au12 Ag17 Ag16 54.62(8) . . ?
Au24 Ag17 Ag16 67.78(9) . . ?
Ag11 Ag17 Ag16 105.04(12) . . ?
Ag10 Ag17 Ag16 107.82(11) . . ?
C1_9 Ag18 C1_10 108.2(12) . . ?
C1_9 Ag18 C2_10 100.9(13) . . ?
C1_10 Ag18 C2_10 27.4(3) . . ?
C1_9 Ag18 Au12 115.4(10) . . ?
C1_10 Ag18 Au12 88.5(6) . . ?
C2_10 Ag18 Au12 115.0(6) . . ?
C1_9 Ag18 Au09 82.2(8) . . ?
C1_10 Ag18 Au09 148.1(5) . . ?
C2_10 Ag18 Au09 175.3(6) . . ?
Au12 Ag18 Au09 60.33(7) . . ?
C1_9 Ag18 Au10 137.8(7) . . ?
C1_10 Ag18 Au10 113.1(10) . . ?
C2_10 Ag18 Au10 119.7(11) . . ?
Au12 Ag18 Au10 58.98(7) . . ?
Au09 Ag18 Au10 58.18(6) . . ?
C1_9 Ag18 Au23 41.9(6) . . ?
C1_10 Ag18 Au23 144.9(9) . . ?
C2_10 Ag18 Au23 124.2(7) . . ?
Au12 Ag18 Au23 118.75(10) . . ?
Au09 Ag18 Au23 60.48(7) . . ?
Au10 Ag18 Au23 100.46(10) . . ?
C1_9 Ag18 Ag15 54.3(10) . . ?
C1_10 Ag18 Ag15 102.5(8) . . ?
C2_10 Ag18 Ag15 120.5(9) . . ?
Au12 Ag18 Ag15 61.31(9) . . ?
Au09 Ag18 Ag15 58.40(8) . . ?
Au10 Ag18 Ag15 107.33(10) . . ?
Au23 Ag18 Ag15 75.69(10) . . ?
C1_9 Ag18 Ag11 162.2(7) . . ?
C1_10 Ag18 Ag11 57.8(10) . . ?
C2_10 Ag18 Ag11 71.6(9) . . ?
Au12 Ag18 Ag11 57.24(8) . . ?
Au09 Ag18 Ag11 104.42(10) . . ?
Au10 Ag18 Ag11 55.48(7) . . ?
Au23 Ag18 Ag11 155.17(13) . . ?
Ag15 Ag18 Ag11 114.81(13) . . ?
Ag16 Cl1 Ag15 82.1(3) . . ?
Ag07 Cl2 Ag01 76.9(3) . . ?
C2_1 C1_1 Au22 171(4) . . ?
C2_1 C1_1 Ag20 76(2) . . ?
Au22 C1_1 Ag20 106.1(15) . . ?
C1_1 C2_1 C3_1 161(3) . . ?
C1_1 C2_1 Ag20 78(2) . . ?
C3_1 C2_1 Ag20 119(2) . . ?
C4_1 C3_1 C8_1 120.0 . . ?
C4_1 C3_1 C2_1 119.7(14) . . ?
C8_1 C3_1 C2_1 120.2(14) . . ?
C5_1 C4_1 C3_1 120.0 . . ?
C6_1 C5_1 C4_1 120.0 . . ?
C5_1 C6_1 C7_1 120.0 . . ?
C8_1 C7_1 C6_1 120.0 . . ?
C7_1 C8_1 C3_1 120.0 . . ?
C7_1 C8_1 C9_1 120.5(14) . . ?
C3_1 C8_1 C9_1 119.5(15) . . ?
C2_2 C1_2 Au23 175(4) . . ?
C2_2 C1_2 Ag13 97(3) . . ?
Au23 C1_2 Ag13 83.1(11) . . ?
C1_2 C2_2 C3_2 171(3) . . ?
C4_2 C3_2 C8_2 121.7(15) . . ?
C4_2 C3_2 C2_2 119.5(17) . . ?
C8_2 C3_2 C2_2 118.8(16) . . ?
C3_2 C4_2 C5_2 120.1(17) . . ?
C6_2 C5_2 C4_2 117.5(17) . . ?
C7_2 C6_2 C5_2 122.4(18) . . ?
C6_2 C7_2 C8_2 120.3(17) . . ?
C7_2 C8_2 C3_2 117.4(15) . . ?
C7_2 C8_2 C9_2 121.6(18) . . ?
C3_2 C8_2 C9_2 120.7(17) . . ?
C2_3 C1_3 Au16 166(4) . . ?
C2_3 C1_3 Ag03 116(3) . . ?
Au16 C1_3 Ag03 77.9(9) . . ?
C1_3 C2_3 C3_3 176(4) . . ?
C4_3 C3_3 C8_3 121.4(14) . . ?
C4_3 C3_3 C2_3 119.0(17) . . ?
C8_3 C3_3 C2_3 119.4(16) . . ?
C3_3 C4_3 C5_3 121.1(17) . . ?
C6_3 C5_3 C4_3 116.3(17) . . ?
C7_3 C6_3 C5_3 122.6(18) . . ?
C6_3 C7_3 C8_3 120.5(18) . . ?
C7_3 C8_3 C3_3 117.1(15) . . ?
C7_3 C8_3 C9_3 120.9(18) . . ?
C3_3 C8_3 C9_3 121.8(18) . . ?
C2_4 C1_4 Au13 173(3) . . ?
C2_4 C1_4 Ag06 90(2) . . ?
Au13 C1_4 Ag06 96.5(12) . . ?
C2_4 C1_4 Ag09 90(2) . . ?
Au13 C1_4 Ag09 93.9(11) . . ?
Ag06 C1_4 Ag09 79.0(9) . . ?
C1_4 C2_4 C3_4 160(3) . . ?
C4_4 C3_4 C8_4 122.0(14) . . ?
C4_4 C3_4 C2_4 119.5(17) . . ?
C8_4 C3_4 C2_4 118.5(16) . . ?
C3_4 C4_4 C5_4 119.1(17) . . ?
C6_4 C5_4 C4_4 117.5(17) . . ?
C7_4 C6_4 C5_4 122.0(18) . . ?
C6_4 C7_4 C8_4 119.1(18) . . ?
C7_4 C8_4 C3_4 117.3(16) . . ?
C7_4 C8_4 C9_4 121.3(18) . . ?
C3_4 C8_4 C9_4 119.6(17) . . ?
C2_5 C1_5 Au18 175(4) . . ?
C2_5 C1_5 Ag08 79(2) . . ?
Au18 C1_5 Ag08 99.5(13) . . ?
C1_5 C2_5 C3_5 169(4) . . ?
C1_5 C2_5 Ag08 72(2) . . ?
C3_5 C2_5 Ag08 118(3) . . ?
C4_5 C3_5 C8_5 122.0(15) . . ?
C4_5 C3_5 C2_5 118.6(17) . . ?
C8_5 C3_5 C2_5 119.5(17) . . ?
C3_5 C4_5 C5_5 119.4(17) . . ?
C6_5 C5_5 C4_5 117.3(18) . . ?
C7_5 C6_5 C5_5 122.9(19) . . ?
C6_5 C7_5 C8_5 118.0(18) . . ?
C3_5 C8_5 C7_5 118.7(16) . . ?
C3_5 C8_5 C9_5 120.1(18) . . ?
C7_5 C8_5 C9_5 120.5(19) . . ?
C2_6 C1_6 Au19 169(3) . . ?
C2_6 C1_6 Ag11 80(2) . . ?
Au19 C1_6 Ag11 101.8(13) . . ?
C1_6 C2_6 C3_6 173(4) . . ?
C1_6 C2_6 Ag11 72(2) . . ?
C3_6 C2_6 Ag11 115(2) . . ?
C4_6 C3_6 C8_6 121.0(15) . . ?
C4_6 C3_6 C2_6 117.8(17) . . ?
C8_6 C3_6 C2_6 119.5(16) . . ?
C3_6 C4_6 C5_6 119.7(17) . . ?
C6_6 C5_6 C4_6 118.0(17) . . ?
C7_6 C6_6 C5_6 121.3(17) . . ?
C6_6 C7_6 C8_6 121.2(17) . . ?
C7_6 C8_6 C3_6 117.5(14) . . ?
C7_6 C8_6 C9_6 119.3(17) . . ?
C3_6 C8_6 C9_6 123.2(17) . . ?
C2_7 C1_7 Au15 166(3) . . ?
C2_7 C1_7 Ag17 90(3) . . ?
Au15 C1_7 Ag17 103.8(12) . . ?
C1_7 C2_7 C3_7 175(4) . . ?
C1_7 C2_7 Ag17 63(2) . . ?
C3_7 C2_7 Ag17 122(2) . . ?
C4_7 C3_7 C8_7 122.3(14) . . ?
C4_7 C3_7 C2_7 119.2(17) . . ?
C8_7 C3_7 C2_7 118.5(16) . . ?
C3_7 C4_7 C5_7 120.3(17) . . ?
C6_7 C5_7 C4_7 116.7(17) . . ?
C7_7 C6_7 C5_7 122.4(18) . . ?
C6_7 C7_7 C8_7 121.3(18) . . ?
C7_7 C8_7 C3_7 116.3(15) . . ?
C7_7 C8_7 C9_7 121.0(18) . . ?
C3_7 C8_7 C9_7 121.9(18) . . ?
C2_8 C1_8 Au22 164(4) . . ?
C2_8 C1_8 Ag10 104(3) . . ?
Au22 C1_8 Ag10 92.0(12) . . ?
C1_8 C2_8 C3_8 173(4) . . ?
C4_8 C3_8 C8_8 121.4(15) . . ?
C4_8 C3_8 C2_8 120.6(18) . . ?
C8_8 C3_8 C2_8 117.9(17) . . ?
C3_8 C4_8 C5_8 118.8(18) . . ?
C6_8 C5_8 C4_8 116.7(19) . . ?
C7_8 C6_8 C5_8 121.8(19) . . ?
C6_8 C7_8 C8_8 119.4(18) . . ?
C7_8 C8_8 C3_8 118.4(16) . . ?
C7_8 C8_8 C9_8 121.3(19) . . ?
C3_8 C8_8 C9_8 119.0(19) . . ?
C2_9 C1_9 Au23 166(4) . . ?
C2_9 C1_9 Ag18 101(3) . . ?
Au23 C1_9 Ag18 84.3(11) . . ?
C2_9 C1_9 Ag15 86(3) . . ?
Au23 C1_9 Ag15 108.2(14) . . ?
Ag18 C1_9 Ag15 76.9(12) . . ?
C1_9 C2_9 C3_9 172(4) . . ?
C4_9 C3_9 C8_9 119.2(16) . . ?
C4_9 C3_9 C2_9 121.3(19) . . ?
C8_9 C3_9 C2_9 117.2(18) . . ?
C3_9 C4_9 C5_9 121.0(18) . . ?
C6_9 C5_9 C4_9 117.5(18) . . ?
C7_9 C6_9 C5_9 121.3(18) . . ?
C6_9 C7_9 C8_9 120.6(18) . . ?
C7_9 C8_9 C3_9 119.0(15) . . ?
C7_9 C8_9 C9_9 119.5(19) . . ?
C3_9 C8_9 C9_9 121.5(18) . . ?
C2_10 C1_10 Au24 175(4) . . ?
C2_10 C1_10 Ag18 79(3) . . ?
Au24 C1_10 Ag18 99.3(15) . . ?
C1_10 C2_10 C3_10 171(4) . . ?
C1_10 C2_10 Ag18 74(3) . . ?
C3_10 C2_10 Ag18 115.1(18) . . ?
C4_10 C3_10 C8_10 121.1(15) . . ?
C4_10 C3_10 C2_10 119.5(17) . . ?
C8_10 C3_10 C2_10 119.3(17) . . ?
C3_10 C4_10 C5_10 119.6(17) . . ?
C6_10 C5_10 C4_10 118.3(16) . . ?
C7_10 C6_10 C5_10 121.4(18) . . ?
C6_10 C7_10 C8_10 120.0(18) . . ?
C7_10 C8_10 C3_10 118.1(17) . . ?
C7_10 C8_10 C9_10 119(2) . . ?
C3_10 C8_10 C9_10 121.1(19) . . ?
C2_11 C1_11 Au20 167(4) . . ?
C2_11 C1_11 Ag14 81(3) . . ?
Au20 C1_11 Ag14 95.2(14) . . ?
C1_11 C2_11 C3_11 167(5) . . ?
C1_11 C2_11 Ag14 71(3) . . ?
C3_11 C2_11 Ag14 122(3) . . ?
C4_11 C3_11 C8_11 121.4(16) . . ?
C4_11 C3_11 C2_11 119.9(18) . . ?
C8_11 C3_11 C2_11 118.3(18) . . ?
C3_11 C4_11 C5_11 119.5(18) . . ?
C6_11 C5_11 C4_11 116.9(19) . . ?
C7_11 C6_11 C5_11 122(2) . . ?
C6_11 C7_11 C8_11 118.5(19) . . ?
C7_11 C8_11 C3_11 118.8(16) . . ?
C7_11 C8_11 C9_11 120(2) . . ?
C3_11 C8_11 C9_11 120.3(19) . . ?
C2_12 C1_12 Au17 157(3) . . ?
C2_12 C1_12 Ag03 97(3) . . ?
Au17 C1_12 Ag03 105.2(12) . . ?
C2_12 C1_12 Ag02 97(3) . . ?
Au17 C1_12 Ag02 90.6(12) . . ?
Ag03 C1_12 Ag02 78.0(11) . . ?
C1_12 C2_12 C3_12 171(4) . . ?
C4_12 C3_12 C8_12 120.9(17) . . ?
C4_12 C3_12 C2_12 118.3(19) . . ?
C8_12 C3_12 C2_12 116.7(18) . . ?
C3_12 C4_12 C5_12 120.4(17) . . ?
C6_12 C5_12 C4_12 116.7(18) . . ?
C7_12 C6_12 C5_12 122(2) . . ?
C6_12 C7_12 C8_12 119.8(19) . . ?
C7_12 C8_12 C3_12 117.6(16) . . ?
C7_12 C8_12 C9_12 119.7(19) . . ?
C3_12 C8_12 C9_12 122(2) . . ?
C2_13 C1_13 Au24 177(4) . . ?
C2_13 C1_13 Ag17 96(3) . . ?
Au24 C1_13 Ag17 87.6(14) . . ?
C2_13 C1_13 Ag16 84(3) . . ?
Au24 C1_13 Ag16 97.4(15) . . ?
Ag17 C1_13 Ag16 78.6(12) . . ?
C1_13 C2_13 C3_13 174(5) . . ?
C4_13 C3_13 C8_13 121.2(17) . . ?
C4_13 C3_13 C2_13 119.6(19) . . ?
C8_13 C3_13 C2_13 118.7(18) . . ?
C3_13 C4_13 C5_13 119.4(19) . . ?
C6_13 C5_13 C4_13 116(2) . . ?
C7_13 C6_13 C5_13 121(2) . . ?
C6_13 C7_13 C8_13 120.3(19) . . ?
C3_13 C8_13 C7_13 117.4(17) . . ?
C3_13 C8_13 C9_13 122(2) . . ?
C7_13 C8_13 C9_13 118(2) . . ?
C2_14 C1_14 Au19 171(4) . . ?
C2_14 C1_14 Ag13 83(2) . . ?
Au19 C1_14 Ag13 102.9(13) . . ?
C1_14 C2_14 C3_14 162(4) . . ?
C1_14 C2_14 Ag13 70(2) . . ?
C3_14 C2_14 Ag13 127(3) . . ?
C8_14 C3_14 C4_14 120.8(16) . . ?
C8_14 C3_14 C2_14 118.7(18) . . ?
C4_14 C3_14 C2_14 119.9(18) . . ?
C3_14 C4_14 C5_14 119.8(18) . . ?
C6_14 C5_14 C4_14 117.5(18) . . ?
C7_14 C6_14 C5_14 122.4(19) . . ?
C6_14 C7_14 C8_14 119.5(18) . . ?
C3_14 C8_14 C7_14 118.2(17) . . ?
C3_14 C8_14 C9_14 120(2) . . ?
C7_14 C8_14 C9_14 118(2) . . ?
C2_15 C1_15 Au14 178(3) . . ?
C2_15 C1_15 Ag20 76(2) . . ?
Au14 C1_15 Ag20 104.5(12) . . ?
C1_15 C2_15 C3_15 164(3) . . ?
C1_15 C2_15 Ag20 76(2) . . ?
C3_15 C2_15 Ag20 117.9(15) . . ?
C4_15 C3_15 C8_15 118.5(17) . . ?
C4_15 C3_15 C2_15 119.5(17) . . ?
C8_15 C3_15 C2_15 120.3(16) . . ?
C3_15 C4_15 C5_15 121.1(18) . . ?
C6_15 C5_15 C4_15 116.2(19) . . ?
C7_15 C6_15 C5_15 119.3(19) . . ?
C6_15 C7_15 C8_15 120(2) . . ?
C7_15 C8_15 C3_15 117.3(15) . . ?
C7_15 C8_15 C9_15 120.5(19) . . ?
C3_15 C8_15 C9_15 121.8(18) . . ?
C2_16 C1_16 Au20 166(4) . . ?
C2_16 C1_16 Ag04 96(3) . . ?
Au20 C1_16 Ag04 97.6(12) . . ?
C2_16 C1_16 Ag10 90(2) . . ?
Au20 C1_16 Ag10 93.0(12) . . ?
Ag04 C1_16 Ag10 76.3(10) . . ?
C1_16 C2_16 C3_16 171(3) . . ?
C4_16 C3_16 C8_16 121.6(14) . . ?
C4_16 C3_16 C2_16 120.2(17) . . ?
C8_16 C3_16 C2_16 118.1(16) . . ?
C3_16 C4_16 C5_16 119.8(16) . . ?
C6_16 C5_16 C4_16 117.7(17) . . ?
C7_16 C6_16 C5_16 122.1(18) . . ?
C6_16 C7_16 C8_16 120.1(17) . . ?
C7_16 C8_16 C3_16 117.8(15) . . ?
C7_16 C8_16 C9_16 120.0(18) . . ?
C3_16 C8_16 C9_16 121.3(18) . . ?
C2_17 C1_17 Au16 175(3) . . ?
C2_17 C1_17 Ag05 86(2) . . ?
Au16 C1_17 Ag05 96.5(12) . . ?
C2_17 C1_17 Ag02 104(3) . . ?
Au16 C1_17 Ag02 80.7(11) . . ?
Ag05 C1_17 Ag02 81.3(10) . . ?
C1_17 C2_17 C3_17 169(3) . . ?
C1_17 C2_17 Ag05 68(2) . . ?
C3_17 C2_17 Ag05 121.6(16) . . ?
C4_17 C3_17 C8_17 121.2(15) . . ?
C4_17 C3_17 C2_17 122.3(17) . . ?
C8_17 C3_17 C2_17 116.5(16) . . ?
C3_17 C4_17 C5_17 121.6(17) . . ?
C6_17 C5_17 C4_17 116.7(17) . . ?
C7_17 C6_17 C5_17 121.9(18) . . ?
C6_17 C7_17 C8_17 121.3(18) . . ?
C7_17 C8_17 C3_17 117.2(15) . . ?
C7_17 C8_17 C9_17 119.2(19) . . ?
C3_17 C8_17 C9_17 119.9(19) . . ?
C2_18 C1_18 Au14 178(3) . . ?
C2_18 C1_18 Ag01 95(3) . . ?
Au14 C1_18 Ag01 83.4(11) . . ?
C2_18 C1_18 Ag15 84(2) . . ?
Au14 C1_18 Ag15 94.4(12) . . ?
Ag01 C1_18 Ag15 80.3(10) . . ?
C1_18 C2_18 C3_18 170(4) . . ?
C4_18 C3_18 C8_18 120.1(17) . . ?
C4_18 C3_18 C2_18 118.3(18) . . ?
C8_18 C3_18 C2_18 118.2(18) . . ?
C3_18 C4_18 C5_18 120.5(17) . . ?
C6_18 C5_18 C4_18 116.7(18) . . ?
C7_18 C6_18 C5_18 122.2(19) . . ?
C6_18 C7_18 C8_18 119.9(18) . . ?
C7_18 C8_18 C3_18 116.8(17) . . ?
C7_18 C8_18 C9_18 120(2) . . ?
C3_18 C8_18 C9_18 119.7(18) . . ?
C2_19 C1_19 Au21 168(4) . . ?
C2_19 C1_19 Ag09 90(3) . . ?
Au21 C1_19 Ag09 102.2(13) . . ?
C1_19 C2_19 C3_19 163(3) . . ?
C4_19 C3_19 C8_19 123.0(15) . . ?
C4_19 C3_19 C2_19 118.7(17) . . ?
C8_19 C3_19 C2_19 117.9(16) . . ?
C3_19 C4_19 C5_19 118.2(18) . . ?
C6_19 C5_19 C4_19 115.2(18) . . ?
C7_19 C6_19 C5_19 123.7(19) . . ?
C6_19 C7_19 C8_19 119.1(18) . . ?
C3_19 C8_19 C7_19 117.1(15) . . ?
C3_19 C8_19 C9_19 121.9(18) . . ?
C7_19 C8_19 C9_19 121.0(18) . . ?
C2_20 C1_20 Au17 165(3) . . ?
C2_20 C1_20 Ag12 92(3) . . ?
Au17 C1_20 Ag12 102.1(13) . . ?
C1_20 C2_20 C3_20 170(4) . . ?
C1_20 C2_20 Ag12 59(2) . . ?
C3_20 C2_20 Ag12 119(3) . . ?
C4_20 C3_20 C8_20 121.7(15) . . ?
C4_20 C3_20 C2_20 118.9(18) . . ?
C8_20 C3_20 C2_20 119.4(17) . . ?
C3_20 C4_20 C5_20 119.0(18) . . ?
C6_20 C5_20 C4_20 116.4(19) . . ?
C7_20 C6_20 C5_20 123.7(19) . . ?
C6_20 C7_20 C8_20 118.3(18) . . ?
C3_20 C8_20 C7_20 118.7(16) . . ?
C3_20 C8_20 C9_20 121.6(18) . . ?
C7_20 C8_20 C9_20 119.7(19) . . ?
C2_21 C1_21 Au15 153(4) . . ?
C2_21 C1_21 Ag06 120(3) . . ?
Au15 C1_21 Ag06 85.8(8) . . ?
C2_21 C1_21 Ag04 90(2) . . ?
Au15 C1_21 Ag04 93.0(11) . . ?
Ag06 C1_21 Ag04 77.1(10) . . ?
C1_21 C2_21 C3_21 170(3) . . ?
C4_21 C3_21 C8_21 122.6(14) . . ?
C4_21 C3_21 C2_21 119.4(16) . . ?
C8_21 C3_21 C2_21 117.9(16) . . ?
C3_21 C4_21 C5_21 119.1(16) . . ?
C6_21 C5_21 C4_21 117.4(17) . . ?
C7_21 C6_21 C5_21 122.6(18) . . ?
C6_21 C7_21 C8_21 119.5(17) . . ?
C7_21 C8_21 C3_21 117.7(15) . . ?
C7_21 C8_21 C9_21 119.7(17) . . ?
C3_21 C8_21 C9_21 122.2(17) . . ?
C2_22 C1_22 Au13 177(3) . . ?
C2_22 C1_22 Ag19 85(2) . . ?
Au13 C1_22 Ag19 98.2(12) . . ?
C1_22 C2_22 C3_22 172(4) . . ?
C1_22 C2_22 Ag19 67(2) . . ?
C3_22 C2_22 Ag19 120(2) . . ?
C4_22 C3_22 C8_22 120.0 . . ?
C4_22 C3_22 C2_22 119.2(14) . . ?
C8_22 C3_22 C2_22 120.4(14) . . ?
C3_22 C4_22 C5_22 120.0 . . ?
C6_22 C5_22 C4_22 120.0 . . ?
C5_22 C6_22 C7_22 120.0 . . ?
C8_22 C7_22 C6_22 120.0 . . ?
C7_22 C8_22 C3_22 120.0 . . ?
C7_22 C8_22 C9_22 119.3(14) . . ?
C3_22 C8_22 C9_22 120.7(14) . . ?
C2_23 C1_23 Au18 162(4) . . ?
C2_23 C1_23 Ag14 106(3) . . ?
Au18 C1_23 Ag14 91.7(11) . . ?
C2_23 C1_23 Ag02 87(3) . . ?
Au18 C1_23 Ag02 99.0(14) . . ?
Ag14 C1_23 Ag02 74.3(11) . . ?
C1_23 C2_23 C3_23 167(4) . . ?
C4_23 C3_23 C8_23 120.0 . . ?
C4_23 C3_23 C2_23 120.6(15) . . ?
C8_23 C3_23 C2_23 119.4(15) . . ?
C3_23 C4_23 C5_23 120.0 . . ?
C6_23 C5_23 C4_23 120.0 . . ?
C7_23 C6_23 C5_23 120.0 . . ?
C6_23 C7_23 C8_23 120.0 . . ?
C7_23 C8_23 C3_23 120.0 . . ?
C7_23 C8_23 C9_23 121.2(15) . . ?
C3_23 C8_23 C9_23 118.8(15) . . ?
C2_24 C1_24 Au21 173(4) . . ?
C2_24 C1_24 Ag05 92(3) . . ?
Au21 C1_24 Ag05 92.5(14) . . ?
C2_24 C1_24 Ag07 94(3) . . ?
Au21 C1_24 Ag07 92.4(13) . . ?
Ag05 C1_24 Ag07 77.2(12) . . ?
C1_24 C2_24 C3_24 164(4) . . ?
C4_24 C3_24 C8_24 121.9(16) . . ?
C4_24 C3_24 C2_24 118.3(18) . . ?
C8_24 C3_24 C2_24 119.1(18) . . ?
C3_24 C4_24 C5_24 120.0(17) . . ?
C6_24 C5_24 C4_24 116.8(18) . . ?
C7_24 C6_24 C5_24 123.3(19) . . ?
C6_24 C7_24 C8_24 119.6(18) . . ?
C7_24 C8_24 C3_24 117.4(16) . . ?
C7_24 C8_24 C9_24 120.4(19) . . ?
C3_24 C8_24 C9_24 122.2(18) . . ?

loop_
_geom_bond_atom_site_label_1
_geom_bond_atom_site_label_2
_geom_bond_distance
_geom_bond_site_symmetry_2
_geom_bond_publ_flag
Au01 Au02 2.7640(16) . ?
Au01 Au03 2.7758(18) . ?
Au01 Au05 2.7770(19) . ?
Au01 Au07 2.7989(18) . ?
Au01 Au08 2.8210(16) . ?
Au01 Ag19 2.828(3) . ?
Au01 Ag05 2.844(3) . ?
Au01 Ag14 2.851(3) . ?
Au01 Ag08 2.882(3) . ?
Au01 Ag02 2.899(3) . ?
Au01 Au18 2.9071(18) . ?
Au02 Au04 2.7548(18) . ?
Au02 Ag01 2.795(3) . ?
Au02 Au09 2.7954(17) . ?
Au02 Ag05 2.796(3) . ?
Au02 Au03 2.7967(16) . ?
Au02 Au07 2.8003(19) . ?
Au02 Ag03 2.916(3) . ?
Au02 Au16 2.9268(17) . ?
Au02 Ag07 2.965(3) . ?
Au02 Ag02 3.037(3) . ?
Au03 Au08 2.7647(18) . ?
Au03 Au09 2.7707(17) . ?
Au03 Au10 2.7820(18) . ?
Au03 Ag07 2.810(3) . ?
Au03 Ag08 2.814(3) . ?
Au03 Ag13 2.850(3) . ?
Au03 Au21 2.896(2) . ?
Au03 Ag05 2.938(3) . ?
Au03 Ag09 2.948(3) . ?
Au04 Au12 2.7335(16) . ?
Au04 Au07 2.7732(17) . ?
Au04 Au09 2.7787(19) . ?
Au04 Ag20 2.793(3) . ?
Au04 Ag15 2.851(3) . ?
Au04 Au06 2.8688(19) . ?
Au04 Au14 2.9008(17) . ?
Au04 Ag16 2.956(3) . ?
Au04 Ag03 2.965(3) . ?
Au04 Ag01 3.021(3) . ?
Au05 Au11 2.7612(17) . ?
Au05 Au08 2.7654(19) . ?
Au05 Ag12 2.784(3) . ?
Au05 Au06 2.7894(18) . ?
Au05 Au07 2.8009(16) . ?
Au05 Ag19 2.814(3) . ?
Au05 Ag10 2.823(3) . ?
Au05 Ag14 2.838(3) . ?
Au05 Au20 2.9085(19) . ?
Au05 Ag04 2.930(3) . ?
Au06 Au12 2.7531(19) . ?
Au06 Au07 2.7743(18) . ?
Au06 Au11 2.7903(17) . ?
Au06 Ag12 2.810(3) . ?
Au06 Ag16 2.812(3) . ?
Au06 Ag17 2.856(3) . ?
Au06 Ag20 2.861(3) . ?
Au06 Ag10 2.929(3) . ?
Au06 Au22 2.934(2) . ?
Au07 Ag02 2.851(3) . ?
Au07 Ag12 2.871(3) . ?
Au07 Au17 2.8931(19) . ?
Au07 Ag03 2.896(3) . ?
Au07 Ag20 2.900(3) . ?
Au07 Ag14 2.903(3) . ?
Au08 Au10 2.7640(16) . ?
Au08 Au11 2.7719(19) . ?
Au08 Ag08 2.853(3) . ?
Au08 Ag19 2.861(3) . ?
Au08 Ag04 2.866(3) . ?
Au08 Au13 2.8747(17) . ?
Au08 Ag09 2.883(3) . ?
Au08 Ag06 2.922(3) . ?
Au09 Au10 2.8031(16) . ?
Au09 Au12 2.813(2) . ?
Au09 Ag18 2.834(3) . ?
Au09 Ag07 2.892(3) . ?
Au09 Ag15 2.906(3) . ?
Au09 Ag01 2.908(3) . ?
Au09 Au23 2.916(2) . ?
Au09 Ag13 3.022(3) . ?
Au10 Au12 2.805(2) . ?
Au10 Au11 2.806(2) . ?
Au10 Ag13 2.809(3) . ?
Au10 Ag11 2.822(3) . ?
Au10 Au19 2.9058(18) . ?
Au10 Ag18 2.929(3) . ?
Au10 Ag09 2.943(3) . ?
Au10 Ag06 2.945(3) . ?
Au11 Au12 2.7888(17) . ?
Au11 Ag17 2.794(3) . ?
Au11 Ag11 2.843(3) . ?
Au11 Ag04 2.859(3) . ?
Au11 Ag06 2.881(3) . ?
Au11 Ag10 2.884(3) . ?
Au11 Au15 2.9018(18) . ?
Au12 Ag18 2.762(3) . ?
Au12 Ag11 2.836(3) . ?
Au12 Ag16 2.847(3) . ?
Au12 Ag17 2.946(4) . ?
Au12 Au24 2.969(2) . ?
Au12 Ag15 3.005(3) . ?
Au13 C1_4 1.99(2) . ?
Au13 C1_22 2.006(19) . ?
Au13 Ag04 3.158(3) . ?
Au13 Ag19 3.299(3) . ?
Au13 Ag06 3.376(3) . ?
Au14 C1_15 1.93(2) . ?
Au14 C1_18 1.99(2) . ?
Au14 Ag03 2.944(3) . ?
Au14 Ag01 3.008(3) . ?
Au15 C1_7 1.97(2) . ?
Au15 C1_21 2.02(3) . ?
Au15 Ag06 3.077(3) . ?
Au15 Ag04 3.302(3) . ?
Au15 Ag11 3.322(3) . ?
Au16 C1_17 1.93(2) . ?
Au16 C1_3 1.98(2) . ?
Au16 Ag02 2.939(3) . ?
Au16 Ag03 2.942(3) . ?
Au16 Ag05 3.337(3) . ?
Au17 C1_20 1.97(2) . ?
Au17 C1_12 2.02(3) . ?
Au17 Ag12 3.213(3) . ?
Au17 Ag14 3.309(3) . ?
Au17 Ag02 3.356(3) . ?
Au18 C1_5 2.00(2) . ?
Au18 C1_23 2.03(3) . ?
Au18 Ag19 3.079(3) . ?
Au18 Ag14 3.248(4) . ?
Au18 Ag08 3.377(3) . ?
Au19 C1_6 1.95(2) . ?
Au19 C1_14 1.96(3) . ?
Au19 Ag06 3.020(3) . ?
Au19 Ag09 3.235(3) . ?
Au19 Ag11 3.348(4) . ?
Au20 C1_16 1.97(2) . ?
Au20 C1_11 2.02(3) . ?
Au20 Ag19 3.096(4) . ?
Au20 Ag14 3.297(3) . ?
Au20 Ag04 3.313(3) . ?
Au21 C1_19 1.93(2) . ?
Au21 C1_24 1.97(3) . ?
Au21 Ag08 2.935(3) . ?
Au21 Ag05 3.174(3) . ?
Au22 C1_1 1.92(2) . ?
Au22 C1_8 1.98(3) . ?
Au22 Ag12 2.960(4) . ?
Au22 Ag10 3.080(3) . ?
Au23 C1_9 1.98(3) . ?
Au23 C1_2 2.00(2) . ?
Au23 Ag18 2.952(4) . ?
Au23 Ag13 2.985(3) . ?
Au24 C1_13 1.95(3) . ?
Au24 C1_10 1.96(2) . ?
Au24 Ag11 2.942(3) . ?
Au24 Ag17 3.047(4) . ?
Ag01 C1_18 2.50(4) . ?
Ag01 Cl2 2.572(12) . ?
Ag01 Ag07 3.160(4) . ?
Ag01 Ag15 3.323(4) . ?
Ag01 Ag03 3.331(4) . ?
Ag02 C1_17 2.55(4) . ?
Ag02 C1_23 2.59(4) . ?
Ag02 C1_12 2.66(4) . ?
Ag02 Ag14 3.058(4) . ?
Ag02 Ag03 3.198(4) . ?
Ag02 Ag05 3.293(4) . ?
Ag03 C1_12 2.42(4) . ?
Ag03 C1_3 2.63(4) . ?
Ag03 Ag20 3.234(4) . ?
Ag04 C1_16 2.42(4) . ?
Ag04 C1_21 2.51(3) . ?
Ag04 Ag06 3.104(4) . ?
Ag04 Ag10 3.152(4) . ?
Ag04 Ag19 3.253(4) . ?
Ag05 C1_24 2.41(4) . ?
Ag05 C1_17 2.51(3) . ?
Ag05 C2_17 2.71(3) . ?
Ag05 Ag07 3.176(4) . ?
Ag05 Ag08 3.287(4) . ?
Ag06 C1_21 2.47(4) . ?
Ag06 C1_4 2.51(4) . ?
Ag06 Ag11 3.223(4) . ?
Ag06 Ag09 3.288(4) . ?
Ag07 Cl2 2.508(9) . ?
Ag07 C1_24 2.68(4) . ?
Ag07 Ag13 3.263(4) . ?
Ag08 C1_5 2.41(4) . ?
Ag08 C2_5 2.49(3) . ?
Ag08 Ag09 3.153(4) . ?
Ag08 Ag19 3.190(4) . ?
Ag09 C1_19 2.52(4) . ?
Ag09 C1_4 2.65(3) . ?
Ag09 Ag13 3.040(4) . ?
Ag20 C2_15 2.50(3) . ?
Ag20 C1_15 2.50(3) . ?
Ag20 C2_1 2.58(3) . ?
Ag20 C1_1 2.60(4) . ?
Ag20 Ag16 3.017(4) . ?
Ag19 C1_22 2.35(3) . ?
Ag19 C2_22 2.54(3) . ?
Ag19 Ag14 3.108(4) . ?
Ag10 C1_8 2.29(4) . ?
Ag10 C1_16 2.68(4) . ?
Ag10 Ag12 3.075(4) . ?
Ag10 Ag17 3.217(4) . ?
Ag11 C1_6 2.35(4) . ?
Ag11 C2_6 2.44(3) . ?
Ag11 Ag18 3.122(4) . ?
Ag11 Ag17 3.156(5) . ?
Ag12 C1_20 2.16(4) . ?
Ag12 C2_20 2.51(4) . ?
Ag12 Ag14 3.151(4) . ?
Ag13 C1_2 2.47(4) . ?
Ag13 C1_14 2.48(3) . ?
Ag13 C2_14 2.62(3) . ?
Ag14 C1_11 2.43(4) . ?
Ag14 C1_23 2.48(4) . ?
Ag14 C2_11 2.55(4) . ?
Ag15 C1_9 2.59(4) . ?
Ag15 C1_18 2.65(4) . ?
Ag15 Cl1 2.666(12) . ?
Ag15 Ag18 3.103(4) . ?
Ag16 Cl1 2.492(11) . ?
Ag16 C1_13 2.67(4) . ?
Ag16 Ag17 3.234(4) . ?
Ag17 C1_7 2.35(3) . ?
Ag17 C1_13 2.43(4) . ?
Ag17 C2_7 2.64(3) . ?
Ag18 C1_9 2.40(4) . ?
Ag18 C1_10 2.50(4) . ?
Ag18 C2_10 2.56(4) . ?
C1_1 C2_1 1.202(8) . ?
C2_1 C3_1 1.499(8) . ?
C3_1 C4_1 1.3900 . ?
C3_1 C8_1 1.3900 . ?
C4_1 C5_1 1.3900 . ?
C5_1 C6_1 1.3900 . ?
C6_1 C7_1 1.3900 . ?
C7_1 C8_1 1.3900 . ?
C8_1 C9_1 1.475(16) . ?
C1_2 C2_2 1.199(8) . ?
C2_2 C3_2 1.496(8) . ?
C3_2 C4_2 1.382(14) . ?
C3_2 C8_2 1.398(14) . ?
C4_2 C5_2 1.398(15) . ?
C5_2 C6_2 1.386(15) . ?
C6_2 C7_2 1.378(15) . ?
C7_2 C8_2 1.391(14) . ?
C8_2 C9_2 1.462(17) . ?
C1_3 C2_3 1.201(8) . ?
C2_3 C3_3 1.498(8) . ?
C3_3 C4_3 1.389(14) . ?
C3_3 C8_3 1.394(14) . ?
C4_3 C5_3 1.393(15) . ?
C5_3 C6_3 1.391(15) . ?
C6_3 C7_3 1.374(15) . ?
C7_3 C8_3 1.390(14) . ?
C8_3 C9_3 1.461(17) . ?
C1_4 C2_4 1.202(8) . ?
C2_4 C3_4 1.499(8) . ?
C3_4 C4_4 1.382(14) . ?
C3_4 C8_4 1.397(14) . ?
C4_4 C5_4 1.405(15) . ?
C5_4 C6_4 1.391(15) . ?
C6_4 C7_4 1.384(15) . ?
C7_4 C8_4 1.386(14) . ?
C8_4 C9_4 1.461(17) . ?
C1_5 C2_5 1.200(8) . ?
C2_5 C3_5 1.500(8) . ?
C3_5 C4_5 1.385(14) . ?
C3_5 C8_5 1.392(14) . ?
C4_5 C5_5 1.405(15) . ?
C5_5 C6_5 1.392(15) . ?
C6_5 C7_5 1.379(15) . ?
C7_5 C8_5 1.393(14) . ?
C8_5 C9_5 1.465(17) . ?
C1_6 C2_6 1.201(8) . ?
C2_6 C3_6 1.498(8) . ?
C3_6 C4_6 1.392(14) . ?
C3_6 C8_6 1.398(14) . ?
C4_6 C5_6 1.402(15) . ?
C5_6 C6_6 1.386(15) . ?
C6_6 C7_6 1.379(15) . ?
C7_6 C8_6 1.389(14) . ?
C8_6 C9_6 1.464(17) . ?
C1_7 C2_7 1.201(8) . ?
C2_7 C3_7 1.500(8) . ?
C3_7 C4_7 1.390(14) . ?
C3_7 C8_7 1.395(14) . ?
C4_7 C5_7 1.399(15) . ?
C5_7 C6_7 1.388(15) . ?
C6_7 C7_7 1.374(15) . ?
C7_7 C8_7 1.391(14) . ?
C8_7 C9_7 1.469(17) . ?
C1_8 C2_8 1.201(8) . ?
C2_8 C3_8 1.499(8) . ?
C3_8 C4_8 1.385(14) . ?
C3_8 C8_8 1.399(14) . ?
C4_8 C5_8 1.404(15) . ?
C5_8 C6_8 1.389(15) . ?
C6_8 C7_8 1.378(15) . ?
C7_8 C8_8 1.386(14) . ?
C8_8 C9_8 1.465(17) . ?
C1_9 C2_9 1.200(8) . ?
C2_9 C3_9 1.500(8) . ?
C3_9 C4_9 1.387(14) . ?
C3_9 C8_9 1.399(14) . ?
C4_9 C5_9 1.401(15) . ?
C5_9 C6_9 1.394(15) . ?
C6_9 C7_9 1.374(15) . ?
C7_9 C8_9 1.391(14) . ?
C8_9 C9_9 1.461(17) . ?
C1_10 C2_10 1.200(8) . ?
C2_10 C3_10 1.498(8) . ?
C3_10 C4_10 1.383(14) . ?
C3_10 C8_10 1.401(14) . ?
C4_10 C5_10 1.397(14) . ?
C5_10 C6_10 1.392(15) . ?
C6_10 C7_10 1.378(15) . ?
C7_10 C8_10 1.390(14) . ?
C8_10 C9_10 1.463(17) . ?
C1_11 C2_11 1.201(8) . ?
C2_11 C3_11 1.500(8) . ?
C3_11 C4_11 1.392(14) . ?
C3_11 C8_11 1.394(14) . ?
C4_11 C5_11 1.403(15) . ?
C5_11 C6_11 1.394(15) . ?
C6_11 C7_11 1.385(15) . ?
C7_11 C8_11 1.394(14) . ?
C8_11 C9_11 1.463(17) . ?
C1_12 C2_12 1.198(8) . ?
C2_12 C3_12 1.499(8) . ?
C3_12 C4_12 1.386(14) . ?
C3_12 C8_12 1.402(14) . ?
C4_12 C5_12 1.400(15) . ?
C5_12 C6_12 1.390(15) . ?
C6_12 C7_12 1.382(15) . ?
C7_12 C8_12 1.389(14) . ?
C8_12 C9_12 1.470(17) . ?
C1_13 C2_13 1.196(8) . ?
C2_13 C3_13 1.497(8) . ?
C3_13 C4_13 1.382(14) . ?
C3_13 C8_13 1.393(14) . ?
C4_13 C5_13 1.400(15) . ?
C5_13 C6_13 1.395(15) . ?
C6_13 C7_13 1.373(15) . ?
C7_13 C8_13 1.393(15) . ?
C8_13 C9_13 1.461(17) . ?
C1_14 C2_14 1.200(8) . ?
C2_14 C3_14 1.502(8) . ?
C3_14 C8_14 1.390(14) . ?
C3_14 C4_14 1.392(14) . ?
C4_14 C5_14 1.400(15) . ?
C5_14 C6_14 1.394(15) . ?
C6_14 C7_14 1.376(15) . ?
C7_14 C8_14 1.396(15) . ?
C8_14 C9_14 1.466(17) . ?
C1_15 C2_15 1.199(8) . ?
C2_15 C3_15 1.502(8) . ?
C3_15 C4_15 1.386(14) . ?
C3_15 C8_15 1.399(14) . ?
C4_15 C5_15 1.397(15) . ?
C5_15 C6_15 1.391(15) . ?
C6_15 C7_15 1.383(15) . ?
C7_15 C8_15 1.393(14) . ?
C8_15 C9_15 1.465(17) . ?
C1_16 C2_16 1.201(8) . ?
C2_16 C3_16 1.498(8) . ?
C3_16 C4_16 1.385(14) . ?
C3_16 C8_16 1.397(14) . ?
C4_16 C5_16 1.399(15) . ?
C5_16 C6_16 1.391(15) . ?
C6_16 C7_16 1.375(15) . ?
C7_16 C8_16 1.381(14) . ?
C8_16 C9_16 1.466(17) . ?
C1_17 C2_17 1.199(8) . ?
C2_17 C3_17 1.498(8) . ?
C3_17 C4_17 1.379(14) . ?
C3_17 C8_17 1.401(14) . ?
C4_17 C5_17 1.396(15) . ?
C5_17 C6_17 1.395(15) . ?
C6_17 C7_17 1.375(15) . ?
C7_17 C8_17 1.391(14) . ?
C8_17 C9_17 1.466(17) . ?
C1_18 C2_18 1.201(8) . ?
C2_18 C3_18 1.499(8) . ?
C3_18 C4_18 1.387(14) . ?
C3_18 C8_18 1.401(14) . ?
C4_18 C5_18 1.398(15) . ?
C5_18 C6_18 1.390(15) . ?
C6_18 C7_18 1.379(15) . ?
C7_18 C8_18 1.397(14) . ?
C8_18 C9_18 1.468(17) . ?
C1_19 C2_19 1.199(8) . ?
C2_19 C3_19 1.499(8) . ?
C3_19 C4_19 1.390(14) . ?
C3_19 C8_19 1.392(14) . ?
C4_19 C5_19 1.404(15) . ?
C5_19 C6_19 1.388(15) . ?
C6_19 C7_19 1.374(15) . ?
C7_19 C8_19 1.393(14) . ?
C8_19 C9_19 1.464(17) . ?
C1_20 C2_20 1.201(8) . ?
C2_20 C3_20 1.500(8) . ?
C3_20 C4_20 1.389(14) . ?
C3_20 C8_20 1.390(14) . ?
C4_20 C5_20 1.404(15) . ?
C5_20 C6_20 1.390(15) . ?
C6_20 C7_20 1.375(15) . ?
C7_20 C8_20 1.398(14) . ?
C8_20 C9_20 1.456(17) . ?
C1_21 C2_21 1.198(8) . ?
C2_21 C3_21 1.499(8) . ?
C3_21 C4_21 1.384(14) . ?
C3_21 C8_21 1.392(14) . ?
C4_21 C5_21 1.395(15) . ?
C5_21 C6_21 1.391(15) . ?
C6_21 C7_21 1.377(15) . ?
C7_21 C8_21 1.388(14) . ?
C8_21 C9_21 1.470(17) . ?
C1_22 C2_22 1.200(8) . ?
C2_22 C3_22 1.496(8) . ?
C3_22 C4_22 1.3900 . ?
C3_22 C8_22 1.3900 . ?
C4_22 C5_22 1.3900 . ?
C5_22 C6_22 1.3900 . ?
C6_22 C7_22 1.3900 . ?
C7_22 C8_22 1.3900 . ?
C8_22 C9_22 1.468(16) . ?
C1_23 C2_23 1.203(8) . ?
C2_23 C3_23 1.500(8) . ?
C3_23 C4_23 1.3900 . ?
C3_23 C8_23 1.3900 . ?
C4_23 C5_23 1.3900 . ?
C5_23 C6_23 1.3900 . ?
C6_23 C7_23 1.3900 . ?
C7_23 C8_23 1.3900 . ?
C8_23 C9_23 1.468(16) . ?
C1_24 C2_24 1.200(8) . ?
C2_24 C3_24 1.500(8) . ?
C3_24 C4_24 1.385(14) . ?
C3_24 C8_24 1.395(14) . ?
C4_24 C5_24 1.400(15) . ?
C5_24 C6_24 1.388(15) . ?
C6_24 C7_24 1.375(15) . ?
C7_24 C8_24 1.390(14) . ?
C8_24 C9_24 1.462(17) . ?
